data_4345356
loop_
_publ_author_name
'Yang, Sha'
'Chai, Jinsong'
'Chen, Tao'
'Rao, Bo'
'Pan, Yiting'
'Yu, Haizhu'
'Zhu, Manzhou'

_publ_section_title
;
 Crystal Structures of Two New Gold-Copper Bimetallic Nanoclusters:
 CuxAu25-x(PPh3)10(PhC2H4S)5Cl2(2+) and
 Cu3Au34(PPh3)13((t)BuPhCH2S)6S2(3).
;
_journal_issue 4
_journal_name_full 'Inorganic chemistry'
_journal_page_first 1771
_journal_page_last 1774
_journal_paper_doi 10.1021/acs.inorgchem.6b02016
_journal_volume 56
_journal_year 2017
_chemical_formula_moiety 'C220 H196 Au21.23 Cl2 Cu3.77 P10 S5, 2(F6 Sb)'
_chemical_formula_sum 'C220 H196 Au21.23 Cl2 Cu3.77 F12 P10 S5 Sb2'
_chemical_formula_weight 8273.30
_chemical_name_systematic
;
 ?
;
_space_group_crystal_system monoclinic
_space_group_IT_number 14
_space_group_name_Hall '-P 2yn'
_space_group_name_H-M_alt 'P 1 21/n 1'
_symmetry_space_group_name_Hall '-P 2yn'
_symmetry_space_group_name_H-M 'P 1 21/n 1'
_atom_sites_solution_hydrogens geom
_atom_sites_solution_primary direct
_audit_creation_date 2016-07-29
_audit_creation_method
;
Olex2 1.2
(compiled 2016.02.16 svn.r3265 for OlexSys, GUI svn.r5155)
;
_cell_angle_alpha 90
_cell_angle_beta 106.170(2)
_cell_angle_gamma 90
_cell_formula_units_Z 4
_cell_length_a 31.159(6)
_cell_length_b 22.308(4)
_cell_length_c 34.068(7)
_cell_measurement_reflns_used 9717
_cell_measurement_temperature 173
_cell_measurement_theta_max 26.09
_cell_measurement_theta_min 2.21
_cell_volume 22744(8)
_computing_cell_refinement 'SAINT v7.68A (Bruker, 2009)'
_computing_data_reduction 'SAINT v7.68A (Bruker, 2009)'
_computing_molecular_graphics 'Olex2 (Dolomanov et al., 2009)'
_computing_publication_material 'Olex2 (Dolomanov et al., 2009)'
_computing_structure_refinement 'ShelXL (Sheldrick, 2015)'
_computing_structure_solution 'ShelXS (Sheldrick, 2008)'
_diffrn_ambient_temperature 173
_diffrn_measured_fraction_theta_full 0.990
_diffrn_measured_fraction_theta_max 0.911
_diffrn_measurement_device_type 'Bruker APEX-II CCD'
_diffrn_measurement_method '\f and \w scans'
_diffrn_radiation_monochromator graphite
_diffrn_radiation_type MoK\a
_diffrn_radiation_wavelength 0.71073
_diffrn_reflns_av_R_equivalents 0.1793
_diffrn_reflns_av_unetI/netI 0.1939
_diffrn_reflns_Laue_measured_fraction_full 0.990
_diffrn_reflns_Laue_measured_fraction_max 0.911
_diffrn_reflns_limit_h_max 39
_diffrn_reflns_limit_h_min -40
_diffrn_reflns_limit_k_max 25
_diffrn_reflns_limit_k_min -28
_diffrn_reflns_limit_l_max 41
_diffrn_reflns_limit_l_min -42
_diffrn_reflns_number 171386
_diffrn_reflns_point_group_measured_fraction_full 0.990
_diffrn_reflns_point_group_measured_fraction_max 0.911
_diffrn_reflns_theta_full 26.000
_diffrn_reflns_theta_max 27.330
_diffrn_reflns_theta_min 1.541
_diffrn_standards_number 0
_exptl_absorpt_coefficient_mu 14.405
_exptl_absorpt_correction_T_max 0.7455
_exptl_absorpt_correction_T_min 0.3382
_exptl_absorpt_correction_type multi-scan
_exptl_absorpt_process_details
;
SADABS-2008/1 (Bruker,2008) was used for absorption correction.
wR2(int) was 0.1561 before and 0.0684 after correction.
The Ratio of minimum to maximum transmission is 0.4537.
The \l/2 correction factor is 0.0015.
;
_exptl_crystal_colour black
_exptl_crystal_colour_primary black
_exptl_crystal_density_diffrn 2.416
_exptl_crystal_description block
_exptl_crystal_F_000 15106
_exptl_crystal_size_max 0.2
_exptl_crystal_size_mid 0.15
_exptl_crystal_size_min 0.1
_refine_diff_density_max 3.278
_refine_diff_density_min -3.364
_refine_diff_density_rms 0.455
_refine_ls_extinction_method none
_refine_ls_goodness_of_fit_ref 0.982
_refine_ls_hydrogen_treatment constr
_refine_ls_matrix_type full
_refine_ls_number_parameters 2462
_refine_ls_number_reflns 46800
_refine_ls_number_restraints 1656
_refine_ls_restrained_S_all 0.971
_refine_ls_R_factor_all 0.1966
_refine_ls_R_factor_gt 0.0855
_refine_ls_shift/su_max 0.077
_refine_ls_shift/su_mean 0.001
_refine_ls_structure_factor_coef Fsqd
_refine_ls_weighting_details 'w=1/[\s^2^(Fo^2^)+(0.0989P)^2^] where P=(Fo^2^+2Fc^2^)/3'
_refine_ls_weighting_scheme calc
_refine_ls_wR_factor_gt 0.1824
_refine_ls_wR_factor_ref 0.2140
_reflns_Friedel_coverage 0.000
_reflns_number_gt 21546
_reflns_number_total 46800
_reflns_threshold_expression 'I > 2\s(I)'
_cod_data_source_file ic6b02016_si_002.cif
_cod_data_source_block 20151121b_0m
_cod_original_cell_volume 22743(8)
_cod_database_code 4345356
_shelx_space_group_comment
;
The symmetry employed for this shelxl refinement is uniquely defined
by the following loop, which should always be used as a source of
symmetry information in preference to the above space-group names.
They are only intended as comments.
;
_olex2_refinement_description
;
1. Fixed Uiso
 At 1.2 times of:
  All C(H) groups, All C(H,H) groups
2. Shared sites
{Au24, Cu24}
{Au25, Cu25}
{Au1, Cu1}
{Au2, Cu2}
{Au3, Cu3}
{Au4, Cu4}
{Au5, Cu5}
{Au6, Cu6}
{Au7, Cu7}
{Au8, Cu8}
{Au9, Cu9}
{Au10, Cu10}
{Au11, Cu11}
3. Uiso/Uaniso restraints and constraints
C11 \\sim C16: within 2A with sigma of 0.002 and sigma for terminal atoms of
0.004
C1 \\sim C2 \\sim C3 \\sim C8: within 2A with sigma of 0.002 and sigma for
terminal atoms of 0.01
C173 \\sim C174 \\sim C175 \\sim C176 \\sim C177 \\sim C178: within 1.7A with
sigma of 0.005 and sigma for terminal atoms of 0.01
C179 \\sim C180 \\sim C181 \\sim C182 \\sim C183 \\sim C184: within 1.7A with
sigma of 0.005 and sigma for terminal atoms of 0.01
C19 \\sim C20 \\sim C21 \\sim C22 \\sim C23 \\sim C24: within 2A with sigma of
0.005 and sigma for terminal atoms of 0.01
C9 \\sim C10 \\sim C11 \\sim C16 \\sim C15 \\sim C14 \\sim C13 \\sim C12:
within 2A with sigma of 0.005 and sigma for terminal atoms of 0.01
F5 \\sim Sb1 \\sim F7 \\sim F2 \\sim F1 \\sim F4 \\sim F3: within 2A with sigma
of 0.005 and sigma for terminal atoms of 0.01
Sb2 \\sim F9 \\sim F11 \\sim F10 \\sim F12 \\sim F8 \\sim F13: within 2A with
sigma of 0.005 and sigma for terminal atoms of 0.01
Uanis(F1) \\sim Ueq, Uanis(F2) \\sim Ueq, Uanis(F3) \\sim Ueq, Uanis(F4) \\sim
Ueq, Uanis(F5) \\sim Ueq, Uanis(F7) \\sim Ueq, Uanis(F8) \\sim Ueq, Uanis(F9)
\\sim Ueq, Uanis(F10) \\sim Ueq, Uanis(F11) \\sim Ueq, Uanis(F12) \\sim Ueq,
Uanis(F13) \\sim Ueq: with sigma of 0.005 and sigma for terminal atoms of 0.01
Uanis(P1) \\sim Ueq: with sigma of 0.005 and sigma for terminal atoms of 0.01
Uanis(C1) \\sim Ueq, Uanis(C2) \\sim Ueq, Uanis(C3) \\sim Ueq, Uanis(C8) \\sim
Ueq, Uanis(C7) \\sim Ueq, Uanis(C6) \\sim Ueq, Uanis(C5) \\sim Ueq, Uanis(C4)
\\sim Ueq, Uanis(C9) \\sim Ueq, Uanis(C10) \\sim Ueq, Uanis(C11) \\sim Ueq,
Uanis(C16) \\sim Ueq, Uanis(C15) \\sim Ueq, Uanis(C14) \\sim Ueq, Uanis(C13)
\\sim Ueq, Uanis(C12) \\sim Ueq, Uanis(C17) \\sim Ueq, Uanis(C18) \\sim Ueq,
Uanis(C19) \\sim Ueq, Uanis(C20) \\sim Ueq, Uanis(C21) \\sim Ueq, Uanis(C22)
\\sim Ueq, Uanis(C23) \\sim Ueq, Uanis(C24) \\sim Ueq, Uanis(C25) \\sim Ueq,
Uanis(C26) \\sim Ueq, Uanis(C27) \\sim Ueq, Uanis(C28) \\sim Ueq, Uanis(C29)
\\sim Ueq, Uanis(C30) \\sim Ueq, Uanis(C31) \\sim Ueq, Uanis(C32) \\sim Ueq,
Uanis(C33) \\sim Ueq, Uanis(C34) \\sim Ueq, Uanis(C35) \\sim Ueq, Uanis(C36)
\\sim Ueq, Uanis(C37) \\sim Ueq, Uanis(C38) \\sim Ueq, Uanis(C39) \\sim Ueq,
Uanis(C40) \\sim Ueq, Uanis(C41) \\sim Ueq, Uanis(C42) \\sim Ueq, Uanis(C43)
\\sim Ueq, Uanis(C44) \\sim Ueq, Uanis(C45) \\sim Ueq, Uanis(C46) \\sim Ueq,
Uanis(C47) \\sim Ueq, Uanis(C48) \\sim Ueq, Uanis(C49) \\sim Ueq, Uanis(C50)
\\sim Ueq, Uanis(C51) \\sim Ueq, Uanis(C52) \\sim Ueq, Uanis(C53) \\sim Ueq,
Uanis(C54) \\sim Ueq, Uanis(C55) \\sim Ueq, Uanis(C56) \\sim Ueq, Uanis(C57)
\\sim Ueq, Uanis(C58) \\sim Ueq, Uanis(C59) \\sim Ueq, Uanis(C60) \\sim Ueq,
Uanis(C61) \\sim Ueq, Uanis(C62) \\sim Ueq, Uanis(C63) \\sim Ueq, Uanis(C64)
\\sim Ueq, Uanis(C65) \\sim Ueq, Uanis(C66) \\sim Ueq, Uanis(C67) \\sim Ueq,
Uanis(C68) \\sim Ueq, Uanis(C69) \\sim Ueq, Uanis(C70) \\sim Ueq, Uanis(C71)
\\sim Ueq, Uanis(C72) \\sim Ueq, Uanis(C73) \\sim Ueq, Uanis(C74) \\sim Ueq,
Uanis(C75) \\sim Ueq, Uanis(C76) \\sim Ueq, Uanis(C77) \\sim Ueq, Uanis(C78)
\\sim Ueq, Uanis(C79) \\sim Ueq, Uanis(C80) \\sim Ueq, Uanis(C81) \\sim Ueq,
Uanis(C82) \\sim Ueq, Uanis(C83) \\sim Ueq, Uanis(C84) \\sim Ueq, Uanis(C85)
\\sim Ueq, Uanis(C86) \\sim Ueq, Uanis(C87) \\sim Ueq, Uanis(C88) \\sim Ueq,
Uanis(C89) \\sim Ueq, Uanis(C90) \\sim Ueq, Uanis(C91) \\sim Ueq, Uanis(C92)
\\sim Ueq, Uanis(C93) \\sim Ueq, Uanis(C94) \\sim Ueq, Uanis(C95) \\sim Ueq,
Uanis(C96) \\sim Ueq, Uanis(C97) \\sim Ueq, Uanis(C98) \\sim Ueq, Uanis(C99)
\\sim Ueq, Uanis(C100) \\sim Ueq, Uanis(C101) \\sim Ueq, Uanis(C102) \\sim Ueq,
Uanis(C103) \\sim Ueq, Uanis(C104) \\sim Ueq, Uanis(C105) \\sim Ueq,
Uanis(C106) \\sim Ueq, Uanis(C107) \\sim Ueq, Uanis(C108) \\sim Ueq,
Uanis(C109) \\sim Ueq, Uanis(C110) \\sim Ueq, Uanis(C111) \\sim Ueq,
Uanis(C112) \\sim Ueq, Uanis(C113) \\sim Ueq, Uanis(C114) \\sim Ueq,
Uanis(C115) \\sim Ueq, Uanis(C116) \\sim Ueq, Uanis(C117) \\sim Ueq,
Uanis(C118) \\sim Ueq, Uanis(C119) \\sim Ueq, Uanis(C120) \\sim Ueq,
Uanis(C121) \\sim Ueq, Uanis(C122) \\sim Ueq, Uanis(C123) \\sim Ueq,
Uanis(C124) \\sim Ueq, Uanis(C125) \\sim Ueq, Uanis(C126) \\sim Ueq,
Uanis(C127) \\sim Ueq, Uanis(C128) \\sim Ueq, Uanis(C129) \\sim Ueq,
Uanis(C130) \\sim Ueq, Uanis(C131) \\sim Ueq, Uanis(C132) \\sim Ueq,
Uanis(C133) \\sim Ueq, Uanis(C134) \\sim Ueq, Uanis(C135) \\sim Ueq,
Uanis(C136) \\sim Ueq, Uanis(C137) \\sim Ueq, Uanis(C138) \\sim Ueq,
Uanis(C139) \\sim Ueq, Uanis(C140) \\sim Ueq, Uanis(C141) \\sim Ueq,
Uanis(C142) \\sim Ueq, Uanis(C143) \\sim Ueq, Uanis(C144) \\sim Ueq,
Uanis(C145) \\sim Ueq, Uanis(C146) \\sim Ueq, Uanis(C147) \\sim Ueq,
Uanis(C148) \\sim Ueq, Uanis(C149) \\sim Ueq, Uanis(C150) \\sim Ueq,
Uanis(C151) \\sim Ueq, Uanis(C152) \\sim Ueq, Uanis(C153) \\sim Ueq,
Uanis(C154) \\sim Ueq, Uanis(C155) \\sim Ueq, Uanis(C156) \\sim Ueq,
Uanis(C157) \\sim Ueq, Uanis(C158) \\sim Ueq, Uanis(C159) \\sim Ueq,
Uanis(C160) \\sim Ueq, Uanis(C161) \\sim Ueq, Uanis(C162) \\sim Ueq,
Uanis(C163) \\sim Ueq, Uanis(C164) \\sim Ueq, Uanis(C165) \\sim Ueq,
Uanis(C166) \\sim Ueq, Uanis(C167) \\sim Ueq, Uanis(C168) \\sim Ueq,
Uanis(C169) \\sim Ueq, Uanis(C170) \\sim Ueq, Uanis(C171) \\sim Ueq,
Uanis(C172) \\sim Ueq, Uanis(C173) \\sim Ueq, Uanis(C174) \\sim Ueq,
Uanis(C175) \\sim Ueq, Uanis(C176) \\sim Ueq, Uanis(C177) \\sim Ueq,
Uanis(C178) \\sim Ueq, Uanis(C179) \\sim Ueq, Uanis(C180) \\sim Ueq,
Uanis(C181) \\sim Ueq, Uanis(C182) \\sim Ueq, Uanis(C183) \\sim Ueq,
Uanis(C184) \\sim Ueq, Uanis(C185) \\sim Ueq, Uanis(C186) \\sim Ueq,
Uanis(C187) \\sim Ueq, Uanis(C188) \\sim Ueq, Uanis(C189) \\sim Ueq,
Uanis(C190) \\sim Ueq, Uanis(C191) \\sim Ueq, Uanis(C192) \\sim Ueq,
Uanis(C193) \\sim Ueq, Uanis(C194) \\sim Ueq, Uanis(C195) \\sim Ueq,
Uanis(C196) \\sim Ueq, Uanis(C197) \\sim Ueq, Uanis(C198) \\sim Ueq,
Uanis(C199) \\sim Ueq, Uanis(C200) \\sim Ueq, Uanis(C201) \\sim Ueq,
Uanis(C202) \\sim Ueq, Uanis(C203) \\sim Ueq, Uanis(C204) \\sim Ueq,
Uanis(C205) \\sim Ueq, Uanis(C206) \\sim Ueq, Uanis(C207) \\sim Ueq,
Uanis(C208) \\sim Ueq, Uanis(C209) \\sim Ueq, Uanis(C210) \\sim Ueq,
Uanis(C211) \\sim Ueq, Uanis(C212) \\sim Ueq, Uanis(C213) \\sim Ueq,
Uanis(C214) \\sim Ueq, Uanis(C215) \\sim Ueq, Uanis(C216) \\sim Ueq,
Uanis(C217) \\sim Ueq, Uanis(C218) \\sim Ueq, Uanis(C219) \\sim Ueq,
Uanis(C220) \\sim Ueq: with sigma of 0.005 and sigma for terminal atoms of 0.01
Uanis(P2) \\sim Ueq, Uanis(P1) \\sim Ueq, Uanis(P4) \\sim Ueq: with sigma of
0.005 and sigma for terminal atoms of 0.01
Uanis(Au24) = Uanis(Cu24)
Uanis(Au25) = Uanis(Cu25)
Uanis(Au1) = Uanis(Cu1)
Uanis(Au2) = Uanis(Cu2)
Uanis(Au3) = Uanis(Cu3)
Uanis(Au4) = Uanis(Cu4)
Uanis(Au5) = Uanis(Cu5)
Uanis(Au6) = Uanis(Cu6)
Uanis(Au7) = Uanis(Cu7)
Uanis(Au8) = Uanis(Cu8)
Uanis(Au9) = Uanis(Cu9)
Uanis(Au10) = Uanis(Cu10)
Uanis(Au11) = Uanis(Cu11)
4. Others
 Sof(Cu1)=Sof(Cu2)=Sof(Cu3)=Sof(Cu4)=Sof(Cu5)=Sof(Cu6)=Sof(Cu7)=Sof(Cu8)=
 Sof(Cu9)=Sof(Cu10)=Sof(Cu11)=1-FVAR(1)
 Sof(Au1)=Sof(Au2)=Sof(Au3)=Sof(Au4)=Sof(Au5)=Sof(Au6)=Sof(Au7)=Sof(Au8)=
 Sof(Au9)=Sof(Au10)=Sof(Au11)=FVAR(1)
 Fixed Sof: Au24(0.5) Au25(0.5) Cu24(0.5) Cu25(0.5)
5.a Secondary CH2 refined with riding coordinates:
 C1(H1A,H1B), C2(H2A,H2B), C9(H9A,H9B), C10(H10A,H10B), C17(H17A,H17B),
 C18(H18A,H18B), C25(H25A,H25B), C26(H26A,H26B), C33(H33A,H33B), C34(H34A,H34B),
  C58(H58A,H58B)
5.b Aromatic/amide H refined with riding coordinates:
 C8(H8), C7(H7), C6(H6), C5(H5), C4(H4), C16(H16), C15(H15), C14(H14),
 C13(H13), C12(H12), C20(H20), C21(H21), C22(H22), C23(H23), C24(H24), C28(H28),
  C29(H29), C30(H30), C31(H31), C32(H32), C36(H36), C37(H37), C38(H38),
 C39(H39), C40(H40), C42(H42), C43(H43), C44(H44), C45(H45), C46(H46), C48(H48),
  C49(H49), C50(H50), C51(H51), C52(H52), C54(H54), C55(H55), C56(H56),
 C57(H57), C60(H60), C61(H61), C62(H62), C63(H63), C64(H64), C66(H66), C67(H67),
  C68(H68), C69(H69), C70(H70), C72(H72), C73(H73), C74(H74), C75(H75),
 C76(H76), C78(H78), C79(H79), C80(H80), C81(H81), C82(H82), C84(H84), C85(H85),
  C86(H86), C87(H87), C88(H88), C90(H90), C91(H91), C92(H92), C93(H93),
 C94(H94), C96(H96), C97(H97), C98(H98), C99(H99), C100(H100), C102(H102),
 C103(H103), C104(H104), C105(H105), C106(H106), C108(H108), C109(H109),
 C110(H110), C111(H111), C112(H112), C114(H114), C115(H115), C116(H116),
 C117(H117), C118(H118), C120(H120), C121(H121), C122(H122), C123(H123),
 C124(H124), C126(H126), C127(H127), C128(H128), C129(H129), C130(H130),
 C132(H132), C133(H133), C134(H134), C135(H135), C136(H136), C138(H138),
 C139(H139), C140(H140), C141(H141), C142(H142), C144(H144), C145(H145),
 C146(H146), C147(H147), C148(H148), C150(H150), C151(H151), C152(H152),
 C153(H153), C154(H154), C156(H156), C157(H157), C158(H158), C159(H159),
 C160(H160), C162(H162), C163(H163), C164(H164), C165(H165), C166(H166),
 C168(H168), C169(H169), C170(H170), C171(H171), C172(H172), C174(H174),
 C175(H175), C176(H176), C177(H177), C178(H178), C180(H180), C181(H181),
 C182(H182), C183(H183), C184(H184), C186(H186), C187(H187), C188(H188),
 C189(H189), C190(H190), C192(H192), C193(H193), C194(H194), C195(H195),
 C196(H196), C198(H198), C199(H199), C200(H200), C201(H201), C202(H202),
 C204(H204), C205(H205), C206(H206), C207(H207), C208(H208), C210(H210),
 C211(H211), C212(H212), C213(H213), C214(H214), C216(H216), C217(H217),
 C218(H218), C219(H219), C220(H220)
5.c Fitted hexagon refined as free rotating group:
 C3(C8,C7,C6,C5,C4), C11(C16,C15,C14,C13,C12)
;
_shelx_shelxl_version_number 2014/7
_olex2_submission_special_instructions 'No special instructions were received'

loop_
_space_group_symop_operation_xyz
'x, y, z'
'-x+1/2, y+1/2, -z+1/2'
'-x, -y, -z'
'x-1/2, -y-1/2, z-1/2'

loop_
_atom_site_label
_atom_site_type_symbol
_atom_site_fract_x
_atom_site_fract_y
_atom_site_fract_z
_atom_site_U_iso_or_equiv
_atom_site_adp_type
_atom_site_occupancy
_atom_site_site_symmetry_order
_atom_site_calc_flag
_atom_site_refinement_flags_posn
_atom_site_refinement_flags_adp
_atom_site_refinement_flags_occupancy
_atom_site_disorder_assembly
_atom_site_disorder_group
Au1 Au -0.25464(4) 0.24044(5) -0.00192(4) 0.0278(3) Uani 0.748(2) 1 d . . P A 1
Au2 Au -0.31003(4) 0.21386(5) 0.04824(3) 0.0269(3) Uani 0.748(2) 1 d . . P A 1
Au3 Au -0.34396(3) 0.20067(5) -0.03673(3) 0.0236(3) Uani 0.748(2) 1 d . . P A 1
Au4 Au -0.30852(3) 0.29441(5) -0.07466(3) 0.0252(3) Uani 0.748(2) 1 d . . P A 1
Au5 Au -0.25123(3) 0.36551(5) -0.01186(3) 0.0259(3) Uani 0.748(2) 1 d . . P A 1
Au6 Au -0.25286(3) 0.31539(5) 0.06508(3) 0.0272(3) Uani 0.748(2) 1 d . . P A 1
Au7 Au -0.23371(3) 0.13623(5) 0.04741(3) 0.0253(3) Uani 0.748(2) 1 d . . P A 1
Au8 Au -0.26711(3) 0.12637(5) -0.03914(3) 0.0228(3) Uani 0.748(2) 1 d . . P A 1
Au9 Au -0.23011(3) 0.22137(5) -0.07412(3) 0.0248(3) Uani 0.748(2) 1 d . . P A 1
Au10 Au -0.17356(3) 0.28942(5) -0.01021(3) 0.0250(3) Uani 0.748(2) 1 d . . P A 1
Au11 Au -0.17635(3) 0.23792(5) 0.06445(3) 0.0247(3) Uani 0.748(2) 1 d . . P A 1
Cu1 Cu -0.25464(4) 0.24044(5) -0.00192(4) 0.0278(3) Uani 0.252(2) 1 d . . P A 2
Cu2 Cu -0.31003(4) 0.21386(5) 0.04824(3) 0.0269(3) Uani 0.252(2) 1 d . . P A 2
Cu3 Cu -0.34396(3) 0.20067(5) -0.03673(3) 0.0236(3) Uani 0.252(2) 1 d . . P A 2
Cu4 Cu -0.30852(3) 0.29441(5) -0.07466(3) 0.0252(3) Uani 0.252(2) 1 d . . P A 2
Cu5 Cu -0.25123(3) 0.36551(5) -0.01186(3) 0.0259(3) Uani 0.252(2) 1 d . . P A 2
Cu6 Cu -0.25286(3) 0.31539(5) 0.06508(3) 0.0272(3) Uani 0.252(2) 1 d . . P A 2
Cu7 Cu -0.23371(3) 0.13623(5) 0.04741(3) 0.0253(3) Uani 0.252(2) 1 d . . P A 2
Cu8 Cu -0.26711(3) 0.12637(5) -0.03914(3) 0.0228(3) Uani 0.252(2) 1 d . . P A 2
Cu9 Cu -0.23011(3) 0.22137(5) -0.07412(3) 0.0248(3) Uani 0.252(2) 1 d . . P A 2
Cu10 Cu -0.17356(3) 0.28942(5) -0.01021(3) 0.0250(3) Uani 0.252(2) 1 d . . P A 2
Cu11 Cu -0.17635(3) 0.23792(5) 0.06445(3) 0.0247(3) Uani 0.252(2) 1 d . . P A 2
Au12 Au -0.32733(3) 0.31395(4) -0.00113(3) 0.0204(2) Uani 1 1 d . . . . .
Au13 Au -0.34576(3) 0.31862(4) 0.07296(3) 0.0277(2) Uani 1 1 d . . . . .
Au14 Au -0.40241(3) 0.25209(4) 0.00342(3) 0.0249(2) Uani 1 1 d . . . . .
Au15 Au -0.39663(3) 0.31310(4) -0.07039(3) 0.0257(2) Uani 1 1 d . . . . .
Au16 Au -0.33602(3) 0.41565(4) -0.04896(3) 0.0269(2) Uani 1 1 d . . . . .
Au17 Au -0.30304(3) 0.42002(4) 0.04058(3) 0.0270(2) Uani 1 1 d . . . . .
Au18 Au -0.18153(3) 0.16705(4) -0.00290(3) 0.0191(2) Uani 1 1 d . . . . .
Au19 Au -0.19804(3) 0.04606(4) -0.00011(3) 0.0254(2) Uani 1 1 d . . . . .
Au20 Au -0.19291(3) 0.10613(4) -0.07519(3) 0.0244(2) Uani 1 1 d . . . . .
Au21 Au -0.13230(3) 0.20922(4) -0.05286(3) 0.0244(2) Uani 1 1 d . . . . .
Au22 Au -0.09960(3) 0.21347(4) 0.03748(3) 0.0257(2) Uani 1 1 d . . . . .
Au23 Au -0.14149(3) 0.11368(4) 0.07112(3) 0.0266(2) Uani 1 1 d . . . . .
Au24 Au -0.39564(5) 0.38349(7) 0.00162(5) 0.0363(4) Uani 0.5 1 d . . P A 1
Au25 Au -0.11266(4) 0.09782(6) -0.00376(4) 0.0238(3) Uani 0.5 1 d . . P A 1
Cu24 Cu -0.39564(5) 0.38349(7) 0.00162(5) 0.0363(4) Uani 0.5 1 d . . P A 2
Cu25 Cu -0.11266(4) 0.09782(6) -0.00376(4) 0.0238(3) Uani 0.5 1 d . . P A 2
Cl1 Cl -0.4515(2) 0.4411(3) 0.0056(2) 0.0524(19) Uani 1 1 d . . . . .
Cl2 Cl -0.0541(2) 0.0389(3) -0.00313(19) 0.0438(17) Uani 1 1 d . . . . .
S1 S -0.2833(2) 0.1303(3) 0.08708(19) 0.0336(15) Uani 1 1 d . . . . .
S2 S -0.1833(2) 0.3087(3) 0.1123(2) 0.0412(17) Uani 1 1 d . . . . .
S3 S -0.1837(2) 0.3903(3) -0.0244(2) 0.0347(16) Uani 1 1 d . . . . .
S4 S -0.2825(2) 0.2637(3) -0.1294(2) 0.0344(16) Uani 1 1 d . . . . .
S5 S -0.3427(2) 0.1027(3) -0.06153(19) 0.0321(15) Uani 1 1 d . . . . .
P1 P -0.3592(2) 0.3191(3) 0.1366(2) 0.0365(17) Uani 1 1 d . U . . .
P2 P -0.4649(2) 0.2001(3) 0.0086(2) 0.0288(15) Uani 1 1 d . U . . .
P3 P -0.45558(19) 0.3095(3) -0.1282(2) 0.0297(15) Uani 1 1 d . . . . .
P4 P -0.3441(2) 0.4994(3) -0.0911(2) 0.0316(16) Uani 1 1 d . U . . .
P5 P -0.2836(2) 0.5123(3) 0.0711(2) 0.0317(16) Uani 1 1 d . . . . .
P6 P -0.2137(2) -0.0551(3) 0.0039(2) 0.0306(16) Uani 1 1 d . . . . .
P7 P -0.2008(2) 0.0467(3) -0.1320(2) 0.0283(15) Uani 1 1 d . . . . .
P8 P -0.0935(2) 0.2415(3) -0.0977(2) 0.0323(16) Uani 1 1 d . . . . .
P9 P -0.0306(2) 0.2554(3) 0.0673(2) 0.0333(17) Uani 1 1 d . . . . .
P10 P -0.1009(2) 0.0776(3) 0.1346(2) 0.0326(16) Uani 1 1 d . . . . .
C1 C -0.2555(11) 0.1625(14) 0.1364(10) 0.074(5) Uani 1 1 d . U . . .
H1A H -0.2326 0.1910 0.1328 0.089 Uiso 1 1 calc R . . . .
H1B H -0.2777 0.1858 0.1459 0.089 Uiso 1 1 calc R . . . .
C2 C -0.2337(10) 0.1190(14) 0.1689(10) 0.075(5) Uani 1 1 d . U . . .
H2A H -0.2197 0.1410 0.1945 0.089 Uiso 1 1 calc R . . . .
H2B H -0.2097 0.0975 0.1607 0.089 Uiso 1 1 calc R . . . .
C3 C -0.2678(8) 0.0725(11) 0.1768(7) 0.075(5) Uani 1 1 d . U . . .
C8 C -0.3104(8) 0.0833(9) 0.1805(7) 0.076(5) Uani 1 1 d G U . . .
H8 H -0.3217 0.1231 0.1785 0.091 Uiso 1 1 calc R . . . .
C7 C -0.3365(7) 0.0359(14) 0.1870(8) 0.131(17) Uani 1 1 d G U . . .
H7 H -0.3657 0.0433 0.1895 0.157 Uiso 1 1 calc R . . . .
C6 C -0.3200(10) -0.0223(11) 0.1899(9) 0.149(19) Uani 1 1 d G U . . .
H6 H -0.3379 -0.0547 0.1944 0.179 Uiso 1 1 calc R . . . .
C5 C -0.2774(11) -0.0331(9) 0.1862(9) 0.15(2) Uani 1 1 d G U . . .
H5 H -0.2661 -0.0729 0.1882 0.186 Uiso 1 1 calc R . . . .
C4 C -0.2512(7) 0.0143(13) 0.1797(8) 0.130(17) Uani 1 1 d G U . . .
H4 H -0.2221 0.0069 0.1772 0.156 Uiso 1 1 calc R . . . .
C9 C -0.1526(17) 0.370(2) 0.1000(16) 0.161(8) Uani 1 1 d . U . . .
H9A H -0.1229 0.3560 0.0987 0.193 Uiso 1 1 calc R . . . .
H9B H -0.1688 0.3864 0.0729 0.193 Uiso 1 1 calc R . . . .
C10 C -0.1464(17) 0.422(2) 0.1338(16) 0.163(8) Uani 1 1 d . U . . .
H10A H -0.1320 0.4555 0.1233 0.196 Uiso 1 1 calc R . . . .
H10B H -0.1771 0.4356 0.1323 0.196 Uiso 1 1 calc R . . . .
C11 C -0.1223(15) 0.4180(14) 0.1793(8) 0.166(8) Uani 1 1 d . U . . .
C16 C -0.1503(9) 0.4039(13) 0.2034(14) 0.166(8) Uani 1 1 d G U . . .
H16 H -0.1816 0.4006 0.1914 0.200 Uiso 1 1 calc R . . . .
C15 C -0.1325(13) 0.3945(13) 0.2451(13) 0.167(8) Uani 1 1 d G U . . .
H15 H -0.1516 0.3848 0.2616 0.201 Uiso 1 1 calc R . . . .
C14 C -0.0867(15) 0.3992(13) 0.2628(8) 0.167(8) Uani 1 1 d G U . . .
H14 H -0.0745 0.3928 0.2913 0.201 Uiso 1 1 calc R . . . .
C13 C -0.0587(9) 0.4133(13) 0.2387(14) 0.168(8) Uani 1 1 d G U . . .
H13 H -0.0274 0.4166 0.2507 0.201 Uiso 1 1 calc R . . . .
C12 C -0.0765(14) 0.4227(13) 0.1970(13) 0.167(8) Uani 1 1 d G U . . .
H12 H -0.0574 0.4324 0.1805 0.201 Uiso 1 1 calc R . . . .
C17 C -0.1960(10) 0.3942(12) -0.0804(9) 0.058(8) Uani 1 1 d . U . . .
H17A H -0.1728 0.3712 -0.0886 0.069 Uiso 1 1 calc R . . . .
H17B H -0.2249 0.3738 -0.0924 0.069 Uiso 1 1 calc R . . . .
C18 C -0.1985(10) 0.4542(13) -0.0986(10) 0.072(10) Uani 1 1 d . U . . .
H18A H -0.2234 0.4764 -0.0924 0.086 Uiso 1 1 calc R . . . .
H18B H -0.2058 0.4499 -0.1286 0.086 Uiso 1 1 calc R . . . .
C19 C -0.1551(11) 0.4922(15) -0.0836(11) 0.075(5) Uani 1 1 d . U . . .
C20 C -0.1480(11) 0.5397(14) -0.0533(10) 0.076(5) Uani 1 1 d . U . . .
H20 H -0.1722 0.5501 -0.0428 0.092 Uiso 1 1 calc R . . . .
C21 C -0.1097(11) 0.5699(15) -0.0392(11) 0.077(5) Uani 1 1 d . U . . .
H21 H -0.1062 0.6019 -0.0202 0.093 Uiso 1 1 calc R . . . .
C22 C -0.0763(12) 0.5509(15) -0.0542(11) 0.078(5) Uani 1 1 d . U . . .
H22 H -0.0474 0.5672 -0.0426 0.093 Uiso 1 1 calc R . . . .
C23 C -0.0810(11) 0.5105(14) -0.0844(11) 0.077(5) Uani 1 1 d . U . . .
H23 H -0.0558 0.5031 -0.0942 0.093 Uiso 1 1 calc R . . . .
C24 C -0.1200(11) 0.4784(15) -0.1026(11) 0.077(5) Uani 1 1 d . U . . .
H24 H -0.1231 0.4510 -0.1246 0.092 Uiso 1 1 calc R . . . .
C25 C -0.3167(9) 0.1933(12) -0.1531(9) 0.058(8) Uani 1 1 d . U . . .
H25A H -0.2962 0.1609 -0.1562 0.069 Uiso 1 1 calc R . . . .
H25B H -0.3342 0.1787 -0.1348 0.069 Uiso 1 1 calc R . . . .
C26 C -0.3478(10) 0.2095(14) -0.1944(10) 0.072(10) Uani 1 1 d . U . . .
H26A H -0.3652 0.1735 -0.2060 0.087 Uiso 1 1 calc R . . . .
H26B H -0.3692 0.2401 -0.1903 0.087 Uiso 1 1 calc R . . . .
C27 C -0.3254(8) 0.2333(12) -0.2251(8) 0.043(7) Uani 1 1 d . U . . .
C28 C -0.3331(8) 0.2904(12) -0.2400(8) 0.042(7) Uani 1 1 d . U . . .
H28 H -0.3540 0.3151 -0.2320 0.050 Uiso 1 1 calc R . . . .
C29 C -0.3104(10) 0.3128(15) -0.2669(10) 0.071(10) Uani 1 1 d . U . . .
H29 H -0.3137 0.3533 -0.2758 0.085 Uiso 1 1 calc R . . . .
C30 C -0.2823(11) 0.2729(15) -0.2805(11) 0.079(11) Uani 1 1 d . U . . .
H30 H -0.2663 0.2878 -0.2985 0.095 Uiso 1 1 calc R . . . .
C31 C -0.2769(12) 0.2162(16) -0.2695(11) 0.087(11) Uani 1 1 d . U . . .
H31 H -0.2580 0.1908 -0.2798 0.104 Uiso 1 1 calc R . . . .
C32 C -0.2999(10) 0.1938(15) -0.2421(10) 0.069(10) Uani 1 1 d . U . . .
H32 H -0.2982 0.1524 -0.2352 0.083 Uiso 1 1 calc R . . . .
C33 C -0.3513(8) 0.0524(11) -0.0215(8) 0.037(6) Uani 1 1 d . U . . .
H33A H -0.3294 0.0193 -0.0172 0.044 Uiso 1 1 calc R . . . .
H33B H -0.3457 0.0750 0.0045 0.044 Uiso 1 1 calc R . . . .
C34 C -0.3978(8) 0.0265(12) -0.0321(8) 0.049(8) Uani 1 1 d . U . . .
H34A H -0.3999 -0.0004 -0.0096 0.059 Uiso 1 1 calc R . . . .
H34B H -0.4192 0.0597 -0.0334 0.059 Uiso 1 1 calc R . . . .
C35 C -0.4119(8) -0.0077(10) -0.0713(8) 0.032(6) Uani 1 1 d . U . . .
C36 C -0.4443(8) 0.0081(11) -0.1029(8) 0.040(7) Uani 1 1 d . U . . .
H36 H -0.4603 0.0437 -0.1008 0.048 Uiso 1 1 calc R . . . .
C37 C -0.4568(10) -0.0223(14) -0.1381(10) 0.065(9) Uani 1 1 d . U . . .
H37 H -0.4799 -0.0067 -0.1602 0.078 Uiso 1 1 calc R . . . .
C38 C -0.4372(10) -0.0743(13) -0.1430(10) 0.063(9) Uani 1 1 d . U . . .
H38 H -0.4468 -0.0959 -0.1679 0.075 Uiso 1 1 calc R . . . .
C39 C -0.4035(9) -0.0955(13) -0.1116(9) 0.056(8) Uani 1 1 d . U . . .
H39 H -0.3883 -0.1315 -0.1147 0.067 Uiso 1 1 calc R . . . .
C40 C -0.3912(9) -0.0638(12) -0.0747(9) 0.054(8) Uani 1 1 d . U . . .
H40 H -0.3692 -0.0797 -0.0519 0.065 Uiso 1 1 calc R . . . .
C41 C -0.3741(9) 0.3970(12) 0.1499(9) 0.048(7) Uani 1 1 d . U . . .
C42 C -0.3661(11) 0.4160(15) 0.1917(11) 0.075(10) Uani 1 1 d . U . . .
H42 H -0.3541 0.3908 0.2146 0.090 Uiso 1 1 calc R . . . .
C43 C -0.3787(11) 0.4792(15) 0.1950(11) 0.077(10) Uani 1 1 d . U . . .
H43 H -0.3733 0.4962 0.2215 0.093 Uiso 1 1 calc R . . . .
C44 C -0.3961(12) 0.5116(17) 0.1647(12) 0.089(12) Uani 1 1 d . U . . .
H44 H -0.4053 0.5509 0.1697 0.107 Uiso 1 1 calc R . . . .
C45 C -0.4026(9) 0.4947(13) 0.1265(10) 0.056(8) Uani 1 1 d . U . . .
H45 H -0.4146 0.5220 0.1048 0.068 Uiso 1 1 calc R . . . .
C46 C -0.3914(8) 0.4357(12) 0.1182(9) 0.050(8) Uani 1 1 d . U . . .
H46 H -0.3958 0.4229 0.0908 0.061 Uiso 1 1 calc R . . . .
C47 C -0.4006(8) 0.2706(11) 0.1444(8) 0.037(6) Uani 1 1 d . U . . .
C48 C -0.4326(9) 0.2879(13) 0.1659(9) 0.055(8) Uani 1 1 d . U . . .
H48 H -0.4366 0.3291 0.1711 0.066 Uiso 1 1 calc R . . . .
C49 C -0.4574(10) 0.2449(13) 0.1790(9) 0.062(9) Uani 1 1 d . U . . .
H49 H -0.4764 0.2566 0.1951 0.074 Uiso 1 1 calc R . . . .
C50 C -0.4549(10) 0.1832(14) 0.1688(10) 0.063(9) Uani 1 1 d . U . . .
H50 H -0.4726 0.1544 0.1776 0.076 Uiso 1 1 calc R . . . .
C51 C -0.4264(10) 0.1652(15) 0.1457(10) 0.073(10) Uani 1 1 d . U . . .
H51 H -0.4268 0.1251 0.1362 0.088 Uiso 1 1 calc R . . . .
C52 C -0.3974(11) 0.2075(14) 0.1372(10) 0.069(9) Uani 1 1 d . U . . .
H52 H -0.3743 0.1940 0.1260 0.082 Uiso 1 1 calc R . . . .
C53 C -0.3105(9) 0.2995(12) 0.1753(9) 0.052(8) Uani 1 1 d . U . . .
C54 C -0.2679(10) 0.3126(13) 0.1718(10) 0.063(9) Uani 1 1 d . U . . .
H54 H -0.2647 0.3322 0.1480 0.075 Uiso 1 1 calc R . . . .
C55 C -0.2306(16) 0.2973(19) 0.2026(15) 0.125(16) Uani 1 1 d . U . . .
H55 H -0.2017 0.3073 0.2004 0.150 Uiso 1 1 calc R . . . .
C56 C -0.2353(17) 0.266(2) 0.2383(16) 0.141(18) Uani 1 1 d . U . . .
H56 H -0.2096 0.2628 0.2612 0.170 Uiso 1 1 calc R . . . .
C57 C -0.2735(15) 0.242(2) 0.2413(14) 0.121(16) Uani 1 1 d . U . . .
H57 H -0.2754 0.2128 0.2612 0.145 Uiso 1 1 calc R . . . .
C58 C -0.3114(11) 0.2651(15) 0.2105(11) 0.081(11) Uani 1 1 d . U . . .
H58A H -0.3305 0.2300 0.1998 0.097 Uiso 1 1 calc R . . . .
H58B H -0.3281 0.2897 0.2254 0.097 Uiso 1 1 calc R . . . .
C59 C -0.4929(8) 0.2411(11) 0.0415(7) 0.033(6) Uani 1 1 d . U . . .
C60 C -0.4891(8) 0.3050(11) 0.0417(8) 0.043(7) Uani 1 1 d . U . . .
H60 H -0.4738 0.3248 0.0249 0.051 Uiso 1 1 calc R . . . .
C61 C -0.5080(9) 0.3366(13) 0.0670(9) 0.052(8) Uani 1 1 d . U . . .
H61 H -0.5023 0.3783 0.0710 0.063 Uiso 1 1 calc R . . . .
C62 C -0.5357(9) 0.3082(13) 0.0871(9) 0.057(8) Uani 1 1 d . U . . .
H62 H -0.5512 0.3324 0.1017 0.068 Uiso 1 1 calc R . . . .
C63 C -0.5419(9) 0.2466(12) 0.0871(9) 0.049(8) Uani 1 1 d . U . . .
H63 H -0.5596 0.2281 0.1023 0.059 Uiso 1 1 calc R . . . .
C64 C -0.5191(8) 0.2113(11) 0.0615(8) 0.037(6) Uani 1 1 d . U . . .
H64 H -0.5226 0.1690 0.0592 0.045 Uiso 1 1 calc R . . . .
C65 C -0.4520(7) 0.1258(10) 0.0316(7) 0.027(6) Uani 1 1 d . U . . .
C66 C -0.4085(8) 0.1167(11) 0.0528(8) 0.043(7) Uani 1 1 d . U . . .
H66 H -0.3857 0.1453 0.0535 0.051 Uiso 1 1 calc R . . . .
C67 C -0.3998(8) 0.0595(11) 0.0743(8) 0.040(7) Uani 1 1 d . U . . .
H67 H -0.3700 0.0514 0.0897 0.048 Uiso 1 1 calc R . . . .
C68 C -0.4313(8) 0.0168(12) 0.0738(8) 0.047(7) Uani 1 1 d . U . . .
H68 H -0.4246 -0.0187 0.0898 0.056 Uiso 1 1 calc R . . . .
C69 C -0.4745(8) 0.0286(11) 0.0482(7) 0.036(6) Uani 1 1 d . U . . .
H69 H -0.4971 -0.0011 0.0447 0.044 Uiso 1 1 calc R . . . .
C70 C -0.4842(8) 0.0815(10) 0.0286(8) 0.035(6) Uani 1 1 d . U . . .
H70 H -0.5138 0.0888 0.0122 0.042 Uiso 1 1 calc R . . . .
C71 C -0.5088(7) 0.1868(10) -0.0403(8) 0.032(6) Uani 1 1 d . U . . .
C72 C -0.5516(8) 0.1997(11) -0.0440(8) 0.042(7) Uani 1 1 d . U . . .
H72 H -0.5601 0.2191 -0.0225 0.050 Uiso 1 1 calc R . . . .
C73 C -0.5839(9) 0.1835(11) -0.0807(8) 0.046(7) Uani 1 1 d . U . . .
H73 H -0.6144 0.1928 -0.0841 0.056 Uiso 1 1 calc R . . . .
C74 C -0.5716(9) 0.1547(11) -0.1114(9) 0.047(7) Uani 1 1 d . U . . .
H74 H -0.5938 0.1446 -0.1358 0.057 Uiso 1 1 calc R . . . .
C75 C -0.5288(9) 0.1406(12) -0.1074(9) 0.050(8) Uani 1 1 d . U . . .
H75 H -0.5206 0.1199 -0.1287 0.060 Uiso 1 1 calc R . . . .
C76 C -0.4957(9) 0.1570(11) -0.0709(8) 0.046(7) Uani 1 1 d . U . . .
H76 H -0.4652 0.1477 -0.0675 0.055 Uiso 1 1 calc R . . . .
C77 C -0.5093(7) 0.3180(10) -0.1172(7) 0.029(6) Uani 1 1 d . U . . .
C78 C -0.5093(8) 0.3528(10) -0.0844(8) 0.036(6) Uani 1 1 d . U . . .
H78 H -0.4820 0.3678 -0.0671 0.043 Uiso 1 1 calc R . . . .
C79 C -0.5489(10) 0.3661(13) -0.0766(10) 0.062(9) Uani 1 1 d . U . . .
H79 H -0.5492 0.3903 -0.0538 0.075 Uiso 1 1 calc R . . . .
C80 C -0.5891(10) 0.3442(12) -0.1023(9) 0.054(8) Uani 1 1 d . U . . .
H80 H -0.6164 0.3553 -0.0971 0.065 Uiso 1 1 calc R . . . .
C81 C -0.5902(9) 0.3075(11) -0.1344(8) 0.044(7) Uani 1 1 d . U . . .
H81 H -0.6175 0.2905 -0.1504 0.053 Uiso 1 1 calc R . . . .
C82 C -0.5498(8) 0.2955(11) -0.1432(8) 0.040(7) Uani 1 1 d . U . . .
H82 H -0.5495 0.2723 -0.1665 0.048 Uiso 1 1 calc R . . . .
C83 C -0.4543(7) 0.3664(10) -0.1664(7) 0.025(5) Uani 1 1 d . U . . .
C84 C -0.4909(8) 0.4028(10) -0.1826(8) 0.036(6) Uani 1 1 d . U . . .
H84 H -0.5173 0.3976 -0.1743 0.043 Uiso 1 1 calc R . . . .
C85 C -0.4891(8) 0.4457(11) -0.2100(8) 0.041(7) Uani 1 1 d . U . . .
H85 H -0.5140 0.4719 -0.2192 0.049 Uiso 1 1 calc R . . . .
C86 C -0.4526(8) 0.4533(11) -0.2254(8) 0.044(7) Uani 1 1 d . U . . .
H86 H -0.4523 0.4822 -0.2458 0.052 Uiso 1 1 calc R . . . .
C87 C -0.4174(8) 0.4163(11) -0.2093(8) 0.042(7) Uani 1 1 d . U . . .
H87 H -0.3912 0.4200 -0.2181 0.051 Uiso 1 1 calc R . . . .
C88 C -0.4188(8) 0.3728(11) -0.1799(8) 0.038(6) Uani 1 1 d . U . . .
H88 H -0.3936 0.3475 -0.1695 0.045 Uiso 1 1 calc R . . . .
C89 C -0.4555(7) 0.2407(10) -0.1557(7) 0.029(6) Uani 1 1 d . U . . .
C90 C -0.4818(9) 0.2334(12) -0.1977(8) 0.046(7) Uani 1 1 d . U . . .
H90 H -0.4987 0.2661 -0.2120 0.056 Uiso 1 1 calc R . . . .
C91 C -0.4826(9) 0.1784(11) -0.2174(9) 0.046(7) Uani 1 1 d . U . . .
H91 H -0.5001 0.1743 -0.2449 0.055 Uiso 1 1 calc R . . . .
C92 C -0.4586(10) 0.1298(14) -0.1979(10) 0.066(9) Uani 1 1 d . U . . .
H92 H -0.4598 0.0924 -0.2115 0.079 Uiso 1 1 calc R . . . .
C93 C -0.4323(9) 0.1369(12) -0.1575(9) 0.051(8) Uani 1 1 d . U . . .
H93 H -0.4145 0.1045 -0.1440 0.061 Uiso 1 1 calc R . . . .
C94 C -0.4319(8) 0.1908(10) -0.1369(8) 0.035(6) Uani 1 1 d . U . . .
H94 H -0.4150 0.1935 -0.1091 0.042 Uiso 1 1 calc R . . . .
C95 C -0.4030(7) 0.5204(10) -0.1137(7) 0.029(6) Uani 1 1 d . U . . .
C96 C -0.4180(7) 0.5550(10) -0.1492(7) 0.029(6) Uani 1 1 d . U . . .
H96 H -0.3981 0.5672 -0.1644 0.035 Uiso 1 1 calc R . . . .
C97 C -0.4625(8) 0.5707(11) -0.1614(8) 0.039(7) Uani 1 1 d . U . . .
H97 H -0.4734 0.5939 -0.1855 0.047 Uiso 1 1 calc R . . . .
C98 C -0.4914(8) 0.5538(11) -0.1395(8) 0.038(6) Uani 1 1 d . U . . .
H98 H -0.5217 0.5665 -0.1486 0.046 Uiso 1 1 calc R . . . .
C99 C -0.4780(8) 0.5194(11) -0.1051(8) 0.044(7) Uani 1 1 d . U . . .
H99 H -0.4982 0.5075 -0.0902 0.053 Uiso 1 1 calc R . . . .
C100 C -0.4331(9) 0.5027(12) -0.0929(9) 0.049(7) Uani 1 1 d . U . . .
H100 H -0.4228 0.4781 -0.0694 0.058 Uiso 1 1 calc R . . . .
C101 C -0.3180(8) 0.5683(11) -0.0684(8) 0.034(6) Uani 1 1 d . U . . .
C102 C -0.2737(8) 0.5656(12) -0.0417(8) 0.045(7) Uani 1 1 d . U . . .
H102 H -0.2616 0.5273 -0.0326 0.054 Uiso 1 1 calc R . . . .
C103 C -0.2490(10) 0.6123(13) -0.0292(10) 0.062(9) Uani 1 1 d . U . . .
H103 H -0.2189 0.6075 -0.0133 0.075 Uiso 1 1 calc R . . . .
C104 C -0.2671(9) 0.6710(12) -0.0393(9) 0.049(7) Uani 1 1 d . U . . .
H104 H -0.2512 0.7056 -0.0270 0.058 Uiso 1 1 calc R . . . .
C105 C -0.3082(9) 0.6760(13) -0.0673(9) 0.053(8) Uani 1 1 d . U . . .
H105 H -0.3193 0.7142 -0.0774 0.064 Uiso 1 1 calc R . . . .
C106 C -0.3333(8) 0.6250(10) -0.0806(8) 0.034(6) Uani 1 1 d . U . . .
H106 H -0.3623 0.6293 -0.0990 0.041 Uiso 1 1 calc R . . . .
C107 C -0.3208(8) 0.4837(11) -0.1341(8) 0.035(6) Uani 1 1 d . U . . .
C108 C -0.3080(8) 0.5337(12) -0.1553(8) 0.046(7) Uani 1 1 d . U . . .
H108 H -0.3116 0.5736 -0.1470 0.055 Uiso 1 1 calc R . . . .
C109 C -0.2908(7) 0.5233(11) -0.1874(8) 0.035(6) Uani 1 1 d . U . . .
H109 H -0.2840 0.5555 -0.2029 0.042 Uiso 1 1 calc R . . . .
C110 C -0.2837(8) 0.4651(11) -0.1963(8) 0.039(7) Uani 1 1 d . U . . .
H110 H -0.2715 0.4574 -0.2183 0.047 Uiso 1 1 calc R . . . .
C111 C -0.2932(8) 0.4181(12) -0.1754(8) 0.040(7) Uani 1 1 d . U . . .
H111 H -0.2876 0.3782 -0.1825 0.048 Uiso 1 1 calc R . . . .
C112 C -0.3111(7) 0.4290(11) -0.1441(8) 0.036(6) Uani 1 1 d . U . . .
H112 H -0.3168 0.3961 -0.1286 0.043 Uiso 1 1 calc R . . . .
C113 C -0.2828(8) 0.5183(11) 0.1254(8) 0.041(7) Uani 1 1 d . U . . .
C114 C -0.2682(9) 0.4696(14) 0.1503(10) 0.062(9) Uani 1 1 d . U . . .
H114 H -0.2631 0.4320 0.1392 0.074 Uiso 1 1 calc R . . . .
C115 C -0.2609(11) 0.4770(15) 0.1926(11) 0.078(11) Uani 1 1 d . U . . .
H115 H -0.2510 0.4439 0.2104 0.094 Uiso 1 1 calc R . . . .
C116 C -0.2678(10) 0.5306(13) 0.2085(10) 0.064(9) Uani 1 1 d . U . . .
H116 H -0.2606 0.5350 0.2374 0.077 Uiso 1 1 calc R . . . .
C117 C -0.2849(9) 0.5787(12) 0.1842(9) 0.050(8) Uani 1 1 d . U . . .
H117 H -0.2917 0.6154 0.1954 0.060 Uiso 1 1 calc R . . . .
C118 C -0.2917(8) 0.5712(12) 0.1420(8) 0.045(7) Uani 1 1 d . U . . .
H118 H -0.3029 0.6040 0.1244 0.054 Uiso 1 1 calc R . . . .
C119 C -0.3206(8) 0.5698(11) 0.0432(8) 0.036(6) Uani 1 1 d . U . . .
C120 C -0.3654(8) 0.5528(12) 0.0237(8) 0.042(7) Uani 1 1 d . U . . .
H120 H -0.3747 0.5125 0.0248 0.051 Uiso 1 1 calc R . . . .
C121 C -0.3950(9) 0.5957(11) 0.0031(8) 0.043(7) Uani 1 1 d . U . . .
H121 H -0.4246 0.5836 -0.0109 0.052 Uiso 1 1 calc R . . . .
C122 C -0.3835(8) 0.6561(12) 0.0017(8) 0.042(7) Uani 1 1 d . U . . .
H122 H -0.4046 0.6850 -0.0124 0.051 Uiso 1 1 calc R . . . .
C123 C -0.3409(8) 0.6717(12) 0.0215(8) 0.041(7) Uani 1 1 d . U . . .
H123 H -0.3321 0.7123 0.0199 0.050 Uiso 1 1 calc R . . . .
C124 C -0.3087(9) 0.6308(12) 0.0442(9) 0.051(8) Uani 1 1 d . U . . .
H124 H -0.2800 0.6440 0.0597 0.061 Uiso 1 1 calc R . . . .
C125 C -0.2273(8) 0.5336(11) 0.0723(8) 0.036(6) Uani 1 1 d . U . . .
C126 C -0.2064(8) 0.5819(11) 0.0985(8) 0.040(7) Uani 1 1 d . U . . .
H126 H -0.2216 0.6013 0.1156 0.048 Uiso 1 1 calc R . . . .
C127 C -0.1630(10) 0.6003(14) 0.0988(10) 0.067(9) Uani 1 1 d . U . . .
H127 H -0.1485 0.6317 0.1164 0.080 Uiso 1 1 calc R . . . .
C128 C -0.1416(10) 0.5720(14) 0.0729(10) 0.066(9) Uani 1 1 d . U . . .
H128 H -0.1121 0.5836 0.0735 0.079 Uiso 1 1 calc R . . . .
C129 C -0.1624(9) 0.5282(12) 0.0469(9) 0.057(8) Uani 1 1 d . U . . .
H129 H -0.1479 0.5105 0.0287 0.068 Uiso 1 1 calc R . . . .
C130 C -0.2063(8) 0.5086(12) 0.0470(8) 0.045(7) Uani 1 1 d . U . . .
H130 H -0.2206 0.4776 0.0289 0.054 Uiso 1 1 calc R . . . .
C131 C -0.2588(7) -0.0653(9) 0.0268(7) 0.024(5) Uani 1 1 d . U . . .
C132 C -0.2890(7) -0.1143(10) 0.0140(7) 0.030(6) Uani 1 1 d . U . . .
H132 H -0.2856 -0.1412 -0.0066 0.036 Uiso 1 1 calc R . . . .
C133 C -0.3247(9) -0.1223(13) 0.0326(9) 0.055(8) Uani 1 1 d . U . . .
H133 H -0.3450 -0.1549 0.0249 0.066 Uiso 1 1 calc R . . . .
C134 C -0.3288(9) -0.0819(11) 0.0615(8) 0.047(7) Uani 1 1 d . U . . .
H134 H -0.3531 -0.0860 0.0730 0.057 Uiso 1 1 calc R . . . .
C135 C -0.2977(8) -0.0336(11) 0.0750(8) 0.044(7) Uani 1 1 d . U . . .
H135 H -0.2998 -0.0080 0.0966 0.053 Uiso 1 1 calc R . . . .
C136 C -0.2642(7) -0.0251(10) 0.0554(7) 0.031(6) Uani 1 1 d . U . . .
H136 H -0.2451 0.0088 0.0620 0.037 Uiso 1 1 calc R . . . .
C137 C -0.2320(7) -0.0986(10) -0.0440(7) 0.029(6) Uani 1 1 d . U . . .
C138 C -0.2134(9) -0.1540(12) -0.0474(9) 0.048(7) Uani 1 1 d . U . . .
H138 H -0.1872 -0.1667 -0.0273 0.058 Uiso 1 1 calc R . . . .
C139 C -0.2326(9) -0.1902(12) -0.0794(9) 0.048(7) Uani 1 1 d . U . . .
H139 H -0.2201 -0.2289 -0.0803 0.057 Uiso 1 1 calc R . . . .
C140 C -0.2682(9) -0.1741(12) -0.1097(9) 0.048(7) Uani 1 1 d . U . . .
H140 H -0.2808 -0.1991 -0.1326 0.057 Uiso 1 1 calc R . . . .
C141 C -0.2851(9) -0.1178(12) -0.1050(9) 0.049(8) Uani 1 1 d . U . . .
H141 H -0.3114 -0.1057 -0.1251 0.059 Uiso 1 1 calc R . . . .
C142 C -0.2675(8) -0.0778(12) -0.0740(8) 0.044(7) Uani 1 1 d . U . . .
H142 H -0.2793 -0.0387 -0.0735 0.053 Uiso 1 1 calc R . . . .
C143 C -0.1650(8) -0.0941(11) 0.0377(8) 0.038(7) Uani 1 1 d . U . . .
C144 C -0.1237(8) -0.0690(12) 0.0433(9) 0.048(7) Uani 1 1 d . U . . .
H144 H -0.1203 -0.0355 0.0272 0.058 Uiso 1 1 calc R . . . .
C145 C -0.0851(9) -0.0927(12) 0.0735(9) 0.054(8) Uani 1 1 d . U . . .
H145 H -0.0570 -0.0731 0.0801 0.064 Uiso 1 1 calc R . . . .
C146 C -0.0918(12) -0.1458(15) 0.0921(11) 0.082(11) Uani 1 1 d . U . . .
H146 H -0.0669 -0.1645 0.1108 0.099 Uiso 1 1 calc R . . . .
C147 C -0.1343(9) -0.1731(13) 0.0844(9) 0.052(8) Uani 1 1 d . U . . .
H147 H -0.1374 -0.2100 0.0972 0.062 Uiso 1 1 calc R . . . .
C148 C -0.1718(9) -0.1458(12) 0.0577(9) 0.051(8) Uani 1 1 d . U . . .
H148 H -0.2008 -0.1622 0.0536 0.062 Uiso 1 1 calc R . . . .
C149 C -0.2584(7) 0.0320(10) -0.1605(7) 0.029(6) Uani 1 1 d . U . . .
C150 C -0.2692(8) 0.0143(11) -0.2022(8) 0.041(7) Uani 1 1 d . U . . .
H150 H -0.2468 0.0125 -0.2163 0.049 Uiso 1 1 calc R . . . .
C151 C -0.3143(9) -0.0006(12) -0.2222(10) 0.059(8) Uani 1 1 d . U . . .
H151 H -0.3220 -0.0115 -0.2502 0.071 Uiso 1 1 calc R . . . .
C152 C -0.3467(11) 0.0002(13) -0.2028(10) 0.066(9) Uani 1 1 d . U . . .
H152 H -0.3762 -0.0121 -0.2164 0.080 Uiso 1 1 calc R . . . .
C153 C -0.3353(9) 0.0203(11) -0.1606(9) 0.050(8) Uani 1 1 d . U . . .
H153 H -0.3577 0.0231 -0.1467 0.061 Uiso 1 1 calc R . . . .
C154 C -0.2908(8) 0.0356(11) -0.1406(8) 0.041(7) Uani 1 1 d . U . . .
H154 H -0.2832 0.0486 -0.1130 0.050 Uiso 1 1 calc R . . . .
C155 C -0.1744(7) -0.0266(10) -0.1166(7) 0.029(6) Uani 1 1 d . U . . .
C156 C -0.1375(7) -0.0263(10) -0.0833(7) 0.024(5) Uani 1 1 d . U . . .
H156 H -0.1273 0.0101 -0.0693 0.029 Uiso 1 1 calc R . . . .
C157 C -0.1151(8) -0.0801(11) -0.0700(8) 0.041(7) Uani 1 1 d . U . . .
H157 H -0.0910 -0.0817 -0.0458 0.049 Uiso 1 1 calc R . . . .
C158 C -0.1290(9) -0.1301(12) -0.0929(8) 0.045(7) Uani 1 1 d . U . . .
H158 H -0.1125 -0.1660 -0.0850 0.054 Uiso 1 1 calc R . . . .
C159 C -0.1634(9) -0.1318(13) -0.1246(9) 0.051(8) Uani 1 1 d . U . . .
H159 H -0.1720 -0.1684 -0.1390 0.061 Uiso 1 1 calc R . . . .
C160 C -0.1876(8) -0.0793(10) -0.1375(8) 0.032(6) Uani 1 1 d . U . . .
H160 H -0.2131 -0.0799 -0.1606 0.039 Uiso 1 1 calc R . . . .
C161 C -0.1756(7) 0.0733(10) -0.1709(7) 0.026(5) Uani 1 1 d . U . . .
C162 C -0.1490(8) 0.0386(12) -0.1876(8) 0.046(7) Uani 1 1 d . U . . .
H162 H -0.1410 -0.0002 -0.1764 0.055 Uiso 1 1 calc R . . . .
C163 C -0.1325(9) 0.0572(13) -0.2209(9) 0.059(8) Uani 1 1 d . U . . .
H163 H -0.1154 0.0315 -0.2329 0.071 Uiso 1 1 calc R . . . .
C164 C -0.1432(10) 0.1150(14) -0.2342(10) 0.067(9) Uani 1 1 d . U . . .
H164 H -0.1313 0.1295 -0.2553 0.080 Uiso 1 1 calc R . . . .
C165 C -0.1691(9) 0.1527(14) -0.2200(9) 0.060(9) Uani 1 1 d . U . . .
H165 H -0.1756 0.1922 -0.2303 0.071 Uiso 1 1 calc R . . . .
C166 C -0.1866(9) 0.1286(12) -0.1874(9) 0.053(8) Uani 1 1 d . U . . .
H166 H -0.2065 0.1527 -0.1775 0.063 Uiso 1 1 calc R . . . .
C167 C -0.1263(7) 0.2819(10) -0.1407(7) 0.029(6) Uani 1 1 d . U . . .
C168 C -0.1059(9) 0.3208(11) -0.1626(8) 0.046(7) Uani 1 1 d . U . . .
H168 H -0.0743 0.3254 -0.1545 0.055 Uiso 1 1 calc R . . . .
C169 C -0.1328(9) 0.3541(12) -0.1977(9) 0.053(8) Uani 1 1 d . U . . .
H169 H -0.1194 0.3814 -0.2122 0.064 Uiso 1 1 calc R . . . .
C170 C -0.1798(10) 0.3441(13) -0.2096(10) 0.061(9) Uani 1 1 d . U . . .
H170 H -0.1978 0.3625 -0.2338 0.074 Uiso 1 1 calc R . . . .
C171 C -0.1993(10) 0.3091(12) -0.1871(9) 0.053(8) Uani 1 1 d . U . . .
H171 H -0.2309 0.3054 -0.1945 0.063 Uiso 1 1 calc R . . . .
C172 C -0.1724(8) 0.2775(11) -0.1519(8) 0.038(6) Uani 1 1 d . U . . .
H172 H -0.1866 0.2532 -0.1362 0.046 Uiso 1 1 calc R . . . .
C173 C -0.0701(8) 0.1760(11) -0.1171(8) 0.038(3) Uani 1 1 d . U . . .
C174 C -0.0570(8) 0.1297(10) -0.0929(8) 0.037(3) Uani 1 1 d . U . . .
H174 H -0.0621 0.1285 -0.0666 0.044 Uiso 1 1 calc R . . . .
C175 C -0.0365(8) 0.0842(11) -0.1059(8) 0.040(3) Uani 1 1 d . U . . .
H175 H -0.0297 0.0496 -0.0890 0.048 Uiso 1 1 calc R . . . .
C176 C -0.0247(8) 0.0834(11) -0.1405(8) 0.043(3) Uani 1 1 d . U . . .
H176 H -0.0080 0.0512 -0.1470 0.051 Uiso 1 1 calc R . . . .
C177 C -0.0385(8) 0.1331(11) -0.1672(8) 0.043(3) Uani 1 1 d . U . . .
H177 H -0.0331 0.1330 -0.1934 0.052 Uiso 1 1 calc R . . . .
C178 C -0.0597(8) 0.1819(11) -0.1554(8) 0.041(3) Uani 1 1 d . U . . .
H178 H -0.0669 0.2171 -0.1716 0.050 Uiso 1 1 calc R . . . .
C179 C -0.0459(9) 0.2904(12) -0.0787(9) 0.047(4) Uani 1 1 d . U . . .
C180 C -0.0497(9) 0.3433(12) -0.0573(8) 0.050(4) Uani 1 1 d . U . . .
H180 H -0.0771 0.3519 -0.0514 0.060 Uiso 1 1 calc R . . . .
C181 C -0.0135(9) 0.3839(13) -0.0443(9) 0.051(4) Uani 1 1 d . U . . .
H181 H -0.0179 0.4203 -0.0314 0.062 Uiso 1 1 calc R . . . .
C182 C 0.0272(9) 0.3721(12) -0.0496(9) 0.052(4) Uani 1 1 d . U . . .
H182 H 0.0515 0.3993 -0.0406 0.062 Uiso 1 1 calc R . . . .
C183 C 0.0317(9) 0.3211(12) -0.0680(9) 0.052(4) Uani 1 1 d . U . . .
H183 H 0.0602 0.3117 -0.0712 0.062 Uiso 1 1 calc R . . . .
C184 C -0.0026(9) 0.2807(12) -0.0826(9) 0.049(4) Uani 1 1 d . U . . .
H184 H 0.0032 0.2452 -0.0958 0.059 Uiso 1 1 calc R . . . .
C185 C 0.0112(7) 0.2395(10) 0.0394(7) 0.031(6) Uani 1 1 d . U . . .
C186 C 0.0456(9) 0.2795(13) 0.0402(9) 0.053(8) Uani 1 1 d . U . . .
H186 H 0.0472 0.3174 0.0533 0.064 Uiso 1 1 calc R . . . .
C187 C 0.0779(9) 0.2619(12) 0.0208(9) 0.051(8) Uani 1 1 d . U . . .
H187 H 0.1025 0.2875 0.0220 0.061 Uiso 1 1 calc R . . . .
C188 C 0.0744(8) 0.2083(11) 0.0002(8) 0.044(7) Uani 1 1 d . U . . .
H188 H 0.0961 0.1969 -0.0131 0.052 Uiso 1 1 calc R . . . .
C189 C 0.0354(9) 0.1683(12) -0.0008(9) 0.050(8) Uani 1 1 d . U . . .
H189 H 0.0322 0.1316 -0.0155 0.060 Uiso 1 1 calc R . . . .
C190 C 0.0053(9) 0.1829(12) 0.0183(8) 0.046(7) Uani 1 1 d . U . . .
H190 H -0.0191 0.1573 0.0180 0.055 Uiso 1 1 calc R . . . .
C191 C -0.0361(9) 0.3354(12) 0.0686(9) 0.047(7) Uani 1 1 d . U . . .
C192 C -0.0110(9) 0.3696(12) 0.1040(9) 0.051(8) Uani 1 1 d . U . . .
H192 H 0.0085 0.3498 0.1267 0.061 Uiso 1 1 calc R . . . .
C193 C -0.0159(12) 0.4315(16) 0.1040(12) 0.088(12) Uani 1 1 d . U . . .
H193 H -0.0011 0.4544 0.1274 0.105 Uiso 1 1 calc R . . . .
C194 C -0.0421(10) 0.4585(14) 0.0705(10) 0.062(9) Uani 1 1 d . U . . .
H194 H -0.0441 0.5009 0.0712 0.074 Uiso 1 1 calc R . . . .
C195 C -0.0660(9) 0.4306(13) 0.0357(10) 0.058(8) Uani 1 1 d . U . . .
H195 H -0.0831 0.4519 0.0124 0.070 Uiso 1 1 calc R . . . .
C196 C -0.0632(9) 0.3655(12) 0.0370(9) 0.054(8) Uani 1 1 d . U . . .
H196 H -0.0812 0.3432 0.0146 0.064 Uiso 1 1 calc R . . . .
C197 C -0.0033(8) 0.2395(10) 0.1211(7) 0.031(6) Uani 1 1 d . U . . .
C198 C -0.0278(9) 0.2385(11) 0.1487(8) 0.042(7) Uani 1 1 d . U . . .
H198 H -0.0595 0.2404 0.1387 0.050 Uiso 1 1 calc R . . . .
C199 C -0.0086(9) 0.2348(12) 0.1905(9) 0.053(8) Uani 1 1 d . U . . .
H199 H -0.0265 0.2342 0.2090 0.063 Uiso 1 1 calc R . . . .
C200 C 0.0400(10) 0.2318(13) 0.2049(10) 0.064(9) Uani 1 1 d . U . . .
H200 H 0.0548 0.2305 0.2333 0.076 Uiso 1 1 calc R . . . .
C201 C 0.0640(11) 0.2309(13) 0.1768(10) 0.068(9) Uani 1 1 d . U . . .
H201 H 0.0957 0.2279 0.1861 0.082 Uiso 1 1 calc R . . . .
C202 C 0.0436(8) 0.2344(11) 0.1352(8) 0.044(7) Uani 1 1 d . U . . .
H202 H 0.0610 0.2334 0.1163 0.053 Uiso 1 1 calc R . . . .
C203 C -0.0415(8) 0.0796(11) 0.1373(8) 0.038(6) Uani 1 1 d . U . . .
C204 C -0.0095(8) 0.0886(11) 0.1743(8) 0.044(7) Uani 1 1 d . U . . .
H204 H -0.0178 0.0953 0.1987 0.053 Uiso 1 1 calc R . . . .
C205 C 0.0355(9) 0.0877(12) 0.1744(9) 0.050(8) Uani 1 1 d . U . . .
H205 H 0.0582 0.0936 0.1992 0.061 Uiso 1 1 calc R . . . .
C206 C 0.0469(9) 0.0783(11) 0.1394(8) 0.046(7) Uani 1 1 d . U . . .
H206 H 0.0776 0.0782 0.1400 0.055 Uiso 1 1 calc R . . . .
C207 C 0.0140(8) 0.0688(11) 0.1017(8) 0.043(7) Uani 1 1 d . U . . .
H207 H 0.0224 0.0617 0.0774 0.052 Uiso 1 1 calc R . . . .
C208 C -0.0297(8) 0.0699(10) 0.1010(8) 0.035(6) Uani 1 1 d . U . . .
H208 H -0.0522 0.0642 0.0760 0.042 Uiso 1 1 calc R . . . .
C209 C -0.1083(8) 0.1251(11) 0.1752(8) 0.033(6) Uani 1 1 d . U . . .
C210 C -0.1017(10) 0.1026(14) 0.2162(10) 0.068(9) Uani 1 1 d . U . . .
H210 H -0.0943 0.0615 0.2213 0.081 Uiso 1 1 calc R . . . .
C211 C -0.1057(9) 0.1375(12) 0.2480(9) 0.053(8) Uani 1 1 d . U . . .
H211 H -0.1016 0.1208 0.2744 0.064 Uiso 1 1 calc R . . . .
C212 C -0.1161(10) 0.2000(13) 0.2405(10) 0.063(9) Uani 1 1 d . U . . .
H212 H -0.1177 0.2263 0.2620 0.076 Uiso 1 1 calc R . . . .
C213 C -0.1236(10) 0.2201(15) 0.2014(10) 0.071(10) Uani 1 1 d . U . . .
H213 H -0.1321 0.2608 0.1957 0.085 Uiso 1 1 calc R . . . .
C214 C -0.1194(8) 0.1838(12) 0.1698(9) 0.047(7) Uani 1 1 d . U . . .
H214 H -0.1244 0.2008 0.1433 0.056 Uiso 1 1 calc R . . . .
C215 C -0.1108(8) 0.0036(11) 0.1480(8) 0.038(6) Uani 1 1 d . U . . .
C216 C -0.1551(8) -0.0205(11) 0.1359(8) 0.042(7) Uani 1 1 d . U . . .
H216 H -0.1779 0.0020 0.1173 0.051 Uiso 1 1 calc R . . . .
C217 C -0.1663(9) -0.0735(12) 0.1496(8) 0.047(7) Uani 1 1 d . U . . .
H217 H -0.1958 -0.0891 0.1396 0.057 Uiso 1 1 calc R . . . .
C218 C -0.1335(10) -0.1051(14) 0.1790(10) 0.063(9) Uani 1 1 d . U . . .
H218 H -0.1412 -0.1424 0.1886 0.075 Uiso 1 1 calc R . . . .
C219 C -0.0900(10) -0.0835(13) 0.1944(10) 0.062(9) Uani 1 1 d . U . . .
H219 H -0.0688 -0.1038 0.2158 0.075 Uiso 1 1 calc R . . . .
C220 C -0.0790(9) -0.0317(11) 0.1774(8) 0.045(7) Uani 1 1 d . U . . .
H220 H -0.0487 -0.0187 0.1856 0.054 Uiso 1 1 calc R . . . .
Sb1 Sb -0.26381(8) -0.22643(9) 0.13750(7) 0.0685(7) Uani 1 1 d . U . . .
F1 F -0.3138(6) -0.2458(7) 0.0954(6) 0.077(4) Uani 1 1 d . U . . .
F2 F -0.2878(7) -0.2752(9) 0.1716(6) 0.102(5) Uani 1 1 d . U . . .
F3 F -0.2131(7) -0.2074(9) 0.1798(6) 0.101(5) Uani 1 1 d . U . . .
F4 F -0.2460(6) -0.1697(8) 0.1076(6) 0.092(4) Uani 1 1 d . U . . .
F5 F -0.2343(7) -0.2899(9) 0.1288(7) 0.113(5) Uani 1 1 d . U . . .
F7 F -0.2988(7) -0.1699(9) 0.1524(7) 0.100(5) Uani 1 1 d . U . . .
Sb2 Sb 0.10571(8) -0.25786(10) 0.30136(7) 0.0601(6) Uani 1 1 d . U . . .
F8 F 0.1213(6) -0.2625(8) 0.3574(6) 0.081(4) Uani 1 1 d . U . . .
F9 F 0.1275(6) -0.3360(8) 0.3010(6) 0.091(4) Uani 1 1 d . U . . .
F10 F 0.1629(7) -0.2302(9) 0.3039(6) 0.097(4) Uani 1 1 d . U . . .
F11 F 0.0906(6) -0.2530(8) 0.2450(6) 0.084(4) Uani 1 1 d . U . . .
F12 F 0.0868(7) -0.1799(9) 0.3026(6) 0.099(5) Uani 1 1 d . U . . .
F13 F 0.0501(7) -0.2926(9) 0.2976(6) 0.095(4) Uani 1 1 d . U . . .

loop_
_atom_site_aniso_label
_atom_site_aniso_U_11
_atom_site_aniso_U_22
_atom_site_aniso_U_33
_atom_site_aniso_U_23
_atom_site_aniso_U_13
_atom_site_aniso_U_12
Au1 0.0284(6) 0.0331(7) 0.0260(7) 0.0008(5) 0.0145(5) 0.0007(5)
Au2 0.0311(6) 0.0295(7) 0.0251(7) 0.0032(5) 0.0158(5) 0.0029(5)
Au3 0.0268(6) 0.0249(6) 0.0241(7) -0.0001(5) 0.0155(5) 0.0006(5)
Au4 0.0269(6) 0.0319(7) 0.0226(7) 0.0014(5) 0.0163(5) 0.0010(5)
Au5 0.0248(6) 0.0302(7) 0.0273(7) 0.0018(5) 0.0148(5) 0.0000(5)
Au6 0.0260(6) 0.0331(7) 0.0243(7) 0.0011(5) 0.0099(5) 0.0026(5)
Au7 0.0252(6) 0.0334(7) 0.0228(7) 0.0003(5) 0.0159(5) 0.0006(5)
Au8 0.0223(5) 0.0285(6) 0.0222(7) 0.0020(5) 0.0136(5) -0.0011(5)
Au9 0.0258(6) 0.0288(7) 0.0227(7) 0.0022(5) 0.0117(5) 0.0004(5)
Au10 0.0282(6) 0.0247(6) 0.0264(7) -0.0004(5) 0.0149(5) 0.0009(5)
Au11 0.0277(6) 0.0290(6) 0.0213(7) -0.0028(5) 0.0130(5) 0.0020(5)
Cu1 0.0284(6) 0.0331(7) 0.0260(7) 0.0008(5) 0.0145(5) 0.0007(5)
Cu2 0.0311(6) 0.0295(7) 0.0251(7) 0.0032(5) 0.0158(5) 0.0029(5)
Cu3 0.0268(6) 0.0249(6) 0.0241(7) -0.0001(5) 0.0155(5) 0.0006(5)
Cu4 0.0269(6) 0.0319(7) 0.0226(7) 0.0014(5) 0.0163(5) 0.0010(5)
Cu5 0.0248(6) 0.0302(7) 0.0273(7) 0.0018(5) 0.0148(5) 0.0000(5)
Cu6 0.0260(6) 0.0331(7) 0.0243(7) 0.0011(5) 0.0099(5) 0.0026(5)
Cu7 0.0252(6) 0.0334(7) 0.0228(7) 0.0003(5) 0.0159(5) 0.0006(5)
Cu8 0.0223(5) 0.0285(6) 0.0222(7) 0.0020(5) 0.0136(5) -0.0011(5)
Cu9 0.0258(6) 0.0288(7) 0.0227(7) 0.0022(5) 0.0117(5) 0.0004(5)
Cu10 0.0282(6) 0.0247(6) 0.0264(7) -0.0004(5) 0.0149(5) 0.0009(5)
Cu11 0.0277(6) 0.0290(6) 0.0213(7) -0.0028(5) 0.0130(5) 0.0020(5)
Au12 0.0230(4) 0.0247(5) 0.0179(5) 0.0024(4) 0.0129(4) -0.0004(4)
Au13 0.0295(5) 0.0349(6) 0.0240(6) -0.0009(4) 0.0161(4) 0.0023(4)
Au14 0.0254(5) 0.0289(5) 0.0253(6) 0.0027(4) 0.0154(4) -0.0015(4)
Au15 0.0247(5) 0.0331(6) 0.0222(5) 0.0030(4) 0.0116(4) 0.0002(4)
Au16 0.0297(5) 0.0292(5) 0.0262(6) 0.0053(4) 0.0154(4) 0.0015(4)
Au17 0.0300(5) 0.0270(5) 0.0278(6) -0.0026(4) 0.0141(4) -0.0001(4)
Au18 0.0230(4) 0.0224(5) 0.0166(5) 0.0003(4) 0.0130(4) -0.0010(4)
Au19 0.0298(5) 0.0255(5) 0.0262(6) 0.0011(4) 0.0166(4) -0.0013(4)
Au20 0.0291(5) 0.0275(5) 0.0210(5) -0.0028(4) 0.0142(4) -0.0013(4)
Au21 0.0251(5) 0.0318(5) 0.0215(5) 0.0014(4) 0.0150(4) -0.0004(4)
Au22 0.0240(5) 0.0308(5) 0.0247(6) -0.0033(4) 0.0108(4) -0.0022(4)
Au23 0.0295(5) 0.0342(6) 0.0196(5) 0.0020(4) 0.0126(4) 0.0035(4)
Au24 0.0354(8) 0.0402(10) 0.0360(10) 0.0007(8) 0.0146(7) -0.0014(7)
Au25 0.0272(7) 0.0278(8) 0.0208(8) -0.0012(6) 0.0143(6) -0.0019(6)
Cu24 0.0354(8) 0.0402(10) 0.0360(10) 0.0007(8) 0.0146(7) -0.0014(7)
Cu25 0.0272(7) 0.0278(8) 0.0208(8) -0.0012(6) 0.0143(6) -0.0019(6)
Cl1 0.058(4) 0.056(5) 0.048(5) 0.001(4) 0.022(4) -0.022(4)
Cl2 0.056(4) 0.049(4) 0.025(4) -0.007(3) 0.008(3) -0.017(3)
S1 0.047(4) 0.035(4) 0.023(4) -0.001(3) 0.015(3) -0.006(3)
S2 0.044(4) 0.046(4) 0.037(4) -0.003(3) 0.016(3) -0.008(3)
S3 0.038(4) 0.040(4) 0.031(4) -0.005(3) 0.016(3) -0.005(3)
S4 0.036(4) 0.039(4) 0.031(4) 0.000(3) 0.015(3) -0.008(3)
S5 0.029(3) 0.042(4) 0.025(4) 0.001(3) 0.006(3) -0.005(3)
P1 0.039(3) 0.052(4) 0.027(3) -0.006(3) 0.022(3) 0.007(3)
P2 0.036(3) 0.026(3) 0.033(3) 0.004(3) 0.023(3) -0.002(2)
P3 0.023(3) 0.041(4) 0.027(4) 0.009(3) 0.011(3) 0.000(3)
P4 0.036(3) 0.035(3) 0.029(3) 0.004(3) 0.018(3) 0.002(3)
P5 0.035(4) 0.031(4) 0.037(4) -0.005(3) 0.022(3) -0.008(3)
P6 0.032(4) 0.033(4) 0.030(4) 0.004(3) 0.016(3) 0.004(3)
P7 0.036(4) 0.027(4) 0.024(4) -0.004(3) 0.013(3) 0.002(3)
P8 0.033(4) 0.038(4) 0.032(4) 0.004(3) 0.020(3) 0.000(3)
P9 0.026(3) 0.032(4) 0.039(4) -0.016(3) 0.005(3) 0.002(3)
P10 0.042(4) 0.035(4) 0.022(4) -0.002(3) 0.012(3) 0.002(3)
C1 0.075(6) 0.074(6) 0.074(6) 0.002(3) 0.021(3) -0.001(3)
C2 0.075(5) 0.075(5) 0.074(5) 0.002(3) 0.021(3) -0.001(3)
C3 0.076(5) 0.075(5) 0.074(5) 0.002(3) 0.021(3) -0.001(3)
C8 0.076(6) 0.076(6) 0.075(6) 0.002(3) 0.021(3) -0.001(3)
C7 0.130(17) 0.131(17) 0.130(17) 0.002(5) 0.035(7) -0.002(5)
C6 0.150(19) 0.15(2) 0.15(2) 0.001(5) 0.040(7) -0.003(5)
C5 0.16(2) 0.15(2) 0.15(2) -0.001(5) 0.043(7) -0.001(5)
C4 0.131(17) 0.131(17) 0.129(17) -0.002(5) 0.038(7) 0.000(5)
C9 0.161(9) 0.161(9) 0.161(9) 0.000(4) 0.047(4) -0.001(4)
C10 0.164(8) 0.164(8) 0.163(8) 0.001(3) 0.047(4) -0.002(3)
C11 0.166(8) 0.167(8) 0.165(8) 0.001(3) 0.046(3) -0.001(3)
C16 0.166(8) 0.167(8) 0.166(8) 0.001(3) 0.046(3) -0.001(3)
C15 0.167(8) 0.169(8) 0.166(8) 0.001(3) 0.046(4) 0.000(3)
C14 0.167(8) 0.169(8) 0.167(8) 0.001(3) 0.046(4) 0.000(3)
C13 0.168(8) 0.169(8) 0.167(8) 0.001(3) 0.046(4) 0.000(3)
C12 0.167(8) 0.168(8) 0.167(8) 0.001(3) 0.046(4) 0.000(3)
C17 0.057(9) 0.058(9) 0.059(9) 0.001(5) 0.017(5) 0.000(5)
C18 0.072(11) 0.072(11) 0.073(11) -0.003(5) 0.021(5) 0.001(5)
C19 0.075(5) 0.076(5) 0.076(5) 0.001(3) 0.023(3) -0.001(3)
C20 0.076(5) 0.077(5) 0.077(6) 0.001(3) 0.022(3) -0.001(3)
C21 0.077(5) 0.077(5) 0.078(6) 0.002(3) 0.021(3) -0.001(3)
C22 0.077(5) 0.077(5) 0.078(6) 0.001(3) 0.021(3) -0.002(3)
C23 0.077(5) 0.077(5) 0.078(6) 0.001(3) 0.023(3) -0.001(3)
C24 0.077(5) 0.077(5) 0.078(6) 0.001(3) 0.022(3) 0.000(3)
C25 0.057(9) 0.061(9) 0.057(9) 0.000(5) 0.019(5) 0.000(5)
C26 0.072(11) 0.072(11) 0.072(11) 0.001(5) 0.019(5) -0.001(5)
C27 0.043(8) 0.043(8) 0.041(8) 0.001(5) 0.009(5) -0.001(5)
C28 0.042(8) 0.044(8) 0.039(8) 0.000(5) 0.011(5) 0.003(5)
C29 0.069(10) 0.073(11) 0.070(11) 0.003(5) 0.020(5) 0.000(5)
C30 0.079(11) 0.081(11) 0.076(11) 0.001(5) 0.022(6) 0.001(5)
C31 0.088(12) 0.087(12) 0.086(12) 0.000(5) 0.026(6) 0.003(5)
C32 0.070(10) 0.068(10) 0.068(11) -0.001(5) 0.019(5) 0.002(5)
C33 0.035(7) 0.037(8) 0.037(8) -0.002(5) 0.010(5) -0.003(5)
C34 0.050(8) 0.049(9) 0.047(9) 0.001(5) 0.013(5) -0.004(5)
C35 0.033(7) 0.030(7) 0.032(7) 0.000(5) 0.010(5) -0.003(5)
C36 0.040(8) 0.040(8) 0.042(8) -0.001(5) 0.013(5) 0.002(5)
C37 0.065(10) 0.066(10) 0.065(10) -0.001(5) 0.018(5) 0.002(5)
C38 0.064(10) 0.062(10) 0.063(10) -0.003(5) 0.019(5) -0.002(5)
C39 0.057(9) 0.055(9) 0.057(9) -0.003(5) 0.017(5) -0.001(5)
C40 0.054(9) 0.055(9) 0.054(9) -0.001(5) 0.015(5) 0.002(5)
C41 0.049(8) 0.050(9) 0.047(9) 0.000(5) 0.017(5) 0.001(5)
C42 0.074(11) 0.076(11) 0.075(11) 0.000(5) 0.021(5) 0.001(5)
C43 0.078(11) 0.077(11) 0.077(11) -0.005(5) 0.021(5) -0.001(5)
C44 0.090(12) 0.088(12) 0.090(13) -0.003(5) 0.026(6) -0.001(5)
C45 0.056(9) 0.057(9) 0.058(9) 0.001(5) 0.018(5) 0.002(5)
C46 0.048(8) 0.053(9) 0.054(9) 0.001(5) 0.021(5) 0.000(5)
C47 0.037(7) 0.041(8) 0.035(8) 0.002(5) 0.013(5) -0.004(5)
C48 0.056(9) 0.055(9) 0.055(9) 0.001(5) 0.016(5) 0.000(5)
C49 0.061(10) 0.066(10) 0.061(10) 0.002(5) 0.021(5) 0.001(5)
C50 0.064(10) 0.065(10) 0.062(10) 0.002(5) 0.020(5) -0.005(5)
C51 0.074(11) 0.072(11) 0.073(11) 0.000(5) 0.021(5) -0.001(5)
C52 0.069(10) 0.069(10) 0.068(10) 0.002(5) 0.021(5) -0.001(5)
C53 0.051(9) 0.055(9) 0.050(9) -0.003(5) 0.017(5) -0.001(5)
C54 0.060(10) 0.066(10) 0.061(10) -0.001(5) 0.015(5) 0.001(5)
C55 0.124(17) 0.127(17) 0.124(17) 0.001(5) 0.036(7) 0.001(5)
C56 0.141(19) 0.142(19) 0.140(19) 0.002(5) 0.038(7) 0.001(5)
C57 0.122(16) 0.122(16) 0.120(16) 0.002(5) 0.034(6) -0.001(5)
C58 0.080(12) 0.083(12) 0.080(12) -0.001(5) 0.023(6) 0.000(5)
C59 0.033(7) 0.038(7) 0.033(7) -0.001(5) 0.016(5) 0.005(5)
C60 0.043(8) 0.045(8) 0.043(8) 0.000(5) 0.016(5) 0.001(5)
C61 0.053(9) 0.050(9) 0.053(9) -0.003(5) 0.013(5) 0.001(5)
C62 0.056(9) 0.058(9) 0.057(9) -0.003(5) 0.017(5) 0.003(5)
C63 0.047(8) 0.053(9) 0.049(9) -0.001(5) 0.014(5) 0.001(5)
C64 0.037(7) 0.036(8) 0.038(8) 0.001(5) 0.010(5) 0.000(5)
C65 0.028(7) 0.030(7) 0.024(7) 0.004(5) 0.010(5) -0.001(5)
C66 0.043(8) 0.044(8) 0.043(8) 0.002(5) 0.014(5) 0.000(5)
C67 0.041(8) 0.039(8) 0.041(8) 0.000(5) 0.015(5) 0.003(5)
C68 0.047(8) 0.047(8) 0.046(8) 0.002(5) 0.014(5) 0.001(5)
C69 0.034(7) 0.038(8) 0.038(8) 0.003(5) 0.011(5) -0.001(5)
C70 0.032(7) 0.036(7) 0.038(8) 0.000(5) 0.012(5) 0.000(5)
C71 0.031(7) 0.033(7) 0.032(7) 0.000(5) 0.010(5) -0.002(5)
C72 0.043(8) 0.042(8) 0.040(8) 0.002(5) 0.011(5) -0.001(5)
C73 0.044(8) 0.048(8) 0.048(8) 0.001(5) 0.013(5) -0.001(5)
C74 0.046(8) 0.047(8) 0.047(8) 0.002(5) 0.011(5) 0.000(5)
C75 0.052(9) 0.052(9) 0.049(9) 0.002(5) 0.017(5) -0.003(5)
C76 0.045(8) 0.046(8) 0.045(8) 0.004(5) 0.011(5) -0.003(5)
C77 0.028(7) 0.031(7) 0.030(7) -0.001(5) 0.008(5) 0.002(5)
C78 0.032(7) 0.038(8) 0.036(8) 0.001(5) 0.008(5) 0.000(5)
C79 0.063(10) 0.064(10) 0.062(10) -0.001(5) 0.019(5) 0.001(5)
C80 0.054(9) 0.055(9) 0.055(9) 0.001(5) 0.018(5) 0.001(5)
C81 0.044(8) 0.045(8) 0.045(8) 0.003(5) 0.014(5) -0.003(5)
C82 0.039(8) 0.040(8) 0.041(8) 0.002(5) 0.012(5) 0.001(5)
C83 0.026(7) 0.026(7) 0.024(7) 0.003(5) 0.007(5) 0.001(5)
C84 0.035(7) 0.038(8) 0.035(8) 0.003(5) 0.011(5) -0.001(5)
C85 0.041(8) 0.042(8) 0.040(8) 0.001(5) 0.013(5) 0.001(5)
C86 0.045(8) 0.043(8) 0.043(8) 0.001(5) 0.011(5) -0.001(5)
C87 0.041(8) 0.045(8) 0.043(8) -0.001(5) 0.014(5) 0.000(5)
C88 0.039(7) 0.036(8) 0.038(8) 0.001(5) 0.009(5) 0.000(5)
C89 0.029(7) 0.027(7) 0.030(7) 0.000(5) 0.006(5) -0.002(5)
C90 0.048(8) 0.045(8) 0.045(8) 0.003(5) 0.011(5) -0.001(5)
C91 0.047(8) 0.046(8) 0.044(8) 0.000(5) 0.011(5) 0.002(5)
C92 0.067(10) 0.065(10) 0.066(10) 0.000(5) 0.019(5) 0.001(5)
C93 0.051(9) 0.052(9) 0.053(9) 0.000(5) 0.018(5) 0.002(5)
C94 0.036(7) 0.037(8) 0.034(8) -0.002(5) 0.012(5) 0.000(5)
C95 0.030(7) 0.029(7) 0.029(7) 0.004(5) 0.013(5) -0.001(5)
C96 0.031(7) 0.028(7) 0.030(7) -0.001(5) 0.008(5) 0.002(5)
C97 0.038(8) 0.039(8) 0.038(8) 0.002(5) 0.009(5) 0.002(5)
C98 0.037(7) 0.040(8) 0.038(8) -0.002(5) 0.012(5) 0.002(5)
C99 0.044(8) 0.046(8) 0.044(8) 0.001(5) 0.013(5) 0.000(5)
C100 0.049(8) 0.047(9) 0.049(9) 0.002(5) 0.013(5) 0.000(5)
C101 0.037(7) 0.036(7) 0.033(7) 0.001(5) 0.014(5) -0.003(5)
C102 0.046(8) 0.043(8) 0.045(8) 0.002(5) 0.012(5) 0.001(5)
C103 0.062(10) 0.064(10) 0.062(10) -0.001(5) 0.021(5) 0.003(5)
C104 0.051(8) 0.046(9) 0.050(9) 0.000(5) 0.015(5) -0.003(5)
C105 0.056(9) 0.051(9) 0.052(9) 0.001(5) 0.012(5) -0.001(5)
C106 0.035(7) 0.036(7) 0.034(7) -0.001(5) 0.013(5) 0.000(5)
C107 0.034(7) 0.036(7) 0.034(8) 0.000(5) 0.008(5) 0.001(5)
C108 0.046(8) 0.047(8) 0.047(8) 0.002(5) 0.014(5) 0.002(5)
C109 0.037(7) 0.037(8) 0.034(8) 0.001(5) 0.013(5) 0.001(5)
C110 0.039(8) 0.042(8) 0.039(8) -0.002(5) 0.014(5) 0.003(5)
C111 0.039(8) 0.043(8) 0.039(8) 0.000(5) 0.012(5) 0.001(5)
C112 0.036(7) 0.037(8) 0.036(8) 0.000(5) 0.012(5) -0.002(5)
C113 0.042(8) 0.039(8) 0.040(8) -0.001(5) 0.010(5) 0.004(5)
C114 0.064(10) 0.060(10) 0.061(10) -0.002(5) 0.017(5) 0.002(5)
C115 0.079(11) 0.078(11) 0.077(11) 0.000(5) 0.022(6) 0.004(5)
C116 0.065(10) 0.065(10) 0.062(10) -0.001(5) 0.017(5) 0.001(5)
C117 0.051(9) 0.050(9) 0.051(9) -0.002(5) 0.016(5) -0.001(5)
C118 0.046(8) 0.046(8) 0.044(8) 0.005(5) 0.015(5) -0.002(5)
C119 0.037(7) 0.037(8) 0.035(8) -0.001(5) 0.011(5) -0.001(5)
C120 0.040(8) 0.042(8) 0.043(8) 0.000(5) 0.008(5) -0.002(5)
C121 0.043(8) 0.042(8) 0.043(8) 0.000(5) 0.012(5) 0.001(5)
C122 0.044(8) 0.041(8) 0.041(8) 0.002(5) 0.011(5) 0.001(5)
C123 0.043(8) 0.040(8) 0.041(8) -0.002(5) 0.012(5) 0.001(5)
C124 0.052(9) 0.053(9) 0.049(9) 0.001(5) 0.016(5) -0.001(5)
C125 0.037(7) 0.036(8) 0.037(8) -0.002(5) 0.014(5) 0.000(5)
C126 0.038(8) 0.040(8) 0.042(8) -0.003(5) 0.013(5) 0.001(5)
C127 0.065(10) 0.067(10) 0.069(10) -0.002(5) 0.020(5) -0.001(5)
C128 0.063(10) 0.069(10) 0.067(10) -0.001(5) 0.021(5) -0.001(5)
C129 0.056(9) 0.058(9) 0.057(9) 0.001(5) 0.017(5) 0.000(5)
C130 0.044(8) 0.046(8) 0.045(8) 0.001(5) 0.014(5) 0.001(5)
C131 0.027(7) 0.022(7) 0.023(7) 0.004(5) 0.008(5) 0.001(5)
C132 0.032(7) 0.030(7) 0.030(7) -0.001(5) 0.012(5) 0.000(5)
C133 0.054(9) 0.055(9) 0.058(9) -0.002(5) 0.017(5) 0.001(5)
C134 0.047(8) 0.047(8) 0.049(9) 0.000(5) 0.014(5) -0.003(5)
C135 0.044(8) 0.045(8) 0.044(8) 0.000(5) 0.012(5) 0.000(5)
C136 0.030(7) 0.031(7) 0.031(7) 0.000(5) 0.009(5) -0.002(5)
C137 0.028(7) 0.031(7) 0.028(7) 0.000(5) 0.012(5) -0.004(5)
C138 0.050(8) 0.049(9) 0.046(9) 0.002(5) 0.014(5) -0.001(5)
C139 0.049(8) 0.049(9) 0.047(9) 0.001(5) 0.017(5) -0.002(5)
C140 0.050(8) 0.048(8) 0.047(9) -0.004(5) 0.017(5) 0.000(5)
C141 0.049(8) 0.049(9) 0.050(9) 0.001(5) 0.015(5) -0.002(5)
C142 0.046(8) 0.046(8) 0.043(8) 0.000(5) 0.016(5) 0.001(5)
C143 0.039(8) 0.038(8) 0.038(8) 0.001(5) 0.011(5) 0.000(5)
C144 0.047(8) 0.049(9) 0.048(9) 0.000(5) 0.012(5) 0.002(5)
C145 0.053(9) 0.054(9) 0.055(9) 0.000(5) 0.016(5) 0.006(5)
C146 0.082(12) 0.083(12) 0.082(12) -0.003(5) 0.023(6) 0.004(5)
C147 0.053(9) 0.053(9) 0.051(9) 0.002(5) 0.016(5) 0.002(5)
C148 0.051(9) 0.052(9) 0.052(9) 0.000(5) 0.017(5) 0.001(5)
C149 0.031(7) 0.028(7) 0.029(7) 0.000(5) 0.009(5) 0.001(5)
C150 0.041(8) 0.042(8) 0.041(8) -0.004(5) 0.012(5) -0.001(5)
C151 0.057(9) 0.061(9) 0.058(9) -0.003(5) 0.014(5) 0.000(5)
C152 0.066(10) 0.066(10) 0.067(10) -0.002(5) 0.017(5) 0.000(5)
C153 0.051(9) 0.050(9) 0.052(9) 0.001(5) 0.017(5) 0.002(5)
C154 0.039(8) 0.043(8) 0.043(8) 0.001(5) 0.012(5) -0.001(5)
C155 0.030(7) 0.031(7) 0.029(7) 0.001(5) 0.013(5) 0.000(5)
C156 0.025(6) 0.025(7) 0.024(7) -0.006(5) 0.008(5) 0.000(5)
C157 0.041(8) 0.043(8) 0.039(8) 0.002(5) 0.013(5) 0.000(5)
C158 0.047(8) 0.047(8) 0.044(8) 0.000(5) 0.017(5) 0.003(5)
C159 0.051(9) 0.052(9) 0.051(9) 0.000(5) 0.018(5) 0.000(5)
C160 0.034(7) 0.033(7) 0.032(7) 0.002(5) 0.011(5) -0.003(5)
C161 0.026(7) 0.027(7) 0.026(7) 0.002(5) 0.009(5) 0.002(5)
C162 0.044(8) 0.047(8) 0.046(8) 0.001(5) 0.014(5) 0.000(5)
C163 0.058(9) 0.062(9) 0.058(10) 0.000(5) 0.019(5) 0.000(5)
C164 0.068(10) 0.067(10) 0.067(10) -0.002(5) 0.020(5) -0.002(5)
C165 0.061(9) 0.060(10) 0.058(10) 0.001(5) 0.017(5) 0.003(5)
C166 0.055(9) 0.050(9) 0.054(9) 0.001(5) 0.016(5) -0.001(5)
C167 0.029(7) 0.032(7) 0.029(7) -0.001(5) 0.011(5) 0.004(5)
C168 0.045(8) 0.048(8) 0.045(8) 0.001(5) 0.013(5) 0.001(5)
C169 0.054(9) 0.053(9) 0.053(9) 0.001(5) 0.016(5) 0.002(5)
C170 0.062(10) 0.061(10) 0.060(10) 0.002(5) 0.016(5) 0.001(5)
C171 0.053(9) 0.053(9) 0.053(9) -0.001(5) 0.015(5) 0.000(5)
C172 0.039(8) 0.037(8) 0.038(8) 0.001(5) 0.009(5) 0.000(5)
C173 0.038(4) 0.039(4) 0.039(4) 0.000(3) 0.013(3) 0.001(3)
C174 0.037(4) 0.037(4) 0.037(4) 0.000(3) 0.012(3) 0.002(3)
C175 0.041(4) 0.040(4) 0.040(4) 0.000(3) 0.012(3) 0.001(3)
C176 0.043(4) 0.042(4) 0.042(4) 0.000(3) 0.012(3) 0.002(3)
C177 0.044(4) 0.044(4) 0.043(4) -0.001(3) 0.013(3) 0.000(3)
C178 0.042(4) 0.042(4) 0.041(4) 0.000(3) 0.013(3) 0.001(3)
C179 0.047(5) 0.048(5) 0.047(5) 0.001(3) 0.016(3) 0.002(3)
C180 0.050(5) 0.050(5) 0.050(5) 0.001(3) 0.015(3) 0.000(3)
C181 0.051(5) 0.052(5) 0.051(5) 0.002(3) 0.014(3) -0.001(3)
C182 0.051(5) 0.052(5) 0.052(5) 0.003(3) 0.014(3) -0.002(3)
C183 0.051(5) 0.052(5) 0.052(5) 0.002(3) 0.014(3) -0.001(3)
C184 0.049(5) 0.051(5) 0.050(5) 0.001(3) 0.016(3) 0.000(3)
C185 0.030(7) 0.031(7) 0.031(7) 0.001(5) 0.008(5) 0.001(5)
C186 0.052(9) 0.053(9) 0.054(9) -0.001(5) 0.014(5) 0.000(5)
C187 0.051(9) 0.050(9) 0.052(9) -0.003(5) 0.016(5) -0.001(5)
C188 0.043(8) 0.046(8) 0.043(8) -0.001(5) 0.014(5) 0.000(5)
C189 0.052(9) 0.051(9) 0.048(9) 0.000(5) 0.016(5) 0.000(5)
C190 0.044(8) 0.047(8) 0.047(8) 0.003(5) 0.014(5) 0.001(5)
C191 0.043(8) 0.050(8) 0.049(8) 0.000(5) 0.015(5) 0.000(5)
C192 0.050(9) 0.049(9) 0.053(9) 0.000(5) 0.015(5) 0.000(5)
C193 0.088(12) 0.086(12) 0.088(12) 0.000(5) 0.024(6) -0.002(5)
C194 0.060(10) 0.060(10) 0.064(10) 0.002(5) 0.017(5) -0.003(5)
C195 0.058(9) 0.059(9) 0.059(9) 0.001(5) 0.018(5) 0.002(5)
C196 0.054(9) 0.054(9) 0.053(9) 0.001(5) 0.015(5) -0.003(5)
C197 0.033(7) 0.033(7) 0.028(7) -0.002(5) 0.008(5) -0.002(5)
C198 0.040(8) 0.043(8) 0.044(8) 0.000(5) 0.012(5) 0.001(5)
C199 0.052(9) 0.055(9) 0.053(9) -0.003(5) 0.016(5) 0.003(5)
C200 0.063(10) 0.066(10) 0.062(10) -0.001(5) 0.017(5) 0.004(5)
C201 0.067(10) 0.070(10) 0.067(10) 0.001(5) 0.019(5) 0.001(5)
C202 0.044(8) 0.046(8) 0.043(8) -0.004(5) 0.013(5) 0.000(5)
C203 0.035(7) 0.039(8) 0.039(8) 0.002(5) 0.007(5) -0.001(5)
C204 0.043(8) 0.047(8) 0.041(8) -0.001(5) 0.011(5) 0.001(5)
C205 0.051(9) 0.049(9) 0.051(9) 0.002(5) 0.013(5) 0.000(5)
C206 0.047(8) 0.048(8) 0.046(8) 0.002(5) 0.016(5) -0.001(5)
C207 0.044(8) 0.046(8) 0.043(8) 0.002(5) 0.016(5) -0.001(5)
C208 0.035(7) 0.036(7) 0.035(8) -0.004(5) 0.013(5) 0.002(5)
C209 0.034(7) 0.034(7) 0.034(7) 0.002(5) 0.012(5) 0.000(5)
C210 0.068(10) 0.068(10) 0.067(10) -0.001(5) 0.019(5) 0.002(5)
C211 0.055(9) 0.055(9) 0.051(9) 0.000(5) 0.016(5) 0.003(5)
C212 0.064(10) 0.064(10) 0.063(10) -0.001(5) 0.018(5) 0.002(5)
C213 0.071(10) 0.071(11) 0.070(11) 0.000(5) 0.019(5) 0.002(5)
C214 0.048(8) 0.047(8) 0.046(8) 0.001(5) 0.016(5) 0.002(5)
C215 0.038(7) 0.039(8) 0.036(8) -0.003(5) 0.009(5) 0.001(5)
C216 0.044(8) 0.043(8) 0.043(8) -0.001(5) 0.017(5) 0.004(5)
C217 0.047(8) 0.047(8) 0.048(9) 0.000(5) 0.013(5) -0.002(5)
C218 0.066(10) 0.063(10) 0.060(10) 0.001(5) 0.018(5) 0.001(5)
C219 0.064(10) 0.062(10) 0.061(10) 0.002(5) 0.018(5) 0.002(5)
C220 0.046(8) 0.044(8) 0.044(8) 0.001(5) 0.012(5) -0.001(5)
Sb1 0.0855(16) 0.0441(13) 0.0665(16) 0.0062(11) 0.0056(13) -0.0049(11)
F1 0.081(7) 0.072(7) 0.069(7) -0.005(6) 0.008(6) -0.002(6)
F2 0.113(7) 0.086(7) 0.094(7) 0.016(6) 0.007(6) -0.019(6)
F3 0.108(7) 0.087(7) 0.092(7) 0.008(6) 0.002(6) -0.018(6)
F4 0.093(7) 0.090(7) 0.087(7) 0.014(6) 0.017(6) -0.013(6)
F5 0.116(7) 0.093(7) 0.115(7) -0.003(6) 0.009(6) 0.012(6)
F7 0.109(7) 0.089(7) 0.099(7) -0.015(6) 0.026(6) -0.006(6)
Sb2 0.0784(14) 0.0684(14) 0.0500(14) 0.0130(11) 0.0454(12) 0.0063(11)
F8 0.098(7) 0.083(7) 0.068(7) 0.004(6) 0.034(6) -0.008(6)
F9 0.105(7) 0.089(7) 0.086(7) 0.009(6) 0.036(6) 0.015(6)
F10 0.102(7) 0.108(7) 0.085(7) 0.018(6) 0.036(6) -0.008(6)
F11 0.099(7) 0.089(7) 0.070(7) 0.014(6) 0.035(6) 0.003(6)
F12 0.114(7) 0.098(7) 0.089(7) 0.007(6) 0.038(6) 0.013(6)
F13 0.095(7) 0.107(7) 0.088(7) 0.013(6) 0.030(6) -0.001(6)

loop_
_atom_type_symbol
_atom_type_description
_atom_type_scat_dispersion_real
_atom_type_scat_dispersion_imag
_atom_type_scat_source
C C 0.0033 0.0016 'International Tables Vol C Tables 4.2.6.8 and 6.1.1.4'
H H 0.0000 0.0000 'International Tables Vol C Tables 4.2.6.8 and 6.1.1.4'
Au Au -2.0133 8.8022 'International Tables Vol C Tables 4.2.6.8 and 6.1.1.4'
Cl Cl 0.1484 0.1585 'International Tables Vol C Tables 4.2.6.8 and 6.1.1.4'
Cu Cu 0.3201 1.2651 'International Tables Vol C Tables 4.2.6.8 and 6.1.1.4'
F F 0.0171 0.0103 'International Tables Vol C Tables 4.2.6.8 and 6.1.1.4'
P P 0.1023 0.0942 'International Tables Vol C Tables 4.2.6.8 and 6.1.1.4'
S S 0.1246 0.1234 'International Tables Vol C Tables 4.2.6.8 and 6.1.1.4'
Sb Sb -0.5866 1.5461 'International Tables Vol C Tables 4.2.6.8 and 6.1.1.4'

loop_
_geom_angle_atom_site_label_1
_geom_angle_atom_site_label_2
_geom_angle_atom_site_label_3
_geom_angle
Au2 Au1 Au3 59.52(4)
Au2 Au1 Au4 107.81(5)
Au2 Au1 Au5 109.42(5)
Au2 Au1 Au6 60.61(4)
Au2 Au1 Au7 62.96(4)
Au2 Au1 Au8 92.98(5)
Au2 Au1 Au10 148.92(6)
Au2 Au1 Au11 92.79(5)
Au2 Au1 Au18 121.40(5)
Au4 Au1 Au3 59.84(4)
Au5 Au1 Au3 108.91(5)
Au5 Au1 Au4 60.58(4)
Au5 Au1 Au6 61.09(4)
Au5 Au1 Au7 150.83(6)
Au5 Au1 Au8 147.64(6)
Au5 Au1 Au10 62.75(4)
Au5 Au1 Au11 93.60(5)
Au6 Au1 Au3 108.60(5)
Au6 Au1 Au4 109.17(5)
Au6 Au1 Au7 93.27(5)
Au6 Au1 Au8 150.28(5)
Au6 Au1 Au10 92.00(5)
Au6 Au1 Au11 63.00(4)
Au7 Au1 Au3 91.62(4)
Au7 Au1 Au4 147.75(5)
Au7 Au1 Au10 108.08(5)
Au8 Au1 Au3 62.31(4)
Au8 Au1 Au4 90.93(5)
Au8 Au1 Au7 60.47(4)
Au8 Au1 Au10 108.51(5)
Au8 Au1 Au11 108.76(5)
Au9 Au1 Au2 149.91(5)
Au9 Au1 Au3 93.49(5)
Au9 Au1 Au4 62.54(4)
Au9 Au1 Au5 90.93(5)
Au9 Au1 Au6 148.43(5)
Au9 Au1 Au7 108.75(5)
Au9 Au1 Au8 60.40(4)
Au9 Au1 Au10 60.22(4)
Au9 Au1 Au11 108.25(5)
Au9 Au1 Au18 58.79(4)
Au10 Au1 Au3 150.79(6)
Au10 Au1 Au4 94.36(5)
Au11 Au1 Au3 148.52(5)
Au11 Au1 Au4 150.87(5)
Au11 Au1 Au7 60.33(4)
Au11 Au1 Au10 59.57(4)
Au12 Au1 Au2 58.85(4)
Au12 Au1 Au3 59.16(4)
Au12 Au1 Au4 58.55(4)
Au12 Au1 Au5 58.61(4)
Au12 Au1 Au6 58.57(4)
Au12 Au1 Au7 121.81(5)
Au12 Au1 Au8 121.44(5)
Au12 Au1 Au9 121.05(5)
Au12 Au1 Au10 121.33(5)
Au12 Au1 Au11 121.57(5)
Au12 Au1 Au18 179.74(6)
Au18 Au1 Au3 120.98(5)
Au18 Au1 Au4 121.29(5)
Au18 Au1 Au5 121.15(5)
Au18 Au1 Au6 121.44(5)
Au18 Au1 Au7 58.44(4)
Au18 Au1 Au8 58.69(4)
Au18 Au1 Au10 58.44(4)
Au18 Au1 Au11 58.45(4)
Au1 Au2 Au6 59.84(4)
Au1 Au2 Au7 58.96(4)
Au1 Au2 Au13 111.57(5)
Au1 Au2 Au14 107.27(5)
Au3 Au2 Au1 60.89(4)
Au3 Au2 Au6 109.08(5)
Au3 Au2 Au7 90.10(4)
Au3 Au2 Au13 109.18(5)
Au3 Au2 Au14 57.95(3)
Au6 Au2 Au7 90.47(5)
Au6 Au2 Au14 109.69(5)
Au7 Au2 Au14 146.00(5)
Au12 Au2 Au1 60.45(4)
Au12 Au2 Au3 60.15(4)
Au12 Au2 Au6 58.82(4)
Au12 Au2 Au7 119.41(5)
Au12 Au2 Au13 58.93(4)
Au12 Au2 Au14 57.26(3)
Au13 Au2 Au6 63.62(4)
Au13 Au2 Au7 151.32(5)
Au13 Au2 Au14 60.68(3)
S1 Au2 Au1 109.60(16)
S1 Au2 Au3 118.67(16)
S1 Au2 Au6 115.05(16)
S1 Au2 Au7 50.71(16)
S1 Au2 Au12 169.73(17)
S1 Au2 Au13 127.55(17)
S1 Au2 Au14 131.94(16)
Au1 Au3 Au8 58.43(4)
Au1 Au3 Au15 105.21(4)
Au2 Au3 Au1 59.59(4)
Au2 Au3 Au4 108.04(5)
Au2 Au3 Au8 90.69(4)
Au2 Au3 Au14 64.16(4)
Au2 Au3 Au15 108.13(4)
Au4 Au3 Au1 60.05(4)
Au4 Au3 Au8 88.83(4)
Au4 Au3 Au15 57.20(3)
Au8 Au3 Au15 144.57(5)
Au12 Au3 Au1 59.64(4)
Au12 Au3 Au2 59.03(4)
Au12 Au3 Au4 58.78(4)
Au12 Au3 Au8 118.05(5)
Au12 Au3 Au14 59.02(3)
Au12 Au3 Au15 55.40(3)
Au14 Au3 Au1 111.17(5)
Au14 Au3 Au4 107.94(5)
Au14 Au3 Au8 152.83(5)
Au14 Au3 Au15 59.47(3)
S5 Au3 Au1 109.15(15)
S5 Au3 Au2 115.44(16)
S5 Au3 Au4 118.33(16)
S5 Au3 Au8 50.81(15)
S5 Au3 Au12 168.71(15)
S5 Au3 Au14 129.30(16)
S5 Au3 Au15 133.89(16)
Au1 Au4 Au5 59.22(4)
Au1 Au4 Au9 58.05(4)
Au1 Au4 Au16 105.73(5)
Au3 Au4 Au1 60.11(4)
Au3 Au4 Au5 108.03(5)
Au3 Au4 Au9 90.96(4)
Au3 Au4 Au16 110.36(4)
Au5 Au4 Au9 87.60(4)
Au5 Au4 Au16 57.13(4)
Au9 Au4 Au16 142.57(5)
Au12 Au4 Au1 59.96(4)
Au12 Au4 Au3 59.71(4)
Au12 Au4 Au5 58.60(4)
Au12 Au4 Au9 117.96(5)
Au12 Au4 Au15 58.29(3)
Au12 Au4 Au16 56.63(3)
Au15 Au4 Au1 111.37(5)
Au15 Au4 Au3 65.02(4)
Au15 Au4 Au5 107.08(5)
Au15 Au4 Au9 154.56(5)
Au15 Au4 Au16 59.80(3)
S4 Au4 Au1 108.64(17)
S4 Au4 Au3 114.39(16)
S4 Au4 Au5 118.57(16)
S4 Au4 Au9 50.77(16)
S4 Au4 Au12 168.47(17)
S4 Au4 Au15 130.12(16)
S4 Au4 Au16 132.88(16)
Au1 Au5 Au4 60.20(4)
Au1 Au5 Au6 59.48(4)
Au1 Au5 Au10 58.99(4)
Au1 Au5 Au16 112.60(5)
Au1 Au5 Au17 106.69(4)
Au4 Au5 Au6 107.59(5)
Au4 Au5 Au10 91.89(5)
Au4 Au5 Au17 110.23(4)
Au6 Au5 Au10 88.94(4)
Au6 Au5 Au17 57.31(4)
Au10 Au5 Au17 143.46(5)
Au12 Au5 Au1 60.44(4)
Au12 Au5 Au4 59.00(4)
Au12 Au5 Au6 58.61(4)
Au12 Au5 Au10 119.41(5)
Au12 Au5 Au16 59.41(3)
Au12 Au5 Au17 57.31(3)
Au16 Au5 Au4 64.70(4)
Au16 Au5 Au6 108.15(4)
Au16 Au5 Au10 154.02(5)
Au16 Au5 Au17 60.73(4)
S3 Au5 Au1 108.91(16)
S3 Au5 Au4 113.80(17)
S3 Au5 Au6 120.53(17)
S3 Au5 Au10 50.22(16)
S3 Au5 Au12 168.82(17)
S3 Au5 Au16 127.23(17)
S3 Au5 Au17 132.92(16)
Au1 Au6 Au2 59.55(4)
Au1 Au6 Au5 59.43(4)
Au1 Au6 Au11 58.67(4)
Au1 Au6 Au13 106.66(4)
Au2 Au6 Au5 107.25(5)
Au2 Au6 Au11 89.66(5)
Au2 Au6 Au13 57.82(4)
Au5 Au6 Au11 90.09(4)
Au5 Au6 Au13 109.76(4)
Au11 Au6 Au13 145.27(5)
Au12 Au6 Au1 60.44(4)
Au12 Au6 Au2 59.09(4)
Au12 Au6 Au5 58.64(4)
Au12 Au6 Au11 119.10(5)
Au12 Au6 Au13 57.00(3)
Au12 Au6 Au17 59.48(3)
Au17 Au6 Au1 111.66(5)
Au17 Au6 Au2 109.72(5)
Au17 Au6 Au5 63.44(4)
Au17 Au6 Au11 150.50(5)
Au17 Au6 Au13 62.08(3)
S2 Au6 Au1 109.12(18)
S2 Au6 Au2 120.12(17)
S2 Au6 Au5 114.14(18)
S2 Au6 Au11 50.59(17)
S2 Au6 Au12 169.02(18)
S2 Au6 Au13 133.11(18)
S2 Au6 Au17 126.65(17)
Au1 Au7 Au2 58.08(4)
Au1 Au7 Au8 59.51(4)
Au1 Au7 Au11 59.69(4)
Au1 Au7 Au19 106.86(5)
Au2 Au7 Au19 145.53(5)
Au8 Au7 Au2 89.55(4)
Au8 Au7 Au19 58.02(4)
Au11 Au7 Au2 89.56(5)
Au11 Au7 Au8 107.48(5)
Au11 Au7 Au19 109.90(4)
Au18 Au7 Au1 60.37(4)
Au18 Au7 Au2 118.44(5)
Au18 Au7 Au8 58.99(4)
Au18 Au7 Au11 58.85(4)
Au18 Au7 Au19 57.17(3)
Au18 Au7 Au23 59.32(3)
Au23 Au7 Au1 111.46(4)
Au23 Au7 Au2 150.09(5)
Au23 Au7 Au8 109.51(4)
Au23 Au7 Au11 63.22(4)
Au23 Au7 Au19 61.90(3)
S1 Au7 Au1 108.10(16)
S1 Au7 Au2 50.10(16)
S1 Au7 Au8 119.16(16)
S1 Au7 Au11 114.10(16)
S1 Au7 Au18 168.14(17)
S1 Au7 Au19 133.32(16)
S1 Au7 Au23 128.05(16)
Au1 Au8 Au3 59.26(4)
Au1 Au8 Au7 60.02(4)
Au1 Au8 Au9 59.50(4)
Au1 Au8 Au19 111.61(5)
Au1 Au8 Au20 107.48(4)
Au3 Au8 Au20 147.35(5)
Au7 Au8 Au3 89.62(4)
Au7 Au8 Au20 109.95(4)
Au9 Au8 Au3 91.15(4)
Au9 Au8 Au7 107.68(5)
Au9 Au8 Au19 109.03(4)
Au9 Au8 Au20 58.59(3)
Au18 Au8 Au1 60.51(4)
Au18 Au8 Au3 119.75(5)
Au18 Au8 Au7 58.87(3)
Au18 Au8 Au9 59.08(4)
Au18 Au8 Au19 58.99(3)
Au18 Au8 Au20 57.53(3)
Au19 Au8 Au3 149.83(5)
Au19 Au8 Au7 63.39(4)
Au19 Au8 Au20 61.02(3)
S5 Au8 Au1 110.61(16)
S5 Au8 Au3 51.45(16)
S5 Au8 Au7 113.69(16)
S5 Au8 Au9 121.73(16)
S5 Au8 Au18 170.08(17)
S5 Au8 Au19 125.36(16)
S5 Au8 Au20 132.14(17)
Au1 Au9 Au4 59.41(4)
Au1 Au9 Au8 60.10(4)
Au1 Au9 Au10 60.48(4)
Au1 Au9 Au20 111.26(5)
Au1 Au9 Au21 108.35(5)
Au4 Au9 Au21 148.96(5)
Au8 Au9 Au4 88.99(4)
Au8 Au9 Au10 108.49(5)
Au8 Au9 Au21 110.06(4)
Au10 Au9 Au4 92.63(5)
Au10 Au9 Au21 58.65(3)
Au18 Au9 Au1 60.78(4)
Au18 Au9 Au4 120.14(5)
Au18 Au9 Au8 59.23(4)
Au18 Au9 Au10 59.15(4)
Au18 Au9 Au20 58.97(3)
Au18 Au9 Au21 57.70(3)
Au20 Au9 Au4 148.20(5)
Au20 Au9 Au8 62.65(4)
Au20 Au9 Au10 109.16(5)
Au20 Au9 Au21 61.23(3)
S4 Au9 Au1 110.33(17)
S4 Au9 Au4 51.11(16)
S4 Au9 Au8 111.65(15)
S4 Au9 Au10 123.52(16)
S4 Au9 Au18 169.17(16)
S4 Au9 Au20 123.93(17)
S4 Au9 Au21 133.13(16)
Au1 Au10 Au5 58.26(4)
Au1 Au10 Au22 107.70(5)
Au5 Au10 Au22 148.43(5)
Au9 Au10 Au1 59.29(4)
Au9 Au10 Au5 87.83(4)
Au9 Au10 Au22 109.78(5)
Au11 Au10 Au1 60.03(4)
Au11 Au10 Au5 91.17(4)
Au11 Au10 Au9 107.87(5)
Au11 Au10 Au21 109.80(5)
Au11 Au10 Au22 58.99(4)
Au18 Au10 Au1 60.33(4)
Au18 Au10 Au5 118.57(5)
Au18 Au10 Au9 59.09(4)
Au18 Au10 Au11 59.22(4)
Au18 Au10 Au21 59.06(3)
Au18 Au10 Au22 57.26(3)
Au21 Au10 Au1 110.62(5)
Au21 Au10 Au5 147.52(5)
Au21 Au10 Au9 62.65(4)
Au21 Au10 Au22 61.55(4)
S3 Au10 Au1 108.83(16)
S3 Au10 Au5 50.87(16)
S3 Au10 Au9 110.07(17)
S3 Au10 Au11 123.41(17)
S3 Au10 Au18 167.06(16)
S3 Au10 Au21 124.44(16)
S3 Au10 Au22 135.66(16)
Au1 Au11 Au6 58.33(4)
Au1 Au11 Au7 59.98(4)
Au1 Au11 Au22 111.19(5)
Au1 Au11 Au23 107.23(5)
Au6 Au11 Au23 145.84(5)
Au7 Au11 Au6 90.32(4)
Au7 Au11 Au23 57.72(4)
Au10 Au11 Au1 60.40(4)
Au10 Au11 Au6 89.76(4)
Au10 Au11 Au7 108.46(5)
Au10 Au11 Au22 62.99(4)
Au10 Au11 Au23 110.38(4)
Au18 Au11 Au1 60.52(4)
Au18 Au11 Au6 118.85(5)
Au18 Au11 Au7 58.98(4)
Au18 Au11 Au10 59.38(4)
Au18 Au11 Au22 58.67(3)
Au18 Au11 Au23 57.45(3)
Au22 Au11 Au6 150.35(5)
Au22 Au11 Au7 108.55(5)
Au22 Au11 Au23 61.44(3)
S2 Au11 Au1 108.64(17)
S2 Au11 Au6 50.44(17)
S2 Au11 Au7 120.61(17)
S2 Au11 Au10 112.91(18)
S2 Au11 Au18 168.48(18)
S2 Au11 Au22 127.47(17)
S2 Au11 Au23 133.31(18)
Cu2 Cu1 Cu3 59.52(4)
Cu2 Cu1 Cu4 107.81(5)
Cu2 Cu1 Cu5 109.42(5)
Cu2 Cu1 Cu6 60.61(4)
Cu2 Cu1 Cu7 62.96(4)
Cu2 Cu1 Cu8 92.98(5)
Cu2 Cu1 Cu10 148.92(6)
Cu2 Cu1 Cu11 92.79(5)
Cu2 Cu1 Au18 121.40(5)
Cu4 Cu1 Cu3 59.84(4)
Cu5 Cu1 Cu3 108.91(5)
Cu5 Cu1 Cu4 60.58(4)
Cu5 Cu1 Cu6 61.09(4)
Cu5 Cu1 Cu7 150.83(6)
Cu5 Cu1 Cu8 147.64(6)
Cu5 Cu1 Cu10 62.75(4)
Cu5 Cu1 Cu11 93.60(5)
Cu6 Cu1 Cu3 108.60(5)
Cu6 Cu1 Cu4 109.17(5)
Cu6 Cu1 Cu7 93.27(5)
Cu6 Cu1 Cu8 150.28(5)
Cu6 Cu1 Cu10 92.00(5)
Cu6 Cu1 Cu11 63.00(4)
Cu7 Cu1 Cu3 91.62(4)
Cu7 Cu1 Cu4 147.75(5)
Cu7 Cu1 Cu10 108.08(5)
Cu8 Cu1 Cu3 62.31(4)
Cu8 Cu1 Cu4 90.93(5)
Cu8 Cu1 Cu7 60.47(4)
Cu8 Cu1 Cu10 108.51(5)
Cu8 Cu1 Cu11 108.76(5)
Cu9 Cu1 Cu2 149.91(5)
Cu9 Cu1 Cu3 93.49(5)
Cu9 Cu1 Cu4 62.54(4)
Cu9 Cu1 Cu5 90.93(5)
Cu9 Cu1 Cu6 148.43(5)
Cu9 Cu1 Cu7 108.75(5)
Cu9 Cu1 Cu8 60.40(4)
Cu9 Cu1 Cu10 60.22(4)
Cu9 Cu1 Cu11 108.25(5)
Cu9 Cu1 Au18 58.79(4)
Cu10 Cu1 Cu3 150.79(6)
Cu10 Cu1 Cu4 94.36(5)
Cu11 Cu1 Cu3 148.52(5)
Cu11 Cu1 Cu4 150.87(5)
Cu11 Cu1 Cu7 60.33(4)
Cu11 Cu1 Cu10 59.57(4)
Au12 Cu1 Cu2 58.85(4)
Au12 Cu1 Cu3 59.16(4)
Au12 Cu1 Cu4 58.55(4)
Au12 Cu1 Cu5 58.61(4)
Au12 Cu1 Cu6 58.57(4)
Au12 Cu1 Cu7 121.81(5)
Au12 Cu1 Cu8 121.44(5)
Au12 Cu1 Cu9 121.05(5)
Au12 Cu1 Cu10 121.33(5)
Au12 Cu1 Cu11 121.57(5)
Au12 Cu1 Au18 179.74(6)
Au18 Cu1 Cu3 120.98(5)
Au18 Cu1 Cu4 121.29(5)
Au18 Cu1 Cu5 121.15(5)
Au18 Cu1 Cu6 121.44(5)
Au18 Cu1 Cu7 58.44(4)
Au18 Cu1 Cu8 58.69(4)
Au18 Cu1 Cu10 58.44(4)
Au18 Cu1 Cu11 58.45(4)
Cu1 Cu2 Cu6 59.84(4)
Cu1 Cu2 Cu7 58.96(4)
Cu1 Cu2 Au13 111.57(5)
Cu1 Cu2 Au14 107.27(5)
Cu3 Cu2 Cu1 60.89(4)
Cu3 Cu2 Cu6 109.08(5)
Cu3 Cu2 Cu7 90.10(4)
Cu3 Cu2 Au13 109.18(5)
Cu3 Cu2 Au14 57.95(3)
Cu6 Cu2 Cu7 90.47(5)
Cu6 Cu2 Au14 109.69(5)
Cu7 Cu2 Au14 146.00(5)
Au12 Cu2 Cu1 60.45(4)
Au12 Cu2 Cu3 60.15(4)
Au12 Cu2 Cu6 58.82(4)
Au12 Cu2 Cu7 119.41(5)
Au12 Cu2 Au13 58.93(4)
Au12 Cu2 Au14 57.26(3)
Au13 Cu2 Cu6 63.62(4)
Au13 Cu2 Cu7 151.32(5)
Au13 Cu2 Au14 60.68(3)
S1 Cu2 Cu1 109.60(16)
S1 Cu2 Cu3 118.67(16)
S1 Cu2 Cu6 115.05(16)
S1 Cu2 Cu7 50.71(16)
S1 Cu2 Au12 169.73(17)
S1 Cu2 Au13 127.55(17)
S1 Cu2 Au14 131.94(16)
Cu1 Cu3 Cu8 58.43(4)
Cu1 Cu3 Au15 105.21(4)
Cu2 Cu3 Cu1 59.59(4)
Cu2 Cu3 Cu4 108.04(5)
Cu2 Cu3 Cu8 90.69(4)
Cu2 Cu3 Au14 64.16(4)
Cu2 Cu3 Au15 108.13(4)
Cu4 Cu3 Cu1 60.05(4)
Cu4 Cu3 Cu8 88.83(4)
Cu4 Cu3 Au15 57.20(3)
Cu8 Cu3 Au15 144.57(5)
Au12 Cu3 Cu1 59.64(4)
Au12 Cu3 Cu2 59.03(4)
Au12 Cu3 Cu4 58.78(4)
Au12 Cu3 Cu8 118.05(5)
Au12 Cu3 Au14 59.02(3)
Au12 Cu3 Au15 55.40(3)
Au14 Cu3 Cu1 111.17(5)
Au14 Cu3 Cu4 107.94(5)
Au14 Cu3 Cu8 152.83(5)
Au14 Cu3 Au15 59.47(3)
S5 Cu3 Cu1 109.15(15)
S5 Cu3 Cu2 115.44(16)
S5 Cu3 Cu4 118.33(16)
S5 Cu3 Cu8 50.81(15)
S5 Cu3 Au12 168.71(15)
S5 Cu3 Au14 129.30(16)
S5 Cu3 Au15 133.89(16)
Cu1 Cu4 Cu5 59.22(4)
Cu1 Cu4 Cu9 58.05(4)
Cu1 Cu4 Au16 105.73(5)
Cu3 Cu4 Cu1 60.11(4)
Cu3 Cu4 Cu5 108.03(5)
Cu3 Cu4 Cu9 90.96(4)
Cu3 Cu4 Au16 110.36(4)
Cu5 Cu4 Cu9 87.60(4)
Cu5 Cu4 Au16 57.13(4)
Cu9 Cu4 Au16 142.57(5)
Au12 Cu4 Cu1 59.96(4)
Au12 Cu4 Cu3 59.71(4)
Au12 Cu4 Cu5 58.60(4)
Au12 Cu4 Cu9 117.96(5)
Au12 Cu4 Au15 58.29(3)
Au12 Cu4 Au16 56.63(3)
Au15 Cu4 Cu1 111.37(5)
Au15 Cu4 Cu3 65.02(4)
Au15 Cu4 Cu5 107.08(5)
Au15 Cu4 Cu9 154.56(5)
Au15 Cu4 Au16 59.80(3)
S4 Cu4 Cu1 108.64(17)
S4 Cu4 Cu3 114.39(16)
S4 Cu4 Cu5 118.57(16)
S4 Cu4 Cu9 50.77(16)
S4 Cu4 Au12 168.47(17)
S4 Cu4 Au15 130.12(16)
S4 Cu4 Au16 132.88(16)
Cu1 Cu5 Cu4 60.20(4)
Cu1 Cu5 Cu6 59.48(4)
Cu1 Cu5 Cu10 58.99(4)
Cu1 Cu5 Au16 112.60(5)
Cu1 Cu5 Au17 106.69(4)
Cu4 Cu5 Cu6 107.59(5)
Cu4 Cu5 Cu10 91.89(5)
Cu4 Cu5 Au17 110.23(4)
Cu6 Cu5 Cu10 88.94(4)
Cu6 Cu5 Au17 57.31(4)
Cu10 Cu5 Au17 143.46(5)
Au12 Cu5 Cu1 60.44(4)
Au12 Cu5 Cu4 59.00(4)
Au12 Cu5 Cu6 58.61(4)
Au12 Cu5 Cu10 119.41(5)
Au12 Cu5 Au16 59.41(3)
Au12 Cu5 Au17 57.31(3)
Au16 Cu5 Cu4 64.70(4)
Au16 Cu5 Cu6 108.15(4)
Au16 Cu5 Cu10 154.02(5)
Au16 Cu5 Au17 60.73(4)
S3 Cu5 Cu1 108.91(16)
S3 Cu5 Cu4 113.80(17)
S3 Cu5 Cu6 120.53(17)
S3 Cu5 Cu10 50.22(16)
S3 Cu5 Au12 168.82(17)
S3 Cu5 Au16 127.23(17)
S3 Cu5 Au17 132.92(16)
Cu1 Cu6 Cu2 59.55(4)
Cu1 Cu6 Cu5 59.43(4)
Cu1 Cu6 Cu11 58.67(4)
Cu1 Cu6 Au13 106.66(4)
Cu2 Cu6 Cu5 107.25(5)
Cu2 Cu6 Cu11 89.66(5)
Cu2 Cu6 Au13 57.82(4)
Cu5 Cu6 Cu11 90.09(4)
Cu5 Cu6 Au13 109.76(4)
Cu11 Cu6 Au13 145.27(5)
Au12 Cu6 Cu1 60.44(4)
Au12 Cu6 Cu2 59.09(4)
Au12 Cu6 Cu5 58.64(4)
Au12 Cu6 Cu11 119.10(5)
Au12 Cu6 Au13 57.00(3)
Au12 Cu6 Au17 59.48(3)
Au17 Cu6 Cu1 111.66(5)
Au17 Cu6 Cu2 109.72(5)
Au17 Cu6 Cu5 63.44(4)
Au17 Cu6 Cu11 150.50(5)
Au17 Cu6 Au13 62.08(3)
S2 Cu6 Cu1 109.12(18)
S2 Cu6 Cu2 120.12(17)
S2 Cu6 Cu5 114.14(18)
S2 Cu6 Cu11 50.59(17)
S2 Cu6 Au12 169.02(18)
S2 Cu6 Au13 133.11(18)
S2 Cu6 Au17 126.65(17)
Cu1 Cu7 Cu2 58.08(4)
Cu1 Cu7 Cu8 59.51(4)
Cu1 Cu7 Cu11 59.69(4)
Cu1 Cu7 Au19 106.86(5)
Cu2 Cu7 Au19 145.53(5)
Cu8 Cu7 Cu2 89.55(4)
Cu8 Cu7 Au19 58.02(4)
Cu11 Cu7 Cu2 89.56(5)
Cu11 Cu7 Cu8 107.48(5)
Cu11 Cu7 Au19 109.90(4)
Au18 Cu7 Cu1 60.37(4)
Au18 Cu7 Cu2 118.44(5)
Au18 Cu7 Cu8 58.99(4)
Au18 Cu7 Cu11 58.85(4)
Au18 Cu7 Au19 57.17(3)
Au18 Cu7 Au23 59.32(3)
Au23 Cu7 Cu1 111.46(4)
Au23 Cu7 Cu2 150.09(5)
Au23 Cu7 Cu8 109.51(4)
Au23 Cu7 Cu11 63.22(4)
Au23 Cu7 Au19 61.90(3)
S1 Cu7 Cu1 108.10(16)
S1 Cu7 Cu2 50.10(16)
S1 Cu7 Cu8 119.16(16)
S1 Cu7 Cu11 114.10(16)
S1 Cu7 Au18 168.14(17)
S1 Cu7 Au19 133.32(16)
S1 Cu7 Au23 128.05(16)
Cu1 Cu8 Cu3 59.26(4)
Cu1 Cu8 Cu7 60.02(4)
Cu1 Cu8 Cu9 59.50(4)
Cu1 Cu8 Au19 111.61(5)
Cu1 Cu8 Au20 107.48(4)
Cu3 Cu8 Au20 147.35(5)
Cu7 Cu8 Cu3 89.62(4)
Cu7 Cu8 Au20 109.95(4)
Cu9 Cu8 Cu3 91.15(4)
Cu9 Cu8 Cu7 107.68(5)
Cu9 Cu8 Au19 109.03(4)
Cu9 Cu8 Au20 58.59(3)
Au18 Cu8 Cu1 60.51(4)
Au18 Cu8 Cu3 119.75(5)
Au18 Cu8 Cu7 58.87(3)
Au18 Cu8 Cu9 59.08(4)
Au18 Cu8 Au19 58.99(3)
Au18 Cu8 Au20 57.53(3)
Au19 Cu8 Cu3 149.83(5)
Au19 Cu8 Cu7 63.39(4)
Au19 Cu8 Au20 61.02(3)
S5 Cu8 Cu1 110.61(16)
S5 Cu8 Cu3 51.45(16)
S5 Cu8 Cu7 113.69(16)
S5 Cu8 Cu9 121.73(16)
S5 Cu8 Au18 170.08(17)
S5 Cu8 Au19 125.36(16)
S5 Cu8 Au20 132.14(17)
Cu1 Cu9 Cu4 59.41(4)
Cu1 Cu9 Cu8 60.10(4)
Cu1 Cu9 Cu10 60.48(4)
Cu1 Cu9 Au20 111.26(5)
Cu1 Cu9 Au21 108.35(5)
Cu4 Cu9 Au21 148.96(5)
Cu8 Cu9 Cu4 88.99(4)
Cu8 Cu9 Cu10 108.49(5)
Cu8 Cu9 Au21 110.06(4)
Cu10 Cu9 Cu4 92.63(5)
Cu10 Cu9 Au21 58.65(3)
Au18 Cu9 Cu1 60.78(4)
Au18 Cu9 Cu4 120.14(5)
Au18 Cu9 Cu8 59.23(4)
Au18 Cu9 Cu10 59.15(4)
Au18 Cu9 Au20 58.97(3)
Au18 Cu9 Au21 57.70(3)
Au20 Cu9 Cu4 148.20(5)
Au20 Cu9 Cu8 62.65(4)
Au20 Cu9 Cu10 109.16(5)
Au20 Cu9 Au21 61.23(3)
S4 Cu9 Cu1 110.33(17)
S4 Cu9 Cu4 51.11(16)
S4 Cu9 Cu8 111.65(15)
S4 Cu9 Cu10 123.52(16)
S4 Cu9 Au18 169.17(16)
S4 Cu9 Au20 123.93(17)
S4 Cu9 Au21 133.13(16)
Cu1 Cu10 Cu5 58.26(4)
Cu1 Cu10 Au22 107.70(5)
Cu5 Cu10 Au22 148.43(5)
Cu9 Cu10 Cu1 59.29(4)
Cu9 Cu10 Cu5 87.83(4)
Cu9 Cu10 Au22 109.78(5)
Cu11 Cu10 Cu1 60.03(4)
Cu11 Cu10 Cu5 91.17(4)
Cu11 Cu10 Cu9 107.87(5)
Cu11 Cu10 Au21 109.80(5)
Cu11 Cu10 Au22 58.99(4)
Au18 Cu10 Cu1 60.33(4)
Au18 Cu10 Cu5 118.57(5)
Au18 Cu10 Cu9 59.09(4)
Au18 Cu10 Cu11 59.22(4)
Au18 Cu10 Au21 59.06(3)
Au18 Cu10 Au22 57.26(3)
Au21 Cu10 Cu1 110.62(5)
Au21 Cu10 Cu5 147.52(5)
Au21 Cu10 Cu9 62.65(4)
Au21 Cu10 Au22 61.55(4)
S3 Cu10 Cu1 108.83(16)
S3 Cu10 Cu5 50.87(16)
S3 Cu10 Cu9 110.07(17)
S3 Cu10 Cu11 123.41(17)
S3 Cu10 Au18 167.06(16)
S3 Cu10 Au21 124.44(16)
S3 Cu10 Au22 135.66(16)
Cu1 Cu11 Cu6 58.33(4)
Cu1 Cu11 Cu7 59.98(4)
Cu1 Cu11 Au22 111.19(5)
Cu1 Cu11 Au23 107.23(5)
Cu6 Cu11 Au23 145.84(5)
Cu7 Cu11 Cu6 90.32(4)
Cu7 Cu11 Au23 57.72(4)
Cu10 Cu11 Cu1 60.40(4)
Cu10 Cu11 Cu6 89.76(4)
Cu10 Cu11 Cu7 108.46(5)
Cu10 Cu11 Au22 62.99(4)
Cu10 Cu11 Au23 110.38(4)
Au18 Cu11 Cu1 60.52(4)
Au18 Cu11 Cu6 118.85(5)
Au18 Cu11 Cu7 58.98(4)
Au18 Cu11 Cu10 59.38(4)
Au18 Cu11 Au22 58.67(3)
Au18 Cu11 Au23 57.45(3)
Au22 Cu11 Cu6 150.35(5)
Au22 Cu11 Cu7 108.55(5)
Au22 Cu11 Au23 61.44(3)
S2 Cu11 Cu1 108.64(17)
S2 Cu11 Cu6 50.44(17)
S2 Cu11 Cu7 120.61(17)
S2 Cu11 Cu10 112.91(18)
S2 Cu11 Au18 168.48(18)
S2 Cu11 Au22 127.47(17)
S2 Cu11 Au23 133.31(18)
Au2 Au12 Au14 65.49(4)
Au5 Au12 Au2 112.99(4)
Au5 Au12 Au14 173.35(5)
Au5 Au12 Au17 65.55(4)
Au6 Au12 Au2 62.09(4)
Au6 Au12 Au5 62.76(4)
Au6 Au12 Au14 119.68(4)
Au6 Au12 Au17 61.25(4)
Cu2 Au12 Au14 65.49(4)
Cu5 Au12 Cu2 112.99(4)
Cu5 Au12 Au14 173.35(5)
Cu5 Au12 Au17 65.55(4)
Cu6 Au12 Cu2 62.09(4)
Cu6 Au12 Cu5 62.76(4)
Cu6 Au12 Au14 119.68(4)
Cu6 Au12 Au17 61.25(4)
Au13 Au12 Au2 61.62(4)
Au13 Au12 Au5 121.06(4)
Au13 Au12 Au6 65.77(4)
Au13 Au12 Cu2 61.62(4)
Au13 Au12 Cu5 121.06(4)
Au13 Au12 Cu6 65.77(4)
Au13 Au12 Au14 64.46(3)
Au13 Au12 Au17 65.83(3)
Au15 Au12 Au2 119.79(4)
Au15 Au12 Au5 113.16(4)
Au15 Au12 Au6 175.54(4)
Au15 Au12 Cu2 119.79(4)
Au15 Au12 Cu5 113.16(4)
Au15 Au12 Cu6 175.54(4)
Au15 Au12 Au13 118.67(4)
Au15 Au12 Au14 64.16(3)
Au15 Au12 Au17 119.43(4)
Au17 Au12 Au2 113.70(5)
Au17 Au12 Cu2 113.70(5)
Au17 Au12 Au14 121.09(4)
Au24 Au12 Au2 118.29(5)
Au24 Au12 Au5 119.30(5)
Au24 Au12 Au6 117.76(5)
Au24 Au12 Au13 64.54(4)
Au24 Au12 Au14 65.77(4)
Au24 Au12 Au15 65.43(4)
Au24 Au12 Au17 65.67(4)
Cu24 Au12 Cu2 118.29(5)
Cu24 Au12 Cu5 119.30(5)
Cu24 Au12 Cu6 117.76(5)
Cu24 Au12 Au13 64.54(4)
Cu24 Au12 Au14 65.77(4)
Cu24 Au12 Au15 65.43(4)
Cu24 Au12 Au17 65.67(4)
Au2 Au13 Au6 58.56(4)
Au2 Au13 Au14 62.46(4)
Au2 Au13 Au17 105.31(4)
Au2 Au13 Au24 109.25(5)
Au6 Au13 Au17 56.04(3)
Cu2 Au13 Cu6 58.56(4)
Cu2 Au13 Au14 62.46(4)
Cu2 Au13 Au17 105.31(4)
Cu2 Au13 Cu24 109.25(5)
Cu6 Au13 Au17 56.04(3)
Au12 Au13 Au2 59.45(3)
Au12 Au13 Au6 57.23(3)
Au12 Au13 Cu2 59.45(3)
Au12 Au13 Cu6 57.23(3)
Au12 Au13 Au14 58.03(3)
Au12 Au13 Au17 57.30(3)
Au12 Au13 Au24 56.30(4)
Au12 Au13 Cu24 56.30(4)
Au14 Au13 Au6 107.22(4)
Au14 Au13 Cu6 107.22(4)
Au14 Au13 Au17 108.35(4)
Au24 Au13 Au6 104.20(5)
Au24 Au13 Au14 60.74(4)
Au24 Au13 Au17 59.98(4)
Cu24 Au13 Cu6 104.20(5)
Cu24 Au13 Au14 60.74(4)
Cu24 Au13 Au17 59.98(4)
P1 Au13 Au2 118.20(18)
P1 Au13 Au6 121.12(17)
P1 Au13 Cu2 118.20(18)
P1 Au13 Cu6 121.12(17)
P1 Au13 Au12 177.49(18)
P1 Au13 Au14 122.17(18)
P1 Au13 Au17 123.83(18)
P1 Au13 Au24 126.16(17)
P1 Au13 Cu24 126.16(17)
Au3 Au14 Au2 57.89(4)
Au3 Au14 Au13 105.90(4)
Au3 Au14 Au15 64.24(4)
Au3 Au14 Au24 109.69(5)
Cu3 Au14 Cu2 57.89(4)
Cu3 Au14 Au13 105.90(4)
Cu3 Au14 Au15 64.24(4)
Cu3 Au14 Cu24 109.69(5)
Au12 Au14 Au2 57.24(3)
Au12 Au14 Au3 60.12(3)
Au12 Au14 Cu2 57.24(3)
Au12 Au14 Cu3 60.12(3)
Au12 Au14 Au13 57.51(3)
Au12 Au14 Au15 57.28(3)
Au12 Au14 Au24 55.46(4)
Au12 Au14 Cu24 55.46(4)
Au13 Au14 Au2 56.86(3)
Au13 Au14 Cu2 56.86(3)
Au13 Au14 Au24 58.79(4)
Au13 Au14 Cu24 58.79(4)
Au15 Au14 Au2 107.04(4)
Au15 Au14 Cu2 107.04(4)
Au15 Au14 Au13 107.06(4)
Au15 Au14 Au24 59.57(4)
Au15 Au14 Cu24 59.57(4)
Au24 Au14 Au2 103.36(4)
Cu24 Au14 Cu2 103.36(4)
P2 Au14 Au2 122.00(16)
P2 Au14 Au3 120.34(16)
P2 Au14 Cu2 122.00(16)
P2 Au14 Cu3 120.34(16)
P2 Au14 Au12 178.91(17)
P2 Au14 Au13 121.48(17)
P2 Au14 Au15 123.79(17)
P2 Au14 Au24 124.62(16)
P2 Au14 Cu24 124.62(16)
Au4 Au15 Au3 57.78(3)
Au4 Au15 Au14 105.72(4)
Au4 Au15 Au16 63.81(3)
Au4 Au15 Au24 109.99(5)
Cu4 Au15 Cu3 57.78(3)
Cu4 Au15 Au14 105.72(4)
Cu4 Au15 Au16 63.81(3)
Cu4 Au15 Cu24 109.99(5)
Au12 Au15 Au3 57.58(3)
Au12 Au15 Au4 59.78(4)
Au12 Au15 Cu3 57.58(3)
Au12 Au15 Cu4 59.78(4)
Au12 Au15 Au14 58.56(3)
Au12 Au15 Au16 58.44(3)
Au12 Au15 Au24 56.25(4)
Au12 Au15 Cu24 56.25(4)
Au14 Au15 Au3 56.29(3)
Au14 Au15 Cu3 56.29(3)
Au14 Au15 Au16 109.94(4)
Au16 Au15 Au3 107.91(4)
Au16 Au15 Cu3 107.91(4)
Au24 Au15 Au3 104.46(5)
Au24 Au15 Au14 60.76(4)
Au24 Au15 Au16 60.83(4)
Cu24 Au15 Cu3 104.46(5)
Cu24 Au15 Au14 60.76(4)
Cu24 Au15 Au16 60.83(4)
P3 Au15 Au3 120.97(17)
P3 Au15 Au4 120.62(16)
P3 Au15 Cu3 120.97(17)
P3 Au15 Cu4 120.62(16)
P3 Au15 Au12 178.24(17)
P3 Au15 Au14 119.96(16)
P3 Au15 Au16 123.31(16)
P3 Au15 Au24 124.24(17)
P3 Au15 Cu24 124.24(17)
Au5 Au16 Au4 58.16(4)
Au5 Au16 Au15 105.10(4)
Au5 Au16 Au17 62.28(3)
Au5 Au16 Au24 107.76(5)
Cu5 Au16 Cu4 58.16(4)
Cu5 Au16 Au15 105.10(4)
Cu5 Au16 Au17 62.28(3)
Cu5 Au16 Cu24 107.76(5)
Au12 Au16 Au4 56.62(3)
Au12 Au16 Au5 58.98(3)
Au12 Au16 Cu4 56.62(3)
Au12 Au16 Cu5 58.98(3)
Au12 Au16 Au15 57.02(3)
Au12 Au16 Au17 57.73(3)
Au12 Au16 Au24 55.28(4)
Au12 Au16 Cu24 55.28(4)
Au15 Au16 Au4 56.40(3)
Au15 Au16 Cu4 56.40(3)
Au15 Au16 Au17 107.46(4)
Au15 Au16 Au24 59.24(4)
Au15 Au16 Cu24 59.24(4)
Au17 Au16 Au4 106.48(4)
Au17 Au16 Cu4 106.48(4)
Au17 Au16 Au24 59.80(4)
Au17 Au16 Cu24 59.80(4)
Au24 Au16 Au4 103.05(5)
Cu24 Au16 Cu4 103.05(5)
P4 Au16 Au4 121.87(17)
P4 Au16 Au5 121.41(16)
P4 Au16 Cu4 121.87(17)
P4 Au16 Cu5 121.41(16)
P4 Au16 Au12 178.20(18)
P4 Au16 Au15 121.51(17)
P4 Au16 Au17 124.07(17)
P4 Au16 Au24 125.27(16)
P4 Au16 Cu24 125.27(16)
Au5 Au17 Au13 106.50(4)
Au6 Au17 Au5 59.25(4)
Au6 Au17 Au13 61.88(4)
Au6 Au17 Au16 106.65(4)
Au6 Au17 Au24 107.45(5)
Cu5 Au17 Au13 106.50(4)
Cu6 Au17 Cu5 59.25(4)
Cu6 Au17 Au13 61.88(4)
Cu6 Au17 Au16 106.65(4)
Cu6 Au17 Cu24 107.45(5)
Au12 Au17 Au5 57.14(3)
Au12 Au17 Au6 59.27(4)
Au12 Au17 Cu5 57.14(3)
Au12 Au17 Cu6 59.27(4)
Au12 Au17 Au13 56.87(3)
Au12 Au17 Au16 57.96(3)
Au12 Au17 Au24 55.55(4)
Au12 Au17 Cu24 55.55(4)
Au16 Au17 Au5 56.98(3)
Au16 Au17 Cu5 56.98(3)
Au16 Au17 Au13 107.18(4)
Au24 Au17 Au5 104.13(5)
Au24 Au17 Au13 58.25(4)
Au24 Au17 Au16 60.37(4)
Cu24 Au17 Cu5 104.13(5)
Cu24 Au17 Au13 58.25(4)
Cu24 Au17 Au16 60.37(4)
P5 Au17 Au5 121.05(16)
P5 Au17 Au6 123.59(17)
P5 Au17 Cu5 121.05(16)
P5 Au17 Cu6 123.59(17)
P5 Au17 Au12 175.95(17)
P5 Au17 Au13 126.60(17)
P5 Au17 Au16 118.00(17)
P5 Au17 Au24 123.52(16)
P5 Au17 Cu24 123.52(16)
Au9 Au18 Au7 112.47(4)
Au11 Au18 Au7 62.17(4)
Au11 Au18 Au9 111.80(4)
Au11 Au18 Au19 120.13(4)
Au11 Au18 Au21 113.90(4)
Cu11 Au18 Cu9 111.80(4)
Cu11 Au18 Au19 120.13(4)
Cu11 Au18 Au21 113.90(4)
Au19 Au18 Au7 65.55(3)
Au19 Au18 Au9 113.52(4)
Au19 Au18 Cu9 113.52(4)
Au19 Au18 Au21 119.84(4)
Au20 Au18 Au7 118.84(4)
Au20 Au18 Au9 61.74(4)
Au20 Au18 Au11 173.52(5)
Au20 Au18 Cu9 61.74(4)
Au20 Au18 Cu11 173.52(5)
Au20 Au18 Au19 64.38(3)
Au20 Au18 Au21 64.56(3)
Au20 Au18 Au23 121.30(4)
Au21 Au18 Au7 174.37(5)
Au21 Au18 Au9 64.53(4)
Au21 Au18 Cu9 64.53(4)
Au22 Au18 Au7 114.19(4)
Au22 Au18 Au9 118.79(4)
Au22 Au18 Au11 62.29(3)
Au22 Au18 Cu9 118.79(4)
Au22 Au18 Cu11 62.29(3)
Au22 Au18 Au19 120.62(4)
Au22 Au18 Au20 120.40(4)
Au22 Au18 Au21 65.19(4)
Au22 Au18 Au23 65.35(3)
Au23 Au18 Au7 61.20(4)
Au23 Au18 Au9 173.60(4)
Au23 Au18 Au11 65.08(4)
Au23 Au18 Cu9 173.60(4)
Au23 Au18 Cu11 65.08(4)
Au23 Au18 Au19 65.55(3)
Au23 Au18 Au21 121.68(4)
Au25 Au18 Au7 118.74(5)
Au25 Au18 Au9 119.62(5)
Au25 Au18 Au11 118.94(5)
Au25 Au18 Au19 65.74(4)
Au25 Au18 Au20 66.72(4)
Au25 Au18 Au21 66.44(4)
Au25 Au18 Au22 65.31(4)
Au25 Au18 Au23 66.20(4)
Cu25 Au18 Cu9 119.62(5)
Cu25 Au18 Cu11 118.94(5)
Cu25 Au18 Au19 65.74(4)
Cu25 Au18 Au20 66.72(4)
Cu25 Au18 Au21 66.44(4)
Cu25 Au18 Au22 65.31(4)
Cu25 Au18 Au23 66.20(4)
Au8 Au19 Au7 58.60(4)
Au8 Au19 Au20 61.32(3)
Au8 Au19 Au23 105.18(4)
Au8 Au19 Au25 108.10(5)
Cu8 Au19 Cu7 58.60(4)
Cu8 Au19 Au20 61.32(3)
Cu8 Au19 Au23 105.18(4)
Cu8 Au19 Cu25 108.10(5)
Au18 Au19 Au7 57.28(3)
Au18 Au19 Au8 59.24(3)
Au18 Au19 Cu7 57.28(3)
Au18 Au19 Cu8 59.24(3)
Au18 Au19 Au20 57.71(3)
Au18 Au19 Au23 57.21(3)
Au18 Au19 Au25 55.43(3)
Au18 Au19 Cu25 55.43(3)
Au20 Au19 Au7 106.52(4)
Au20 Au19 Cu7 106.52(4)
Au20 Au19 Au23 108.39(4)
Au20 Au19 Au25 60.84(4)
Au20 Au19 Cu25 60.84(4)
Au23 Au19 Au7 56.10(3)
Au23 Au19 Cu7 56.10(3)
Au25 Au19 Au7 103.69(4)
Au25 Au19 Au23 59.87(4)
Cu25 Au19 Cu7 103.69(4)
Cu25 Au19 Au23 59.87(4)
P6 Au19 Au7 120.50(16)
P6 Au19 Au8 119.90(16)
P6 Au19 Cu7 120.50(16)
P6 Au19 Cu8 119.90(16)
P6 Au19 Au18 177.78(17)
P6 Au19 Au20 124.02(17)
P6 Au19 Au23 122.01(17)
P6 Au19 Au25 126.35(16)
P6 Au19 Cu25 126.35(16)
Au8 Au20 Au25 104.36(5)
Au9 Au20 Au8 58.76(3)
Au9 Au20 Au19 106.41(4)
Au9 Au20 Au21 61.37(4)
Au9 Au20 Au25 107.53(4)
Cu8 Au20 Cu25 104.36(5)
Cu9 Au20 Cu8 58.76(3)
Cu9 Au20 Au19 106.41(4)
Cu9 Au20 Au21 61.37(4)
Cu9 Au20 Cu25 107.53(4)
Au18 Au20 Au8 57.98(3)
Au18 Au20 Au9 59.29(3)
Au18 Au20 Cu8 57.98(3)
Au18 Au20 Cu9 59.29(3)
Au18 Au20 Au19 57.92(3)
Au18 Au20 Au21 57.84(3)
Au18 Au20 Au25 55.07(4)
Au18 Au20 Cu25 55.07(4)
Au19 Au20 Au8 57.67(3)
Au19 Au20 Cu8 57.67(3)
Au19 Au20 Au21 108.62(4)
Au19 Au20 Au25 59.64(4)
Au19 Au20 Cu25 59.64(4)
Au21 Au20 Au8 107.17(4)
Au21 Au20 Cu8 107.17(4)
Au21 Au20 Au25 60.19(4)
Au21 Au20 Cu25 60.19(4)
P7 Au20 Au8 121.82(16)
P7 Au20 Au9 125.93(16)
P7 Au20 Cu8 121.82(16)
P7 Au20 Cu9 125.93(16)
P7 Au20 Au18 174.42(16)
P7 Au20 Au19 116.83(16)
P7 Au20 Au21 125.39(16)
P7 Au20 Au25 121.45(16)
P7 Au20 Cu25 121.45(16)
Au9 Au21 Au22 106.61(4)
Au9 Au21 Au25 104.67(4)
Au10 Au21 Au9 58.70(4)
Au10 Au21 Au20 106.06(4)
Au10 Au21 Au22 61.33(3)
Au10 Au21 Au25 107.00(5)
Cu9 Au21 Au22 106.61(4)
Cu9 Au21 Cu25 104.67(4)
Cu10 Au21 Cu9 58.70(4)
Cu10 Au21 Au20 106.06(4)
Cu10 Au21 Au22 61.33(3)
Cu10 Au21 Cu25 107.00(5)
Au18 Au21 Au9 57.77(3)
Au18 Au21 Au10 59.19(3)
Au18 Au21 Cu9 57.77(3)
Au18 Au21 Cu10 59.19(3)
Au18 Au21 Au20 57.61(3)
Au18 Au21 Au22 57.22(3)
Au18 Au21 Au25 55.09(3)
Au18 Au21 Cu25 55.09(3)
Au20 Au21 Au9 57.41(3)
Au20 Au21 Cu9 57.41(3)
Au20 Au21 Au22 107.72(4)
Au20 Au21 Au25 60.43(4)
Au20 Au21 Cu25 60.43(4)
Au22 Au21 Au25 58.87(4)
Au22 Au21 Cu25 58.87(4)
P8 Au21 Au9 120.35(17)
P8 Au21 Au10 122.56(17)
P8 Au21 Cu9 120.35(17)
P8 Au21 Cu10 122.56(17)
P8 Au21 Au18 176.84(18)
P8 Au21 Au20 119.34(17)
P8 Au21 Au22 125.78(17)
P8 Au21 Au25 124.81(17)
P8 Au21 Cu25 124.81(17)
Au10 Au22 Au21 57.13(3)
Au10 Au22 Au23 106.43(4)
Au11 Au22 Au10 58.03(4)
Au11 Au22 Au21 105.37(4)
Au11 Au22 Au23 61.26(3)
Au11 Au22 Au25 107.99(4)
Cu10 Au22 Au21 57.13(3)
Cu10 Au22 Au23 106.43(4)
Cu11 Au22 Cu10 58.03(4)
Cu11 Au22 Au21 105.37(4)
Cu11 Au22 Au23 61.26(3)
Cu11 Au22 Cu25 107.99(4)
Au18 Au22 Au10 57.76(3)
Au18 Au22 Au11 59.04(4)
Au18 Au22 Cu10 57.76(3)
Au18 Au22 Cu11 59.04(4)
Au18 Au22 Au21 57.59(3)
Au18 Au22 Au23 57.49(3)
Au18 Au22 Au25 55.81(4)
Au18 Au22 Cu25 55.81(4)
Au21 Au22 Au23 108.44(4)
Au25 Au22 Au10 105.06(4)
Au25 Au22 Au21 60.58(4)
Au25 Au22 Au23 60.28(4)
Cu25 Au22 Cu10 105.06(4)
Cu25 Au22 Au21 60.58(4)
Cu25 Au22 Au23 60.28(4)
P9 Au22 Au10 119.92(17)
P9 Au22 Au11 122.99(17)
P9 Au22 Cu10 119.92(17)
P9 Au22 Cu11 122.99(17)
P9 Au22 Au18 176.17(19)
P9 Au22 Au21 118.71(19)
P9 Au22 Au23 126.17(19)
P9 Au22 Au25 124.07(16)
P9 Au22 Cu25 124.07(16)
Au7 Au23 Au11 59.06(4)
Au7 Au23 Au19 61.99(3)
Au7 Au23 Au22 106.24(4)
Au7 Au23 Au25 107.84(5)
Au11 Au23 Au19 106.85(4)
Au11 Au23 Au22 57.31(3)
Cu7 Au23 Cu11 59.06(4)
Cu7 Au23 Au19 61.99(3)
Cu7 Au23 Au22 106.24(4)
Cu7 Au23 Cu25 107.84(5)
Cu11 Au23 Au19 106.85(4)
Cu11 Au23 Au22 57.31(3)
Au18 Au23 Au7 59.48(3)
Au18 Au23 Au11 57.47(3)
Au18 Au23 Cu7 59.48(3)
Au18 Au23 Cu11 57.47(3)
Au18 Au23 Au19 57.24(3)
Au18 Au23 Au22 57.16(3)
Au18 Au23 Au25 55.23(4)
Au18 Au23 Cu25 55.23(4)
Au22 Au23 Au19 106.80(4)
Au25 Au23 Au11 103.84(4)
Au25 Au23 Au19 59.28(4)
Au25 Au23 Au22 58.92(4)
Cu25 Au23 Cu11 103.84(4)
Cu25 Au23 Au19 59.28(4)
Cu25 Au23 Au22 58.92(4)
P10 Au23 Au7 125.34(17)
P10 Au23 Au11 119.24(16)
P10 Au23 Cu7 125.34(17)
P10 Au23 Cu11 119.24(16)
P10 Au23 Au18 172.95(17)
P10 Au23 Au19 128.84(17)
P10 Au23 Au22 115.82(17)
P10 Au23 Au25 123.01(17)
P10 Au23 Cu25 123.01(17)
Au12 Au24 Au13 59.17(4)
Au12 Au24 Au14 58.76(4)
Au12 Au24 Au15 58.32(4)
Au12 Au24 Au16 58.72(4)
Au12 Au24 Au17 58.78(4)
Au13 Au24 Au14 60.47(4)
Au13 Au24 Au15 108.47(6)
Au13 Au24 Au16 109.56(5)
Au13 Au24 Au17 61.77(4)
Au14 Au24 Au16 108.34(5)
Au15 Au24 Au14 59.66(4)
Au15 Au24 Au16 59.93(4)
Au15 Au24 Au17 108.04(5)
Au17 Au24 Au14 109.53(5)
Au17 Au24 Au16 59.83(4)
Cl1 Au24 Au12 178.5(2)
Cl1 Au24 Au13 119.4(2)
Cl1 Au24 Au14 121.26(18)
Cl1 Au24 Au15 123.1(2)
Cl1 Au24 Au16 122.13(19)
Cl1 Au24 Au17 120.35(19)
Au18 Au25 Au19 58.83(4)
Au18 Au25 Au20 58.20(4)
Au18 Au25 Au21 58.46(4)
Au18 Au25 Au22 58.88(4)
Au18 Au25 Au23 58.57(4)
Au19 Au25 Au20 59.52(4)
Au19 Au25 Au21 107.86(5)
Au19 Au25 Au23 60.85(4)
Au21 Au25 Au20 59.38(4)
Au22 Au25 Au19 109.56(5)
Au22 Au25 Au20 108.22(5)
Au22 Au25 Au21 60.55(4)
Au22 Au25 Au23 60.80(4)
Au23 Au25 Au20 108.13(5)
Au23 Au25 Au21 108.82(5)
Cl2 Au25 Au18 178.84(18)
Cl2 Au25 Au19 120.90(17)
Cl2 Au25 Au20 122.77(17)
Cl2 Au25 Au21 122.43(18)
Cl2 Au25 Au22 120.69(16)
Cl2 Au25 Au23 120.27(17)
Au12 Cu24 Au13 59.17(4)
Au12 Cu24 Au14 58.76(4)
Au12 Cu24 Au15 58.32(4)
Au12 Cu24 Au16 58.72(4)
Au12 Cu24 Au17 58.78(4)
Au13 Cu24 Au14 60.47(4)
Au13 Cu24 Au15 108.47(6)
Au13 Cu24 Au16 109.56(5)
Au13 Cu24 Au17 61.77(4)
Au14 Cu24 Au16 108.34(5)
Au15 Cu24 Au14 59.66(4)
Au15 Cu24 Au16 59.93(4)
Au15 Cu24 Au17 108.04(5)
Au17 Cu24 Au14 109.53(5)
Au17 Cu24 Au16 59.83(4)
Cl1 Cu24 Au12 178.5(2)
Cl1 Cu24 Au13 119.4(2)
Cl1 Cu24 Au14 121.26(18)
Cl1 Cu24 Au15 123.1(2)
Cl1 Cu24 Au16 122.13(19)
Cl1 Cu24 Au17 120.35(19)
Au18 Cu25 Au19 58.83(4)
Au18 Cu25 Au20 58.20(4)
Au18 Cu25 Au21 58.46(4)
Au18 Cu25 Au22 58.88(4)
Au18 Cu25 Au23 58.57(4)
Au19 Cu25 Au20 59.52(4)
Au19 Cu25 Au21 107.86(5)
Au19 Cu25 Au23 60.85(4)
Au21 Cu25 Au20 59.38(4)
Au22 Cu25 Au19 109.56(5)
Au22 Cu25 Au20 108.22(5)
Au22 Cu25 Au21 60.55(4)
Au22 Cu25 Au23 60.80(4)
Au23 Cu25 Au20 108.13(5)
Au23 Cu25 Au21 108.82(5)
Cl2 Cu25 Au18 178.84(18)
Cl2 Cu25 Au19 120.90(17)
Cl2 Cu25 Au20 122.77(17)
Cl2 Cu25 Au21 122.43(18)
Cl2 Cu25 Au22 120.69(16)
Cl2 Cu25 Au23 120.27(17)
Au2 S1 Au7 79.2(2)
Cu2 S1 Cu7 79.2(2)
C1 S1 Au2 102.4(10)
C1 S1 Au7 107.1(11)
C1 S1 Cu2 102.4(10)
C1 S1 Cu7 107.1(11)
Au6 S2 Au11 79.0(2)
Cu6 S2 Cu11 79.0(2)
C9 S2 Au6 104.2(16)
C9 S2 Au11 101.4(17)
C9 S2 Cu6 104.2(16)
C9 S2 Cu11 101.4(17)
Au10 S3 Au5 78.9(2)
Cu10 S3 Cu5 78.9(2)
C17 S3 Au5 105.2(9)
C17 S3 Au10 103.9(9)
C17 S3 Cu5 105.2(9)
C17 S3 Cu10 103.9(9)
Au9 S4 Au4 78.1(2)
Cu9 S4 Cu4 78.1(2)
C25 S4 Au4 107.3(10)
C25 S4 Au9 100.9(9)
C25 S4 Cu4 107.3(10)
C25 S4 Cu9 100.9(9)
Au8 S5 Au3 77.74(19)
Cu8 S5 Cu3 77.74(19)
C33 S5 Au3 106.3(8)
C33 S5 Au8 103.7(8)
C33 S5 Cu3 106.3(8)
C33 S5 Cu8 103.7(8)
C41 P1 Au13 110.4(9)
C47 P1 Au13 117.9(9)
C47 P1 C41 106.9(12)
C47 P1 C53 104.5(13)
C53 P1 Au13 110.8(10)
C53 P1 C41 105.5(13)
C59 P2 Au14 110.4(8)
C59 P2 C71 105.6(11)
C65 P2 Au14 113.5(7)
C65 P2 C59 105.8(11)
C65 P2 C71 105.0(10)
C71 P2 Au14 115.8(8)
C77 P3 Au15 112.4(8)
C77 P3 C83 106.2(10)
C83 P3 Au15 114.6(7)
C89 P3 Au15 111.2(8)
C89 P3 C77 109.2(11)
C89 P3 C83 102.6(11)
C95 P4 Au16 112.7(8)
C101 P4 Au16 117.4(8)
C101 P4 C95 104.0(11)
C101 P4 C107 105.8(11)
C107 P4 Au16 109.8(8)
C107 P4 C95 106.4(11)
C113 P5 Au17 116.4(9)
C119 P5 Au17 110.3(8)
C119 P5 C113 107.7(12)
C125 P5 Au17 112.1(8)
C125 P5 C113 102.5(12)
C125 P5 C119 107.3(11)
C131 P6 Au19 110.5(7)
C131 P6 C137 103.3(10)
C131 P6 C143 106.0(11)
C137 P6 Au19 118.4(8)
C143 P6 Au19 110.2(8)
C143 P6 C137 107.6(11)
C149 P7 Au20 114.4(8)
C149 P7 C155 106.7(10)
C149 P7 C161 103.4(11)
C155 P7 Au20 109.8(8)
C161 P7 Au20 117.3(8)
C161 P7 C155 104.3(10)
C167 P8 Au21 114.6(8)
C167 P8 C173 107.5(11)
C167 P8 C179 102.4(12)
C173 P8 Au21 108.9(8)
C179 P8 Au21 118.7(10)
C179 P8 C173 103.8(12)
C185 P9 Au22 113.6(8)
C191 P9 Au22 109.3(9)
C191 P9 C185 106.8(12)
C191 P9 C197 100.9(12)
C197 P9 Au22 118.7(8)
C197 P9 C185 106.3(11)
C203 P10 Au23 108.6(9)
C209 P10 Au23 110.9(8)
C209 P10 C203 106.9(11)
C215 P10 Au23 118.4(9)
C215 P10 C203 104.9(11)
C215 P10 C209 106.4(12)
S1 C1 H1A 108.4
S1 C1 H1B 108.4
H1A C1 H1B 107.4
C2 C1 S1 116(2)
C2 C1 H1A 108.4
C2 C1 H1B 108.4
C1 C2 H2A 109.3
C1 C2 H2B 109.3
C1 C2 C3 112(3)
H2A C2 H2B 107.9
C3 C2 H2A 109.3
C3 C2 H2B 109.3
C8 C3 C2 128(2)
C8 C3 C4 120.0
C4 C3 C2 112(2)
C3 C8 H8 120.0
C7 C8 C3 120.0
C7 C8 H8 120.0
C8 C7 H7 120.0
C8 C7 C6 120.0
C6 C7 H7 120.0
C7 C6 H6 120.0
C5 C6 C7 120.0
C5 C6 H6 120.0
C6 C5 H5 120.0
C6 C5 C4 120.0
C4 C5 H5 120.0
C3 C4 H4 120.0
C5 C4 C3 120.0
C5 C4 H4 120.0
S2 C9 H9A 109.5
S2 C9 H9B 109.6
H9A C9 H9B 108.1
C10 C9 S2 110(4)
C10 C9 H9A 109.6
C10 C9 H9B 109.6
C9 C10 H10A 105.3
C9 C10 H10B 105.3
H10A C10 H10B 106.0
C11 C10 C9 128(4)
C11 C10 H10A 105.3
C11 C10 H10B 105.3
C16 C11 C10 114(4)
C16 C11 C12 120.0
C12 C11 C10 126(4)
C11 C16 H16 120.0
C15 C16 C11 120.0
C15 C16 H16 120.0
C16 C15 H15 120.0
C16 C15 C14 120.0
C14 C15 H15 120.0
C15 C14 H14 120.0
C15 C14 C13 120.0
C13 C14 H14 120.0
C14 C13 H13 120.0
C14 C13 C12 120.0
C12 C13 H13 120.0
C11 C12 H12 120.0
C13 C12 C11 120.0
C13 C12 H12 120.0
S3 C17 H17A 108.1
S3 C17 H17B 108.1
H17A C17 H17B 107.3
C18 C17 S3 117(2)
C18 C17 H17A 108.1
C18 C17 H17B 108.1
C17 C18 H18A 108.6
C17 C18 H18B 108.6
C17 C18 C19 115(3)
H18A C18 H18B 107.6
C19 C18 H18A 108.6
C19 C18 H18B 108.6
C20 C19 C18 125(3)
C24 C19 C18 116(3)
C24 C19 C20 119(3)
C19 C20 H20 117.7
C21 C20 C19 125(4)
C21 C20 H20 117.7
C20 C21 H21 122.9
C20 C21 C22 114(4)
C22 C21 H21 122.9
C21 C22 H22 117.7
C23 C22 C21 125(4)
C23 C22 H22 117.7
C22 C23 H23 117.3
C22 C23 C24 125(4)
C24 C23 H23 117.3
C19 C24 H24 124.3
C23 C24 C19 111(3)
C23 C24 H24 124.3
S4 C25 H25A 109.9
S4 C25 H25B 109.9
H25A C25 H25B 108.3
C26 C25 S4 109(2)
C26 C25 H25A 109.9
C26 C25 H25B 109.9
C25 C26 H26A 108.4
C25 C26 H26B 108.4
H26A C26 H26B 107.5
C27 C26 C25 115(3)
C27 C26 H26A 108.4
C27 C26 H26B 108.4
C28 C27 C26 121(3)
C28 C27 C32 119(3)
C32 C27 C26 119(3)
C27 C28 H28 119.7
C27 C28 C29 121(3)
C29 C28 H28 119.7
C28 C29 H29 121.2
C28 C29 C30 118(3)
C30 C29 H29 121.2
C29 C30 H30 118.2
C31 C30 C29 124(4)
C31 C30 H30 118.2
C30 C31 H31 120.7
C30 C31 C32 119(4)
C32 C31 H31 120.7
C27 C32 H32 120.2
C31 C32 C27 120(3)
C31 C32 H32 120.2
S5 C33 H33A 109.1
S5 C33 H33B 109.1
H33A C33 H33B 107.8
C34 C33 S5 112.6(18)
C34 C33 H33A 109.1
C34 C33 H33B 109.1
C33 C34 H34A 108.3
C33 C34 H34B 108.3
H34A C34 H34B 107.4
C35 C34 C33 116(2)
C35 C34 H34A 108.3
C35 C34 H34B 108.3
C36 C35 C34 125(2)
C36 C35 C40 116(2)
C40 C35 C34 119(2)
C35 C36 H36 117.7
C35 C36 C37 125(3)
C37 C36 H36 117.7
C36 C37 H37 119.3
C36 C37 C38 121(3)
C38 C37 H37 119.3
C37 C38 H38 120.6
C37 C38 C39 119(3)
C39 C38 H38 120.6
C38 C39 H39 120.4
C38 C39 C40 119(3)
C40 C39 H39 120.4
C35 C40 H40 120.0
C39 C40 C35 120(3)
C39 C40 H40 120.0
C42 C41 P1 121(2)
C46 C41 P1 117(2)
C46 C41 C42 121(3)
C41 C42 H42 123.8
C41 C42 C43 112(3)
C43 C42 H42 123.8
C42 C43 H43 118.3
C44 C43 C42 123(4)
C44 C43 H43 118.3
C43 C44 H44 117.9
C43 C44 C45 124(4)
C45 C44 H44 117.9
C44 C45 H45 120.4
C44 C45 C46 119(3)
C46 C45 H45 120.4
C41 C46 C45 120(3)
C41 C46 H46 120.2
C45 C46 H46 120.2
C48 C47 P1 123(2)
C52 C47 P1 119(2)
C52 C47 C48 116(3)
C47 C48 H48 119.9
C49 C48 C47 120(3)
C49 C48 H48 119.9
C48 C49 H49 119.4
C48 C49 C50 121(3)
C50 C49 H49 119.4
C49 C50 H50 120.0
C51 C50 C49 120(3)
C51 C50 H50 120.0
C50 C51 H51 120.9
C52 C51 C50 118(3)
C52 C51 H51 120.9
C47 C52 H52 118.4
C51 C52 C47 123(3)
C51 C52 H52 118.4
C54 C53 P1 122(2)
C54 C53 C58 115(3)
C58 C53 P1 123(2)
C53 C54 H54 119.8
C55 C54 C53 120(4)
C55 C54 H54 119.8
C54 C55 H55 120.0
C54 C55 C56 120(5)
C56 C55 H55 120.0
C55 C56 H56 117.9
C57 C56 C55 124(5)
C57 C56 H56 117.9
C56 C57 H57 124.4
C56 C57 C58 111(5)
C58 C57 H57 124.4
C53 C58 C57 127(3)
C53 C58 H58A 105.5
C53 C58 H58B 105.5
C57 C58 H58A 105.5
C57 C58 H58B 105.5
H58A C58 H58B 106.1
C60 C59 P2 116.3(18)
C64 C59 P2 120.6(19)
C64 C59 C60 123(2)
C59 C60 H60 121.1
C61 C60 C59 118(3)
C61 C60 H60 121.1
C60 C61 H61 119.7
C60 C61 C62 121(3)
C62 C61 H61 119.7
C61 C62 H62 118.1
C63 C62 C61 124(3)
C63 C62 H62 118.1
C62 C63 H63 122.1
C62 C63 C64 116(3)
C64 C63 H63 122.1
C59 C64 C63 119(2)
C59 C64 H64 120.7
C63 C64 H64 120.7
C66 C65 P2 115.4(18)
C66 C65 C70 122(2)
C70 C65 P2 123.0(17)
C65 C66 H66 122.8
C65 C66 C67 114(2)
C67 C66 H66 122.8
C66 C67 H67 117.5
C68 C67 C66 125(2)
C68 C67 H67 117.5
C67 C68 H68 122.1
C67 C68 C69 116(2)
C69 C68 H68 122.1
C68 C69 H69 119.5
C70 C69 C68 121(2)
C70 C69 H69 119.5
C65 C70 H70 119.1
C69 C70 C65 122(2)
C69 C70 H70 119.1
C72 C71 P2 121(2)
C72 C71 C76 122(2)
C76 C71 P2 116.9(18)
C71 C72 H72 120.9
C71 C72 C73 118(3)
C73 C72 H72 120.9
C72 C73 H73 119.5
C74 C73 C72 121(3)
C74 C73 H73 119.5
C73 C74 H74 119.5
C75 C74 C73 121(3)
C75 C74 H74 119.5
C74 C75 H75 120.6
C74 C75 C76 119(3)
C76 C75 H75 120.6
C71 C76 C75 119(2)
C71 C76 H76 120.4
C75 C76 H76 120.4
C78 C77 P3 115.9(18)
C78 C77 C82 121(2)
C82 C77 P3 122.9(19)
C77 C78 H78 120.3
C77 C78 C79 119(2)
C79 C78 H78 120.3
C78 C79 H79 119.9
C78 C79 C80 120(3)
C80 C79 H79 119.9
C79 C80 H80 118.9
C81 C80 C79 122(3)
C81 C80 H80 118.9
C80 C81 H81 121.2
C80 C81 C82 118(3)
C82 C81 H81 121.2
C77 C82 H82 120.1
C81 C82 C77 120(2)
C81 C82 H82 120.1
C84 C83 P3 120.8(18)
C88 C83 P3 120.7(18)
C88 C83 C84 118(2)
C83 C84 H84 119.8
C85 C84 C83 120(2)
C85 C84 H84 119.8
C84 C85 H85 118.6
C84 C85 C86 123(2)
C86 C85 H85 118.6
C85 C86 H86 122.4
C87 C86 C85 115(3)
C87 C86 H86 122.4
C86 C87 H87 119.1
C86 C87 C88 122(3)
C88 C87 H87 119.1
C83 C88 C87 121(2)
C83 C88 H88 119.4
C87 C88 H88 119.4
C90 C89 P3 122.0(18)
C94 C89 P3 121.4(19)
C94 C89 C90 117(2)
C89 C90 H90 119.9
C91 C90 C89 120(2)
C91 C90 H90 119.9
C90 C91 H91 119.1
C92 C91 C90 122(3)
C92 C91 H91 119.1
C91 C92 H92 120.9
C91 C92 C93 118(3)
C93 C92 H92 120.9
C92 C93 H93 119.5
C94 C93 C92 121(3)
C94 C93 H93 119.5
C89 C94 H94 119.0
C93 C94 C89 122(2)
C93 C94 H94 119.0
C96 C95 P4 123.8(18)
C100 C95 P4 116.9(19)
C100 C95 C96 119(2)
C95 C96 H96 121.1
C97 C96 C95 118(2)
C97 C96 H96 121.1
C96 C97 H97 119.1
C98 C97 C96 122(2)
C98 C97 H97 119.1
C97 C98 H98 119.0
C99 C98 C97 122(2)
C99 C98 H98 119.0
C98 C99 H99 121.7
C98 C99 C100 117(3)
C100 C99 H99 121.7
C95 C100 C99 123(3)
C95 C100 H100 118.6
C99 C100 H100 118.7
C102 C101 P4 118.5(19)
C106 C101 P4 125.1(19)
C106 C101 C102 115(2)
C101 C102 H102 118.0
C103 C102 C101 124(3)
C103 C102 H102 118.0
C102 C103 H103 120.1
C102 C103 C104 120(3)
C104 C103 H103 120.1
C103 C104 H104 120.9
C105 C104 C103 118(3)
C105 C104 H104 120.9
C104 C105 H105 120.2
C104 C105 C106 120(3)
C106 C105 H105 120.2
C101 C106 C105 123(2)
C101 C106 H106 118.6
C105 C106 H106 118.6
C108 C107 P4 118.4(19)
C112 C107 P4 123(2)
C112 C107 C108 118(2)
C107 C108 H108 120.2
C109 C108 C107 120(3)
C109 C108 H108 120.2
C108 C109 H109 121.2
C108 C109 C110 118(3)
C110 C109 H109 121.2
C109 C110 H110 118.2
C111 C110 C109 124(3)
C111 C110 H110 118.2
C110 C111 H111 120.9
C110 C111 C112 118(3)
C112 C111 H111 120.9
C107 C112 C111 123(3)
C107 C112 H112 118.6
C111 C112 H112 118.6
C114 C113 P5 118(2)
C118 C113 P5 122(2)
C118 C113 C114 120(3)
C113 C114 H114 121.0
C113 C114 C115 118(3)
C115 C114 H114 121.0
C114 C115 H115 119.5
C116 C115 C114 121(3)
C116 C115 H115 119.4
C115 C116 H116 119.1
C115 C116 C117 122(3)
C117 C116 H116 119.1
C116 C117 H117 121.7
C116 C117 C118 117(3)
C118 C117 H117 121.7
C113 C118 C117 122(3)
C113 C118 H118 118.8
C117 C118 H118 118.8
C120 C119 P5 117.1(19)
C124 C119 P5 123.2(19)
C124 C119 C120 119(2)
C119 C120 H120 120.5
C121 C120 C119 119(2)
C121 C120 H120 120.5
C120 C121 H121 118.6
C120 C121 C122 123(2)
C122 C121 H121 118.6
C121 C122 H122 121.4
C123 C122 C121 117(2)
C123 C122 H122 121.4
C122 C123 H123 118.3
C122 C123 C124 123(3)
C124 C123 H123 118.3
C119 C124 C123 118(2)
C119 C124 H124 121.1
C123 C124 H124 121.1
C126 C125 P5 118.8(19)
C130 C125 P5 121(2)
C130 C125 C126 120(2)
C125 C126 H126 120.3
C127 C126 C125 119(3)
C127 C126 H126 120.3
C126 C127 H127 120.4
C128 C127 C126 119(3)
C128 C127 H127 120.4
C127 C128 H128 119.6
C129 C128 C127 121(3)
C129 C128 H128 119.6
C128 C129 H129 120.0
C128 C129 C130 120(3)
C130 C129 H129 120.0
C125 C130 C129 121(3)
C125 C130 H130 119.7
C129 C130 H130 119.7
C132 C131 P6 119.4(17)
C136 C131 P6 119.4(17)
C136 C131 C132 121(2)
C131 C132 H132 120.5
C131 C132 C133 119(2)
C133 C132 H132 120.5
C132 C133 H133 120.8
C134 C133 C132 118(3)
C134 C133 H133 120.8
C133 C134 H134 118.8
C133 C134 C135 122(3)
C135 C134 H134 118.8
C134 C135 H135 120.9
C136 C135 C134 118(3)
C136 C135 H135 120.8
C131 C136 C135 121(2)
C131 C136 H136 119.7
C135 C136 H136 119.7
C138 C137 P6 120.6(19)
C142 C137 P6 118.2(19)
C142 C137 C138 121(2)
C137 C138 H138 120.0
C139 C138 C137 120(3)
C139 C138 H138 120.0
C138 C139 H139 118.4
C140 C139 C138 123(3)
C140 C139 H139 118.4
C139 C140 H140 122.8
C139 C140 C141 114(3)
C141 C140 H140 122.8
C140 C141 H141 116.8
C142 C141 C140 126(3)
C142 C141 H141 116.8
C137 C142 C141 115(3)
C137 C142 H142 122.5
C141 C142 H142 122.5
C144 C143 P6 118(2)
C144 C143 C148 123(3)
C148 C143 P6 119(2)
C143 C144 H144 119.5
C143 C144 C145 121(3)
C145 C144 H144 119.5
C144 C145 H145 122.1
C146 C145 C144 116(3)
C146 C145 H145 122.1
C145 C146 H146 118.8
C145 C146 C147 122(3)
C147 C146 H146 118.8
C146 C147 H147 120.0
C148 C147 C146 120(3)
C148 C147 H147 120.0
C143 C148 C147 118(3)
C143 C148 H148 121.1
C147 C148 H148 121.1
C150 C149 P7 120.5(18)
C154 C149 P7 118.7(19)
C154 C149 C150 121(2)
C149 C150 H150 121.0
C151 C150 C149 118(3)
C151 C150 H150 121.0
C150 C151 H151 118.8
C152 C151 C150 122(3)
C152 C151 H151 118.8
C151 C152 H152 120.7
C151 C152 C153 119(3)
C153 C152 H152 120.7
C152 C153 H153 120.4
C154 C153 C152 119(3)
C154 C153 H153 120.4
C149 C154 C153 121(3)
C149 C154 H154 119.6
C153 C154 H154 119.6
C156 C155 P7 115.8(17)
C156 C155 C160 119(2)
C160 C155 P7 124.6(18)
C155 C156 H156 120.3
C155 C156 C157 119(2)
C157 C156 H156 120.3
C156 C157 H157 121.0
C158 C157 C156 118(2)
C158 C157 H157 121.0
C157 C158 H158 117.9
C159 C158 C157 124(3)
C159 C158 H158 117.9
C158 C159 H159 120.5
C158 C159 C160 119(3)
C160 C159 H159 120.5
C155 C160 C159 120(2)
C155 C160 H160 120.1
C159 C160 H160 120.1
C162 C161 P7 123.6(19)
C166 C161 P7 119.2(19)
C166 C161 C162 117(2)
C161 C162 H162 118.0
C161 C162 C163 124(3)
C163 C162 H162 118.0
C162 C163 H163 122.4
C164 C163 C162 115(3)
C164 C163 H163 122.4
C163 C164 H164 117.3
C165 C164 C163 125(3)
C165 C164 H164 117.3
C164 C165 H165 122.3
C164 C165 C166 115(3)
C166 C165 H165 122.3
C161 C166 C165 123(3)
C161 C166 H166 118.6
C165 C166 H166 118.6
C168 C167 P8 120.6(18)
C172 C167 P8 120.4(19)
C172 C167 C168 119(2)
C167 C168 H168 119.7
C167 C168 C169 121(2)
C169 C168 H168 119.7
C168 C169 H169 121.2
C170 C169 C168 118(3)
C170 C169 H169 121.2
C169 C170 H170 119.4
C171 C170 C169 121(3)
C171 C170 H170 119.4
C170 C171 H171 119.8
C170 C171 C172 120(3)
C172 C171 H171 119.8
C167 C172 C171 121(2)
C167 C172 H172 119.6
C171 C172 H172 119.6
C174 C173 P8 119(2)
C174 C173 C178 122(2)
C178 C173 P8 117.9(19)
C173 C174 H174 120.7
C173 C174 C175 119(3)
C175 C174 H174 120.7
C174 C175 H175 117.3
C176 C175 C174 125(3)
C176 C175 H175 117.3
C175 C176 H176 121.6
C175 C176 C177 117(3)
C177 C176 H176 121.6
C176 C177 H177 119.8
C178 C177 C176 120(3)
C178 C177 H177 119.8
C173 C178 H178 122.0
C177 C178 C173 116(2)
C177 C178 H178 122.0
C180 C179 P8 121(2)
C184 C179 P8 126(2)
C184 C179 C180 113(2)
C179 C180 H180 119.2
C179 C180 C181 122(3)
C181 C180 H180 119.2
C180 C181 H181 119.1
C182 C181 C180 122(3)
C182 C181 H181 119.1
C181 C182 H182 121.5
C183 C182 C181 117(3)
C183 C182 H182 121.5
C182 C183 H183 117.9
C182 C183 C184 124(3)
C184 C183 H183 117.9
C179 C184 H184 119.0
C183 C184 C179 122(3)
C183 C184 H184 119.0
C186 C185 P9 121(2)
C186 C185 C190 124(2)
C190 C185 P9 114.5(18)
C185 C186 H186 121.3
C185 C186 C187 117(3)
C187 C186 H186 121.3
C186 C187 H187 119.4
C188 C187 C186 121(3)
C188 C187 H187 119.4
C187 C188 H188 120.8
C187 C188 C189 118(3)
C189 C188 H188 120.8
C188 C189 H189 119.2
C190 C189 C188 122(3)
C190 C189 H189 119.2
C185 C190 H190 121.5
C189 C190 C185 117(3)
C189 C190 H190 121.5
C192 C191 P9 121(2)
C196 C191 P9 121(2)
C196 C191 C192 118(3)
C191 C192 H192 120.4
C193 C192 C191 119(3)
C193 C192 H192 120.4
C192 C193 H193 120.5
C194 C193 C192 119(3)
C194 C193 H193 120.5
C193 C194 H194 117.0
C193 C194 C195 126(3)
C195 C194 H194 117.0
C194 C195 H195 122.7
C194 C195 C196 115(3)
C196 C195 H195 122.7
C191 C196 C195 123(3)
C191 C196 H196 118.7
C195 C196 H196 118.7
C198 C197 P9 120.0(19)
C198 C197 C202 119(2)
C202 C197 P9 120(2)
C197 C198 H198 118.5
C197 C198 C199 123(3)
C199 C198 H198 118.5
C198 C199 H199 121.3
C198 C199 C200 117(3)
C200 C199 H199 121.3
C199 C200 H200 120.6
C201 C200 C199 119(3)
C201 C200 H200 120.6
C200 C201 H201 119.0
C200 C201 C202 122(3)
C202 C201 H201 119.0
C197 C202 H202 120.3
C201 C202 C197 119(3)
C201 C202 H202 120.3
C204 C203 P10 121(2)
C204 C203 C208 122(2)
C208 C203 P10 117.6(19)
C203 C204 H204 121.1
C203 C204 C205 118(3)
C205 C204 H204 121.1
C204 C205 H205 119.7
C206 C205 C204 121(3)
C206 C205 H205 119.7
C205 C206 H206 119.3
C205 C206 C207 121(3)
C207 C206 H206 119.3
C206 C207 H207 120.6
C208 C207 C206 119(3)
C208 C207 H207 120.6
C203 C208 H208 120.1
C207 C208 C203 120(2)
C207 C208 H208 120.1
C210 C209 P10 122(2)
C214 C209 P10 123(2)
C214 C209 C210 115(3)
C209 C210 H210 118.3
C211 C210 C209 123(3)
C211 C210 H210 118.3
C210 C211 H211 120.8
C210 C211 C212 118(3)
C212 C211 H211 120.8
C211 C212 H212 121.2
C213 C212 C211 118(3)
C213 C212 H212 121.2
C212 C213 H213 118.6
C212 C213 C214 123(3)
C214 C213 H213 118.6
C209 C214 C213 122(3)
C209 C214 H214 118.8
C213 C214 H214 118.8
C216 C215 P10 120.1(19)
C216 C215 C220 115(2)
C220 C215 P10 123.9(19)
C215 C216 H216 118.3
C217 C216 C215 123(2)
C217 C216 H216 118.3
C216 C217 H217 120.7
C216 C217 C218 119(3)
C218 C217 H217 120.7
C217 C218 H218 118.9
C219 C218 C217 122(3)
C219 C218 H218 118.9
C218 C219 H219 121.3
C220 C219 C218 117(3)
C220 C219 H219 121.3
C215 C220 H220 118.3
C219 C220 C215 123(3)
C219 C220 H220 118.3
F1 Sb1 F2 87.2(8)
F1 Sb1 F3 179.5(10)
F3 Sb1 F2 92.9(9)
F4 Sb1 F1 92.9(8)
F4 Sb1 F2 170.4(10)
F4 Sb1 F3 87.1(9)
F4 Sb1 F7 88.6(9)
F5 Sb1 F1 92.7(9)
F5 Sb1 F2 87.4(10)
F5 Sb1 F3 86.8(9)
F5 Sb1 F4 102.2(10)
F5 Sb1 F7 169.2(11)
F7 Sb1 F1 86.5(8)
F7 Sb1 F2 81.8(9)
F7 Sb1 F3 94.0(9)
F8 Sb2 F9 87.9(8)
F8 Sb2 F10 89.9(8)
F8 Sb2 F11 179.4(9)
F8 Sb2 F12 91.3(9)
F8 Sb2 F13 91.1(8)
F10 Sb2 F9 88.0(9)
F10 Sb2 F13 174.7(9)
F11 Sb2 F9 92.0(8)
F11 Sb2 F10 89.6(8)
F11 Sb2 F13 89.5(8)
F12 Sb2 F9 177.5(9)
F12 Sb2 F10 89.6(9)
F12 Sb2 F11 88.7(9)
F12 Sb2 F13 95.5(9)
F13 Sb2 F9 86.9(9)

loop_
_geom_bond_atom_site_label_1
_geom_bond_atom_site_label_2
_geom_bond_distance
Au1 Au2 2.8093(16)
Au1 Au3 2.8461(16)
Au1 Au4 2.8445(16)
Au1 Au5 2.8162(16)
Au1 Au6 2.8175(16)
Au1 Au7 2.8360(16)
Au1 Au8 2.8213(16)
Au1 Au9 2.8040(16)
Au1 Au10 2.8380(15)
Au1 Au11 2.8276(16)
Au1 Au12 2.8023(14)
Au1 Au18 2.8133(14)
Au2 Au3 2.8072(17)
Au2 Au6 2.8395(16)
Au2 Au7 2.9482(15)
Au2 Au12 2.7568(14)
Au2 Au13 2.8166(15)
Au2 Au14 2.9828(15)
Au2 S1 2.303(6)
Au3 Au4 2.8384(15)
Au3 Au8 2.9320(15)
Au3 Au12 2.7885(14)
Au3 Au14 2.8092(14)
Au3 Au15 3.0414(15)
Au3 S5 2.346(6)
Au4 Au5 2.8553(16)
Au4 Au9 2.9323(15)
Au4 Au12 2.7617(15)
Au4 Au15 2.8204(14)
Au4 Au16 3.0386(15)
Au4 S4 2.332(7)
Au5 Au6 2.8633(17)
Au5 Au10 2.9437(15)
Au5 Au12 2.7500(14)
Au5 Au16 2.8229(14)
Au5 Au17 2.9803(14)
Au5 S3 2.327(6)
Au6 Au11 2.9495(15)
Au6 Au12 2.7491(14)
Au6 Au13 2.9813(15)
Au6 Au17 2.8039(15)
Au6 S2 2.317(7)
Au7 Au8 2.8487(16)
Au7 Au11 2.8459(16)
Au7 Au18 2.7578(14)
Au7 Au19 2.9839(14)
Au7 Au23 2.8053(14)
Au7 S1 2.323(6)
Au8 Au9 2.8295(15)
Au8 Au18 2.7614(14)
Au8 Au19 2.8310(14)
Au8 Au20 2.9393(14)
Au8 S5 2.326(6)
Au9 Au10 2.8307(16)
Au9 Au18 2.7570(14)
Au9 Au20 2.8245(15)
Au9 Au21 2.9425(14)
Au9 S4 2.321(7)
Au10 Au11 2.8144(16)
Au10 Au18 2.7587(14)
Au10 Au21 2.8294(14)
Au10 Au22 2.9557(14)
Au10 S3 2.305(7)
Au11 Au18 2.7540(14)
Au11 Au22 2.8433(14)
Au11 Au23 2.9623(15)
Au11 S2 2.322(7)
Cu1 Cu2 2.8093(16)
Cu1 Cu3 2.8461(16)
Cu1 Cu4 2.8445(16)
Cu1 Cu5 2.8162(16)
Cu1 Cu6 2.8175(16)
Cu1 Cu7 2.8360(16)
Cu1 Cu8 2.8213(16)
Cu1 Cu9 2.8040(16)
Cu1 Cu10 2.8380(15)
Cu1 Cu11 2.8276(16)
Cu1 Au12 2.8023(14)
Cu1 Au18 2.8133(14)
Cu2 Cu3 2.8072(17)
Cu2 Cu6 2.8395(16)
Cu2 Cu7 2.9482(15)
Cu2 Au12 2.7568(14)
Cu2 Au13 2.8166(15)
Cu2 Au14 2.9828(15)
Cu2 S1 2.303(6)
Cu3 Cu4 2.8384(15)
Cu3 Cu8 2.9320(15)
Cu3 Au12 2.7885(14)
Cu3 Au14 2.8092(14)
Cu3 Au15 3.0414(15)
Cu3 S5 2.346(6)
Cu4 Cu5 2.8553(16)
Cu4 Cu9 2.9323(15)
Cu4 Au12 2.7617(15)
Cu4 Au15 2.8204(14)
Cu4 Au16 3.0386(15)
Cu4 S4 2.332(7)
Cu5 Cu6 2.8633(17)
Cu5 Cu10 2.9437(15)
Cu5 Au12 2.7500(14)
Cu5 Au16 2.8229(14)
Cu5 Au17 2.9803(14)
Cu5 S3 2.327(6)
Cu6 Cu11 2.9495(15)
Cu6 Au12 2.7491(14)
Cu6 Au13 2.9813(15)
Cu6 Au17 2.8039(15)
Cu6 S2 2.317(7)
Cu7 Cu8 2.8487(16)
Cu7 Cu11 2.8459(16)
Cu7 Au18 2.7578(14)
Cu7 Au19 2.9839(14)
Cu7 Au23 2.8053(14)
Cu7 S1 2.323(6)
Cu8 Cu9 2.8295(15)
Cu8 Au18 2.7614(14)
Cu8 Au19 2.8310(14)
Cu8 Au20 2.9393(14)
Cu8 S5 2.326(6)
Cu9 Cu10 2.8307(16)
Cu9 Au18 2.7570(14)
Cu9 Au20 2.8245(15)
Cu9 Au21 2.9425(14)
Cu9 S4 2.321(7)
Cu10 Cu11 2.8144(16)
Cu10 Au18 2.7587(14)
Cu10 Au21 2.8294(14)
Cu10 Au22 2.9557(14)
Cu10 S3 2.305(7)
Cu11 Au18 2.7540(14)
Cu11 Au22 2.8433(14)
Cu11 Au23 2.9623(15)
Cu11 S2 2.322(7)
Au12 Au13 2.7419(13)
Au12 Au14 2.7574(12)
Au12 Au15 2.7190(13)
Au12 Au17 2.7552(13)
Au12 Au24 2.6566(17)
Au12 Cu24 2.6566(17)
Au13 Au14 2.9329(14)
Au13 Au17 2.9871(14)
Au13 Au24 2.8831(18)
Au13 Cu24 2.8831(18)
Au13 P1 2.321(7)
Au14 Au15 2.9086(14)
Au14 Au24 2.9408(18)
Au14 Cu24 2.9408(18)
Au14 P2 2.314(6)
Au15 Au16 2.9266(13)
Au15 Au24 2.9059(19)
Au15 Cu24 2.9059(19)
Au15 P3 2.291(6)
Au16 Au17 2.9367(15)
Au16 Au24 2.9527(18)
Au16 Cu24 2.9527(18)
Au16 P4 2.327(6)
Au17 Au24 2.9357(18)
Au17 Cu24 2.9357(18)
Au17 P5 2.309(6)
Au18 Au19 2.7542(13)
Au18 Au20 2.7478(13)
Au18 Au21 2.7547(12)
Au18 Au22 2.7433(13)
Au18 Au23 2.7534(13)
Au18 Au25 2.6506(16)
Au18 Cu25 2.6506(16)
Au19 Au20 2.9309(14)
Au19 Au23 2.9814(14)
Au19 Au25 2.9346(16)
Au19 Cu25 2.9346(16)
Au19 P6 2.321(6)
Au20 Au21 2.9385(13)
Au20 Au25 2.9699(17)
Au20 Cu25 2.9699(17)
Au20 P7 2.302(6)
Au21 Au22 2.9618(14)
Au21 Au25 2.9627(17)
Au21 Cu25 2.9627(17)
Au21 P8 2.310(6)
Au22 Au23 2.9674(13)
Au22 Au25 2.9115(17)
Au22 Cu25 2.9115(17)
Au22 P9 2.305(6)
Au23 Au25 2.9524(17)
Au23 Cu25 2.9524(17)
Au23 P10 2.324(7)
Au24 Cl1 2.198(8)
Au25 Cl2 2.245(7)
Cu24 Cl1 2.198(8)
Cu25 Cl2 2.245(7)
S1 C1 1.81(3)
S2 C9 1.79(5)
S3 C17 1.84(3)
S4 C25 1.94(3)
S5 C33 1.84(2)
P1 C41 1.89(3)
P1 C47 1.76(2)
P1 C53 1.76(3)
P2 C59 1.85(2)
P2 C65 1.83(2)
P2 C71 1.86(2)
P3 C77 1.82(2)
P3 C83 1.83(2)
P3 C89 1.80(2)
P4 C95 1.84(2)
P4 C101 1.81(2)
P4 C107 1.84(3)
P5 C113 1.85(3)
P5 C119 1.81(2)
P5 C125 1.81(2)
P6 C131 1.80(2)
P6 C137 1.85(2)
P6 C143 1.85(3)
P7 C149 1.82(2)
P7 C155 1.84(2)
P7 C161 1.82(2)
P8 C167 1.78(2)
P8 C173 1.84(3)
P8 C179 1.81(3)
P9 C185 1.85(2)
P9 C191 1.79(3)
P9 C197 1.83(2)
P10 C203 1.83(2)
P10 C209 1.81(3)
P10 C215 1.76(3)
C1 H1A 0.9900
C1 H1B 0.9900
C1 C2 1.49(4)
C2 H2A 0.9900
C2 H2B 0.9900
C2 C3 1.56(3)
C3 C8 1.3900
C3 C4 1.3900
C8 H8 0.9500
C8 C7 1.3900
C7 H7 0.9500
C7 C6 1.3900
C6 H6 0.9500
C6 C5 1.3900
C5 H5 0.9500
C5 C4 1.3900
C4 H4 0.9500
C9 H9A 0.9900
C9 H9B 0.9900
C9 C10 1.60(6)
C10 H10A 0.9900
C10 H10B 0.9900
C10 C11 1.53(5)
C11 C16 1.3900
C11 C12 1.3900
C16 H16 0.9500
C16 C15 1.3900
C15 H15 0.9500
C15 C14 1.3900
C14 H14 0.9500
C14 C13 1.3900
C13 H13 0.9500
C13 C12 1.3900
C12 H12 0.9500
C17 H17A 0.9900
C17 H17B 0.9900
C17 C18 1.47(4)
C18 H18A 0.9900
C18 H18B 0.9900
C18 C19 1.56(4)
C19 C20 1.45(4)
C19 C24 1.45(4)
C20 H20 0.9500
C20 C21 1.34(4)
C21 H21 0.9500
C21 C22 1.35(4)
C22 H22 0.9500
C22 C23 1.35(4)
C23 H23 0.9500
C23 C24 1.40(4)
C24 H24 0.9500
C25 H25A 0.9900
C25 H25B 0.9900
C25 C26 1.51(4)
C26 H26A 0.9900
C26 H26B 0.9900
C26 C27 1.51(4)
C27 C28 1.37(3)
C27 C32 1.42(4)
C28 H28 0.9500
C28 C29 1.40(4)
C29 H29 0.9500
C29 C30 1.41(4)
C30 H30 0.9500
C30 C31 1.32(4)
C31 H31 0.9500
C31 C32 1.42(4)
C32 H32 0.9500
C33 H33A 0.9900
C33 H33B 0.9900
C33 C34 1.51(3)
C34 H34A 0.9900
C34 H34B 0.9900
C34 C35 1.50(3)
C35 C36 1.30(3)
C35 C40 1.43(3)
C36 H36 0.9500
C36 C37 1.34(4)
C37 H37 0.9500
C37 C38 1.34(4)
C38 H38 0.9500
C38 C39 1.36(4)
C39 H39 0.9500
C39 C40 1.40(4)
C40 H40 0.9500
C41 C42 1.44(4)
C41 C46 1.37(4)
C42 H42 0.9500
C42 C43 1.48(4)
C43 H43 0.9500
C43 C44 1.25(4)
C44 H44 0.9500
C44 C45 1.32(4)
C45 H45 0.9500
C45 C46 1.41(4)
C46 H46 0.9500
C47 C48 1.44(4)
C47 C52 1.44(4)
C48 H48 0.9500
C48 C49 1.38(4)
C49 H49 0.9500
C49 C50 1.43(4)
C50 H50 0.9500
C50 C51 1.40(4)
C51 H51 0.9500
C51 C52 1.39(4)
C52 H52 0.9500
C53 C54 1.40(4)
C53 C58 1.43(4)
C54 H54 0.9500
C54 C55 1.38(5)
C55 H55 0.9500
C55 C56 1.44(6)
C56 H56 0.9500
C56 C57 1.34(6)
C57 H57 0.9500
C57 C58 1.44(5)
C58 H58A 0.9900
C58 H58B 0.9900
C59 C60 1.43(3)
C59 C64 1.37(3)
C60 H60 0.9500
C60 C61 1.37(4)
C61 H61 0.9500
C61 C62 1.39(4)
C62 H62 0.9500
C62 C63 1.39(3)
C63 H63 0.9500
C63 C64 1.49(3)
C64 H64 0.9500
C65 C66 1.36(3)
C65 C70 1.39(3)
C66 H66 0.9500
C66 C67 1.46(3)
C67 H67 0.9500
C67 C68 1.37(3)
C68 H68 0.9500
C68 C69 1.41(3)
C69 H69 0.9500
C69 C70 1.35(3)
C70 H70 0.9500
C71 C72 1.34(3)
C71 C76 1.39(3)
C72 H72 0.9500
C72 C73 1.42(3)
C73 H73 0.9500
C73 C74 1.37(4)
C74 H74 0.9500
C74 C75 1.34(3)
C75 H75 0.9500
C75 C76 1.43(3)
C76 H76 0.9500
C77 C78 1.36(3)
C77 C82 1.42(3)
C78 H78 0.9500
C78 C79 1.37(4)
C79 H79 0.9500
C79 C80 1.40(4)
C80 H80 0.9500
C80 C81 1.36(4)
C81 H81 0.9500
C81 C82 1.40(3)
C82 H82 0.9500
C83 C84 1.38(3)
C83 C88 1.32(3)
C84 H84 0.9500
C84 C85 1.35(3)
C85 H85 0.9500
C85 C86 1.39(3)
C86 H86 0.9500
C86 C87 1.36(3)
C87 H87 0.9500
C87 C88 1.40(3)
C88 H88 0.9500
C89 C90 1.45(3)
C89 C94 1.39(3)
C90 H90 0.9500
C90 C91 1.39(3)
C91 H91 0.9500
C91 C92 1.38(4)
C92 H92 0.9500
C92 C93 1.40(4)
C93 H93 0.9500
C93 C94 1.39(3)
C94 H94 0.9500
C95 C96 1.40(3)
C95 C100 1.38(3)
C96 H96 0.9500
C96 C97 1.38(3)
C97 H97 0.9500
C97 C98 1.37(3)
C98 H98 0.9500
C98 C99 1.37(3)
C99 H99 0.9500
C99 C100 1.40(3)
C100 H100 0.9500
C101 C102 1.43(3)
C101 C106 1.38(3)
C102 H102 0.9500
C102 C103 1.29(3)
C103 H103 0.9500
C103 C104 1.43(4)
C104 H104 0.9500
C104 C105 1.37(3)
C105 H105 0.9500
C105 C106 1.38(3)
C106 H106 0.9500
C107 C108 1.44(3)
C107 C112 1.32(3)
C108 H108 0.9500
C108 C109 1.36(3)
C109 H109 0.9500
C109 C110 1.37(3)
C110 H110 0.9500
C110 C111 1.35(3)
C111 H111 0.9500
C111 C112 1.36(3)
C112 H112 0.9500
C113 C114 1.38(4)
C113 C118 1.37(3)
C114 H114 0.9500
C114 C115 1.41(4)
C115 H115 0.9500
C115 C116 1.36(4)
C116 H116 0.9500
C116 C117 1.37(4)
C117 H117 0.9500
C117 C118 1.40(4)
C118 H118 0.9500
C119 C120 1.42(3)
C119 C124 1.41(3)
C120 H120 0.9500
C120 C121 1.38(3)
C121 H121 0.9500
C121 C122 1.40(3)
C122 H122 0.9500
C122 C123 1.36(3)
C123 H123 0.9500
C123 C124 1.42(3)
C124 H124 0.9500
C125 C126 1.44(3)
C125 C130 1.34(3)
C126 H126 0.9500
C126 C127 1.41(4)
C127 H127 0.9500
C127 C128 1.40(4)
C128 H128 0.9500
C128 C129 1.35(4)
C129 H129 0.9500
C129 C130 1.44(3)
C130 H130 0.9500
C131 C132 1.43(3)
C131 C136 1.37(3)
C132 H132 0.9500
C132 C133 1.43(3)
C133 H133 0.9500
C133 C134 1.37(4)
C134 H134 0.9500
C134 C135 1.44(3)
C135 H135 0.9500
C135 C136 1.40(3)
C136 H136 0.9500
C137 C138 1.38(3)
C137 C142 1.36(3)
C138 H138 0.9500
C138 C139 1.35(3)
C139 H139 0.9500
C139 C140 1.34(3)
C140 H140 0.9500
C140 C141 1.39(3)
C141 H141 0.9500
C141 C142 1.37(3)
C142 H142 0.9500
C143 C144 1.37(3)
C143 C148 1.39(3)
C144 H144 0.9500
C144 C145 1.45(3)
C145 H145 0.9500
C145 C146 1.39(4)
C146 H146 0.9500
C146 C147 1.41(4)
C147 H147 0.9500
C147 C148 1.40(3)
C148 H148 0.9500
C149 C150 1.42(3)
C149 C154 1.36(3)
C150 H150 0.9500
C150 C151 1.42(3)
C151 H151 0.9500
C151 C152 1.35(4)
C152 H152 0.9500
C152 C153 1.45(4)
C153 H153 0.9500
C153 C154 1.41(3)
C154 H154 0.9500
C155 C156 1.37(3)
C155 C160 1.37(3)
C156 H156 0.9500
C156 C157 1.40(3)
C157 H157 0.9500
C157 C158 1.36(3)
C158 H158 0.9500
C158 C159 1.29(3)
C159 H159 0.9500
C159 C160 1.40(3)
C160 H160 0.9500
C161 C162 1.37(3)
C161 C166 1.36(3)
C162 H162 0.9500
C162 C163 1.43(4)
C163 H163 0.9500
C163 C164 1.38(4)
C164 H164 0.9500
C164 C165 1.35(4)
C165 H165 0.9500
C165 C166 1.47(4)
C166 H166 0.9500
C167 C168 1.41(3)
C167 C172 1.38(3)
C168 H168 0.9500
C168 C169 1.46(3)
C169 H169 0.9500
C169 C170 1.42(4)
C170 H170 0.9500
C170 C171 1.35(4)
C171 H171 0.9500
C171 C172 1.44(3)
C172 H172 0.9500
C173 C174 1.31(3)
C173 C178 1.43(4)
C174 H174 0.9500
C174 C175 1.34(3)
C175 H175 0.9500
C175 C176 1.33(3)
C176 H176 0.9500
C176 C177 1.42(3)
C177 H177 0.9500
C177 C178 1.39(3)
C178 H178 0.9500
C179 C180 1.41(4)
C179 C184 1.41(3)
C180 H180 0.9500
C180 C181 1.42(3)
C181 H181 0.9500
C181 C182 1.36(4)
C182 H182 0.9500
C182 C183 1.32(3)
C183 H183 0.9500
C183 C184 1.38(3)
C184 H184 0.9500
C185 C186 1.39(3)
C185 C190 1.44(3)
C186 H186 0.9500
C186 C187 1.40(4)
C187 H187 0.9500
C187 C188 1.38(3)
C188 H188 0.9500
C188 C189 1.50(3)
C189 H189 0.9500
C189 C190 1.32(4)
C190 H190 0.9500
C191 C192 1.46(4)
C191 C196 1.35(3)
C192 H192 0.9500
C192 C193 1.39(4)
C193 H193 0.9500
C193 C194 1.35(4)
C194 H194 0.9500
C194 C195 1.36(4)
C195 H195 0.9500
C195 C196 1.46(4)
C196 H196 0.9500
C197 C198 1.37(3)
C197 C202 1.41(3)
C198 H198 0.9500
C198 C199 1.39(3)
C199 H199 0.9500
C199 C200 1.46(4)
C200 H200 0.9500
C200 C201 1.37(4)
C201 H201 0.9500
C201 C202 1.39(4)
C202 H202 0.9500
C203 C204 1.39(3)
C203 C208 1.40(3)
C204 H204 0.9500
C204 C205 1.40(3)
C205 H205 0.9500
C205 C206 1.35(4)
C206 H206 0.9500
C206 C207 1.42(3)
C207 H207 0.9500
C207 C208 1.36(3)
C208 H208 0.9500
C209 C210 1.44(4)
C209 C214 1.36(3)
C210 H210 0.9500
C210 C211 1.37(4)
C211 H211 0.9500
C211 C212 1.44(4)
C212 H212 0.9500
C212 C213 1.36(4)
C213 H213 0.9500
C213 C214 1.38(4)
C214 H214 0.9500
C215 C216 1.43(3)
C215 C220 1.43(3)
C216 H216 0.9500
C216 C217 1.35(3)
C217 H217 0.9500
C217 C218 1.40(4)
C218 H218 0.9500
C218 C219 1.40(4)
C219 H219 0.9500
C219 C220 1.38(4)
C220 H220 0.9500
Sb1 F1 1.850(17)
Sb1 F2 1.89(2)
Sb1 F3 1.867(19)
Sb1 F4 1.807(19)
Sb1 F5 1.76(2)
Sb1 F7 1.83(2)
Sb2 F8 1.836(18)
Sb2 F9 1.872(19)
Sb2 F10 1.86(2)
Sb2 F11 1.849(18)
Sb2 F12 1.839(19)
Sb2 F13 1.87(2)

loop_
_geom_torsion_atom_site_label_1
_geom_torsion_atom_site_label_2
_geom_torsion_atom_site_label_3
_geom_torsion_atom_site_label_4
_geom_torsion
Au2 S1 C1 C2 -179(2)
Au3 S5 C33 C34 104.7(18)
Au5 S3 C17 C18 106(2)
Au6 S2 C9 C10 107(3)
Au7 S1 C1 C2 -97(3)
Au8 S5 C33 C34 -174.3(17)
Au10 S3 C17 C18 -172(2)
Au11 S2 C9 C10 -171(3)
Cu2 S1 C1 C2 -179(2)
Cu3 S5 C33 C34 104.7(18)
Cu5 S3 C17 C18 106(2)
Cu6 S2 C9 C10 107(3)
Cu7 S1 C1 C2 -97(3)
Cu8 S5 C33 C34 -174.3(17)
Cu10 S3 C17 C18 -172(2)
Cu11 S2 C9 C10 -171(3)
Au13 P1 C41 C42 -154(2)
Au13 P1 C41 C46 24(2)
Au13 P1 C47 C48 -138(2)
Au13 P1 C47 C52 56(2)
Au13 P1 C53 C54 30(3)
Au13 P1 C53 C58 -144(3)
Au14 P2 C59 C60 30(2)
Au14 P2 C59 C64 -155.2(18)
Au14 P2 C65 C66 18(2)
Au14 P2 C65 C70 -163.6(18)
Au14 P2 C71 C72 -130.4(19)
Au14 P2 C71 C76 57(2)
Au15 P3 C77 C78 31(2)
Au15 P3 C77 C82 -155.2(18)
Au15 P3 C83 C84 -128.2(18)
Au15 P3 C83 C88 53(2)
Au15 P3 C89 C90 -164.3(18)
Au15 P3 C89 C94 19(2)
Au16 P4 C95 C96 -158.5(18)
Au16 P4 C95 C100 25(2)
Au16 P4 C101 C102 44(2)
Au16 P4 C101 C106 -150.2(19)
Au16 P4 C107 C108 -158.7(17)
Au16 P4 C107 C112 15(2)
Au17 P5 C113 C114 37(2)
Au17 P5 C113 C118 -150.4(19)
Au17 P5 C119 C120 32(2)
Au17 P5 C119 C124 -156(2)
Au17 P5 C125 C126 -165.2(17)
Au17 P5 C125 C130 20(3)
Au19 P6 C131 C132 147.0(16)
Au19 P6 C131 C136 -31(2)
Au19 P6 C137 C138 133.6(18)
Au19 P6 C137 C142 -54(2)
Au19 P6 C143 C144 -24(2)
Au19 P6 C143 C148 153(2)
Au20 P7 C149 C150 158.6(17)
Au20 P7 C149 C154 -24(2)
Au20 P7 C155 C156 -32.4(19)
Au20 P7 C155 C160 151.6(19)
Au20 P7 C161 C162 131.0(19)
Au20 P7 C161 C166 -55(2)
Au21 P8 C167 C168 158.5(18)
Au21 P8 C167 C172 -19(2)
Au21 P8 C173 C174 -34(2)
Au21 P8 C173 C178 157.0(17)
Au21 P8 C179 C180 -52(3)
Au21 P8 C179 C184 127(2)
Au22 P9 C185 C186 150.4(19)
Au22 P9 C185 C190 -31(2)
Au22 P9 C191 C192 141(2)
Au22 P9 C191 C196 -40(3)
Au22 P9 C197 C198 -41(2)
Au22 P9 C197 C202 145.8(17)
Au23 P10 C203 C204 149.1(19)
Au23 P10 C203 C208 -33(2)
Au23 P10 C209 C210 156(2)
Au23 P10 C209 C214 -25(2)
Au23 P10 C215 C216 -37(2)
Au23 P10 C215 C220 156.0(19)
S1 C1 C2 C3 -59(3)
S2 C9 C10 C11 61(6)
S3 C17 C18 C19 59(4)
S4 C25 C26 C27 59(3)
S5 C33 C34 C35 57(3)
P1 C41 C42 C43 178(2)
P1 C41 C46 C45 -179(2)
P1 C47 C48 C49 -165(2)
P1 C47 C52 C51 174(2)
P1 C53 C54 C55 179(3)
P1 C53 C58 C57 173(3)
P2 C59 C60 C61 -178(2)
P2 C59 C64 C63 -178.6(18)
P2 C65 C66 C67 174.1(18)
P2 C65 C70 C69 -175(2)
P2 C71 C72 C73 -174.4(18)
P2 C71 C76 C75 174.0(19)
P3 C77 C78 C79 174(2)
P3 C77 C82 C81 -175.2(19)
P3 C83 C84 C85 178.4(19)
P3 C83 C88 C87 179.8(19)
P3 C89 C90 C91 -177(2)
P3 C89 C94 C93 179(2)
P4 C95 C96 C97 -175.8(18)
P4 C95 C100 C99 175(2)
P4 C101 C102 C103 168(2)
P4 C101 C106 C105 -168(2)
P4 C107 C108 C109 -179.7(19)
P4 C107 C112 C111 -179.0(19)
P5 C113 C114 C115 170(2)
P5 C113 C118 C117 -170(2)
P5 C119 C120 C121 178(2)
P5 C119 C124 C123 -179(2)
P5 C125 C126 C127 -178(2)
P5 C125 C130 C129 177(2)
P6 C131 C132 C133 179.6(18)
P6 C131 C136 C135 -177.1(18)
P6 C137 C138 C139 168(2)
P6 C137 C142 C141 -167.2(19)
P6 C143 C144 C145 172(2)
P6 C143 C148 C147 -178(2)
P7 C149 C150 C151 175.8(19)
P7 C149 C154 C153 -175.3(19)
P7 C155 C156 C157 -179.0(18)
P7 C155 C160 C159 175.8(19)
P7 C161 C162 C163 174(2)
P7 C161 C166 C165 -178(2)
P8 C167 C168 C169 -179.7(19)
P8 C167 C172 C171 -178.9(19)
P8 C173 C174 C175 -174.4(18)
P8 C173 C178 C177 174.6(18)
P8 C179 C180 C181 -176(2)
P8 C179 C184 C183 179(2)
P9 C185 C186 C187 175(2)
P9 C185 C190 C189 -177(2)
P9 C191 C192 C193 180(2)
P9 C191 C196 C195 -175(2)
P9 C197 C198 C199 -171(2)
P9 C197 C202 C201 171(2)
P10 C203 C204 C205 177.9(19)
P10 C203 C208 C207 -177.6(19)
P10 C209 C210 C211 178(2)
P10 C209 C214 C213 -178(2)
P10 C215 C216 C217 -171(2)
P10 C215 C220 C219 165(2)
C1 C2 C3 C8 -44(4)
C1 C2 C3 C4 135(2)
C2 C3 C8 C7 179(3)
C2 C3 C4 C5 -179(2)
C3 C8 C7 C6 0.0
C8 C3 C4 C5 0.0
C8 C7 C6 C5 0.0
C7 C6 C5 C4 0.0
C6 C5 C4 C3 0.0
C4 C3 C8 C7 0.0
C9 C10 C11 C16 -93(5)
C9 C10 C11 C12 81(6)
C10 C11 C16 C15 175(3)
C10 C11 C12 C13 -175(4)
C11 C16 C15 C14 0.0
C16 C11 C12 C13 0.0
C16 C15 C14 C13 0.0
C15 C14 C13 C12 0.0
C14 C13 C12 C11 0.0
C12 C11 C16 C15 0.0
C17 C18 C19 C20 -101(4)
C17 C18 C19 C24 80(4)
C18 C19 C20 C21 176(3)
C18 C19 C24 C23 -174(3)
C19 C20 C21 C22 -3(5)
C20 C19 C24 C23 7(5)
C20 C21 C22 C23 8(6)
C21 C22 C23 C24 -6(6)
C22 C23 C24 C19 -2(5)
C24 C19 C20 C21 -5(5)
C25 C26 C27 C28 -117(3)
C25 C26 C27 C32 70(4)
C26 C27 C28 C29 177(3)
C26 C27 C32 C31 -177(3)
C27 C28 C29 C30 5(4)
C28 C27 C32 C31 10(4)
C28 C29 C30 C31 1(5)
C29 C30 C31 C32 -1(6)
C30 C31 C32 C27 -4(5)
C32 C27 C28 C29 -10(4)
C33 C34 C35 C36 -115(3)
C33 C34 C35 C40 69(3)
C34 C35 C36 C37 179(3)
C34 C35 C40 C39 -178(3)
C35 C36 C37 C38 3(5)
C36 C35 C40 C39 5(4)
C36 C37 C38 C39 -1(5)
C37 C38 C39 C40 2(5)
C38 C39 C40 C35 -5(4)
C40 C35 C36 C37 -5(4)
C41 P1 C47 C48 -13(3)
C41 P1 C47 C52 -179(2)
C41 P1 C53 C54 -89(3)
C41 P1 C53 C58 96(3)
C41 C42 C43 C44 3(5)
C42 C41 C46 C45 -2(4)
C42 C43 C44 C45 -5(6)
C43 C44 C45 C46 3(6)
C44 C45 C46 C41 0(4)
C46 C41 C42 C43 0(4)
C47 P1 C41 C42 77(3)
C47 P1 C41 C46 -106(2)
C47 P1 C53 C54 158(2)
C47 P1 C53 C58 -16(3)
C47 C48 C49 C50 -5(4)
C48 C47 C52 C51 7(4)
C48 C49 C50 C51 1(5)
C49 C50 C51 C52 7(5)
C50 C51 C52 C47 -11(5)
C52 C47 C48 C49 1(4)
C53 P1 C41 C42 -34(3)
C53 P1 C41 C46 144(2)
C53 P1 C47 C48 99(2)
C53 P1 C47 C52 -68(2)
C53 C54 C55 C56 2(6)
C54 C53 C58 C57 -2(5)
C54 C55 C56 C57 11(8)
C55 C56 C57 C58 -17(7)
C56 C57 C58 C53 13(6)
C58 C53 C54 C55 -6(5)
C59 P2 C65 C66 -104(2)
C59 P2 C65 C70 75(2)
C59 P2 C71 C72 -8(2)
C59 P2 C71 C76 179.1(19)
C59 C60 C61 C62 -9(4)
C60 C59 C64 C63 -5(4)
C60 C61 C62 C63 8(5)
C61 C62 C63 C64 -4(4)
C62 C63 C64 C59 2(4)
C64 C59 C60 C61 8(4)
C65 P2 C59 C60 153.5(18)
C65 P2 C59 C64 -32(2)
C65 P2 C71 C72 104(2)
C65 P2 C71 C76 -69(2)
C65 C66 C67 C68 1(4)
C66 C65 C70 C69 4(4)
C66 C67 C68 C69 4(4)
C67 C68 C69 C70 -6(4)
C68 C69 C70 C65 2(4)
C70 C65 C66 C67 -5(4)
C71 P2 C59 C60 -96(2)
C71 P2 C59 C64 79(2)
C71 P2 C65 C66 145(2)
C71 P2 C65 C70 -36(2)
C71 C72 C73 C74 1(4)
C72 C71 C76 C75 1(4)
C72 C73 C74 C75 1(4)
C73 C74 C75 C76 -1(4)
C74 C75 C76 C71 0(4)
C76 C71 C72 C73 -2(4)
C77 P3 C83 C84 -4(2)
C77 P3 C83 C88 178(2)
C77 P3 C89 C90 71(2)
C77 P3 C89 C94 -105(2)
C77 C78 C79 C80 0(4)
C78 C77 C82 C81 -2(4)
C78 C79 C80 C81 3(5)
C79 C80 C81 C82 -5(4)
C80 C81 C82 C77 4(4)
C82 C77 C78 C79 0(4)
C83 P3 C77 C78 -95(2)
C83 P3 C77 C82 79(2)
C83 P3 C89 C90 -41(2)
C83 P3 C89 C94 142.2(19)
C83 C84 C85 C86 4(4)
C84 C83 C88 C87 1(4)
C84 C85 C86 C87 -3(4)
C85 C86 C87 C88 1(4)
C86 C87 C88 C83 -1(4)
C88 C83 C84 C85 -3(4)
C89 P3 C77 C78 155.3(19)
C89 P3 C77 C82 -31(2)
C89 P3 C83 C84 111(2)
C89 P3 C83 C88 -67(2)
C89 C90 C91 C92 0(4)
C90 C89 C94 C93 2(4)
C90 C91 C92 C93 -1(4)
C91 C92 C93 C94 3(4)
C92 C93 C94 C89 -3(4)
C94 C89 C90 C91 0(4)
C95 P4 C101 C102 169(2)
C95 P4 C101 C106 -25(2)
C95 P4 C107 C108 79(2)
C95 P4 C107 C112 -108(2)
C95 C96 C97 C98 1(4)
C96 C95 C100 C99 -2(4)
C96 C97 C98 C99 -1(4)
C97 C98 C99 C100 1(4)
C98 C99 C100 C95 1(4)
C100 C95 C96 C97 1(3)
C101 P4 C95 C96 73(2)
C101 P4 C95 C100 -104(2)
C101 P4 C107 C108 -31(2)
C101 P4 C107 C112 142(2)
C101 C102 C103 C104 5(5)
C102 C101 C106 C105 -2(4)
C102 C103 C104 C105 -10(5)
C103 C104 C105 C106 9(4)
C104 C105 C106 C101 -3(4)
C106 C101 C102 C103 0(4)
C107 P4 C95 C96 -38(2)
C107 P4 C95 C100 145(2)
C107 P4 C101 C102 -79(2)
C107 P4 C101 C106 87(2)
C107 C108 C109 C110 -4(4)
C108 C107 C112 C111 -6(4)
C108 C109 C110 C111 1(4)
C109 C110 C111 C112 0(4)
C110 C111 C112 C107 2(4)
C112 C107 C108 C109 7(4)
C113 P5 C119 C120 -96(2)
C113 P5 C119 C124 76(2)
C113 P5 C125 C126 -40(2)
C113 P5 C125 C130 146(2)
C113 C114 C115 C116 -1(5)
C114 C113 C118 C117 2(4)
C114 C115 C116 C117 4(5)
C115 C116 C117 C118 -5(4)
C116 C117 C118 C113 1(4)
C118 C113 C114 C115 -3(4)
C119 P5 C113 C114 161(2)
C119 P5 C113 C118 -26(2)
C119 P5 C125 C126 74(2)
C119 P5 C125 C130 -101(2)
C119 C120 C121 C122 -3(4)
C120 C119 C124 C123 -7(4)
C120 C121 C122 C123 1(4)
C121 C122 C123 C124 -3(4)
C122 C123 C124 C119 6(4)
C124 C119 C120 C121 6(4)
C125 P5 C113 C114 -86(2)
C125 P5 C113 C118 87(2)
C125 P5 C119 C120 154(2)
C125 P5 C119 C124 -34(3)
C125 C126 C127 C128 1(4)
C126 C125 C130 C129 2(4)
C126 C127 C128 C129 2(5)
C127 C128 C129 C130 -3(5)
C128 C129 C130 C125 1(4)
C130 C125 C126 C127 -3(4)
C131 P6 C137 C138 -104(2)
C131 P6 C137 C142 69(2)
C131 P6 C143 C144 -143(2)
C131 P6 C143 C148 34(2)
C131 C132 C133 C134 1(4)
C132 C131 C136 C135 5(3)
C132 C133 C134 C135 -3(4)
C133 C134 C135 C136 5(4)
C134 C135 C136 C131 -6(4)
C136 C131 C132 C133 -2(3)
C137 P6 C131 C132 19(2)
C137 P6 C131 C136 -158.8(18)
C137 P6 C143 C144 107(2)
C137 P6 C143 C148 -76(2)
C137 C138 C139 C140 3(4)
C138 C137 C142 C141 5(4)
C138 C139 C140 C141 -2(4)
C139 C140 C141 C142 3(4)
C140 C141 C142 C137 -5(4)
C142 C137 C138 C139 -5(4)
C143 P6 C131 C132 -93.6(19)
C143 P6 C131 C136 88(2)
C143 P6 C137 C138 8(2)
C143 P6 C137 C142 -179.4(19)
C143 C144 C145 C146 8(4)
C144 C143 C148 C147 -1(4)
C144 C145 C146 C147 -4(5)
C145 C146 C147 C148 -2(5)
C146 C147 C148 C143 4(4)
C148 C143 C144 C145 -5(4)
C149 P7 C155 C156 -156.9(18)
C149 P7 C155 C160 27(2)
C149 P7 C161 C162 -102(2)
C149 P7 C161 C166 72(2)
C149 C150 C151 C152 -1(4)
C150 C149 C154 C153 2(4)
C150 C151 C152 C153 4(5)
C151 C152 C153 C154 -3(4)
C152 C153 C154 C149 0(4)
C154 C149 C150 C151 -1(4)
C155 P7 C149 C150 -80(2)
C155 P7 C149 C154 97(2)
C155 P7 C161 C162 9(2)
C155 P7 C161 C166 -177(2)
C155 C156 C157 C158 5(4)
C156 C155 C160 C159 0(4)
C156 C157 C158 C159 -5(4)
C157 C158 C159 C160 2(4)
C158 C159 C160 C155 1(4)
C160 C155 C156 C157 -3(3)
C161 P7 C149 C150 30(2)
C161 P7 C149 C154 -153.0(19)
C161 P7 C155 C156 94.0(19)
C161 P7 C155 C160 -82(2)
C161 C162 C163 C164 4(4)
C162 C161 C166 C165 -4(4)
C162 C163 C164 C165 -4(5)
C163 C164 C165 C166 0(5)
C164 C165 C166 C161 4(4)
C166 C161 C162 C163 0(4)
C167 P8 C173 C174 -158(2)
C167 P8 C173 C178 32(2)
C167 P8 C179 C180 75(2)
C167 P8 C179 C184 -106(3)
C167 C168 C169 C170 -2(4)
C168 C167 C172 C171 4(4)
C168 C169 C170 C171 6(4)
C169 C170 C171 C172 -4(5)
C170 C171 C172 C167 -1(4)
C172 C167 C168 C169 -3(4)
C173 P8 C167 C168 -80(2)
C173 P8 C167 C172 103(2)
C173 P8 C179 C180 -173(2)
C173 P8 C179 C184 6(3)
C173 C174 C175 C176 6(4)
C174 C173 C178 C177 6(4)
C174 C175 C176 C177 -5(4)
C175 C176 C177 C178 5(4)
C176 C177 C178 C173 -5(4)
C178 C173 C174 C175 -5(4)
C179 P8 C167 C168 29(2)
C179 P8 C167 C172 -148(2)
C179 P8 C173 C174 94(2)
C179 P8 C173 C178 -76(2)
C179 C180 C181 C182 -4(4)
C180 C179 C184 C183 -2(4)
C180 C181 C182 C183 1(4)
C181 C182 C183 C184 2(5)
C182 C183 C184 C179 -1(5)
C184 C179 C180 C181 5(4)
C185 P9 C191 C192 -96(2)
C185 P9 C191 C196 84(3)
C185 P9 C197 C198 -170(2)
C185 P9 C197 C202 16(2)
C185 C186 C187 C188 3(4)
C186 C185 C190 C189 1(4)
C186 C187 C188 C189 -1(4)
C187 C188 C189 C190 -1(4)
C188 C189 C190 C185 1(4)
C190 C185 C186 C187 -4(4)
C191 P9 C185 C186 30(2)
C191 P9 C185 C190 -151.3(19)
C191 P9 C197 C198 78(2)
C191 P9 C197 C202 -95(2)
C191 C192 C193 C194 -3(5)
C192 C191 C196 C195 4(4)
C192 C193 C194 C195 2(6)
C193 C194 C195 C196 3(5)
C194 C195 C196 C191 -6(4)
C196 C191 C192 C193 0(4)
C197 P9 C185 C186 -77(2)
C197 P9 C185 C190 101.5(19)
C197 P9 C191 C192 15(2)
C197 P9 C191 C196 -166(2)
C197 C198 C199 C200 0(4)
C198 C197 C202 C201 -3(4)
C198 C199 C200 C201 -2(4)
C199 C200 C201 C202 2(5)
C200 C201 C202 C197 0(4)
C202 C197 C198 C199 2(4)
C203 P10 C209 C210 -86(2)
C203 P10 C209 C214 93(2)
C203 P10 C215 C216 -158(2)
C203 P10 C215 C220 35(3)
C203 C204 C205 C206 0(4)
C204 C203 C208 C207 1(4)
C204 C205 C206 C207 -1(4)
C205 C206 C207 C208 1(4)
C206 C207 C208 C203 -1(4)
C208 C203 C204 C205 0(4)
C209 P10 C203 C204 29(2)
C209 P10 C203 C208 -152(2)
C209 P10 C215 C216 89(2)
C209 P10 C215 C220 -78(2)
C209 C210 C211 C212 -1(5)
C210 C209 C214 C213 1(4)
C210 C211 C212 C213 3(4)
C211 C212 C213 C214 -3(5)
C212 C213 C214 C209 1(5)
C214 C209 C210 C211 -1(4)
C215 P10 C203 C204 -83(2)
C215 P10 C203 C208 95(2)
C215 P10 C209 C210 26(2)
C215 P10 C209 C214 -155(2)
C215 C216 C217 C218 4(4)
C216 C215 C220 C219 -3(4)
C216 C217 C218 C219 0(5)
C217 C218 C219 C220 -5(5)
C218 C219 C220 C215 6(4)
C220 C215 C216 C217 -3(4)

loop_
_smtbx_masks_void_nr
_smtbx_masks_void_average_x
_smtbx_masks_void_average_y
_smtbx_masks_void_average_z
_smtbx_masks_void_volume
_smtbx_masks_void_count_electrons
1 0.000 0.500 1.000 1338.1 616.7
2 0.145 0.705 0.453 22.0 0.0
3 0.138 0.700 0.693 8.7 2.3
4 0.214 0.628 0.306 8.8 0.1
5 0.500 1.000 0.500 1338.1 616.7
6 0.286 0.128 0.194 8.8 0.0
7 0.355 0.205 0.047 22.0 0.0
8 0.362 0.200 0.807 8.7 3.2
9 0.645 0.795 0.953 22.0 0.0
10 0.638 0.800 0.193 8.7 2.3
11 0.714 0.872 0.806 8.8 0.2
12 0.786 0.372 0.694 8.8 0.0
13 0.855 0.295 0.547 22.0 0.0
14 0.862 0.300 0.307 8.7 3.2
